data_7710591
loop_
_publ_author_name
'Yuan, Jiayou'
'Wei, Zhong'
'Shen, Keshen'
'Yang, Yang'
'Liu, Mingxu'
'Jing, Xu'
'Duan, Chunying'

_publ_section_title
;
 Encapsulating electron-deficient dyes into Metal-Organic Capsules To
 Achieve High Reduction Potentials
;
_journal_name_full 'Dalton Transactions'
_journal_paper_doi 10.1039/D2DT01166B
_journal_year 2022
_chemical_formula_moiety 'C326 H239 N58 Zn8, 14.768(Cl O4), Cl O4.232, 8(C2 H3 N), 0.232(Cl O3)'
_chemical_formula_sum 'C342 H263 Cl16 N66 O64 Zn8'
_chemical_formula_weight 7411.33
_space_group_crystal_system triclinic
_space_group_IT_number 2
_space_group_name_Hall '-P 1'
_space_group_name_H-M_alt 'P -1'
_atom_sites_solution_hydrogens mixed
_atom_sites_solution_primary dual
_audit_creation_date 2022-04-13
_audit_creation_method
;
Olex2 1.5-alpha
(compiled 2022.03.08 svn.r54f81f84 for OlexSys, GUI svn.r6487)
;
_audit_update_record
;
2022-04-13 deposited with the CCDC.	2022-06-21 downloaded from the CCDC.
;
_cell_angle_alpha 97.486(7)
_cell_angle_beta 95.237(7)
_cell_angle_gamma 105.524(7)
_cell_formula_units_Z 2
_cell_length_a 23.386(7)
_cell_length_b 24.387(8)
_cell_length_c 38.081(11)
_cell_measurement_reflns_used 9914
_cell_measurement_temperature 120.00
_cell_measurement_theta_max 26.857
_cell_measurement_theta_min 2.211
_cell_volume 20566(11)
_computing_cell_refinement 'SAINT V8.38A (Bruker, 2018)'
_computing_data_reduction 'SAINT V8.38A (Bruker, 2018)'
_computing_molecular_graphics 'Olex2 1.5-alpha (Dolomanov et al., 2009)'
_computing_publication_material 'Olex2 1.5-alpha (Dolomanov et al., 2009)'
_computing_structure_refinement 'SHELXL 2018/1 (Sheldrick, 2015)'
_computing_structure_solution 'SHELXT  (Sheldrick, 2015)'
_diffrn_ambient_temperature 120.00
_diffrn_measured_fraction_theta_full 0.983
_diffrn_measured_fraction_theta_max 0.983
_diffrn_measurement_device_type 'Bruker APEX-III CCD'
_diffrn_radiation_type MoK\a
_diffrn_radiation_wavelength 0.71073
_diffrn_reflns_av_R_equivalents 0.1426
_diffrn_reflns_av_unetI/netI 0.0909
_diffrn_reflns_Laue_measured_fraction_full 0.983
_diffrn_reflns_Laue_measured_fraction_max 0.983
_diffrn_reflns_limit_h_max 27
_diffrn_reflns_limit_h_min -27
_diffrn_reflns_limit_k_max 28
_diffrn_reflns_limit_k_min -28
_diffrn_reflns_limit_l_max 45
_diffrn_reflns_limit_l_min -45
_diffrn_reflns_number 770922
_diffrn_reflns_point_group_measured_fraction_full 0.983
_diffrn_reflns_point_group_measured_fraction_max 0.983
_diffrn_reflns_theta_full 25.000
_diffrn_reflns_theta_max 25.000
_diffrn_reflns_theta_min 2.196
_exptl_absorpt_coefficient_mu 0.634
_exptl_absorpt_correction_T_max 0.0055
_exptl_absorpt_correction_T_min 0.0002
_exptl_absorpt_correction_type multi-scan
_exptl_absorpt_process_details
;
SADABS-2016/2 (Bruker,2016/2) was used for absorption correction.
wR2(int) was 0.1382 before and 0.0944 after correction.
The Ratio of minimum to maximum transmission is 0.0364.
The \l/2 correction factor is Not present.
;
_exptl_crystal_colour 'metallic light red'
_exptl_crystal_colour_lustre metallic
_exptl_crystal_colour_modifier light
_exptl_crystal_colour_primary red
_exptl_crystal_density_diffrn 1.197
_exptl_crystal_description block
_exptl_crystal_F_000 7602
_exptl_crystal_size_max 0.36
_exptl_crystal_size_mid 0.33
_exptl_crystal_size_min 0.29
_refine_diff_density_max 1.088
_refine_diff_density_min -0.902
_refine_diff_density_rms 0.151
_refine_ls_extinction_method none
_refine_ls_goodness_of_fit_ref 1.010
_refine_ls_hydrogen_treatment mixed
_refine_ls_matrix_type full
_refine_ls_number_parameters 4672
_refine_ls_number_reflns 71175
_refine_ls_number_restraints 2344
_refine_ls_restrained_S_all 0.994
_refine_ls_R_factor_all 0.1866
_refine_ls_R_factor_gt 0.1324
_refine_ls_shift/su_max 0.001
_refine_ls_shift/su_mean 0.000
_refine_ls_structure_factor_coef Fsqd
_refine_ls_weighting_details
'w={1-exp[-5.0000(sin\q/\l)^2^)]}/[\s^2^(Fo^2^)+(0.0000P)^2^+10.0000P] where P=(Fo^2^+2Fc^2^)/3'
_refine_ls_weighting_scheme calc
_refine_ls_wR_factor_gt 0.2191
_refine_ls_wR_factor_ref 0.2349
_reflns_Friedel_coverage 0.000
_reflns_number_gt 35638
_reflns_number_total 71175
_reflns_threshold_expression 'I > 2\s(I)'
_cod_data_source_file d2dt01166b2.cif
_cod_data_source_block 434324_0m
_cod_original_cell_volume 20565(11)
_cod_database_code 7710591
_shelx_shelxl_version_number 2018/1
_shelx_space_group_comment
;
The symmetry employed for this shelxl refinement is uniquely defined
by the following loop, which should always be used as a source of
symmetry information in preference to the above space-group names.
They are only intended as comments.
;
_shelx_estimated_absorpt_t_max 0.837
_shelx_estimated_absorpt_t_min 0.804
_olex2_refinement_description
;
1. Fixed Uiso
 At 1.2 times of:
  All C(H) groups, All C(H,H) groups, All N(H) groups
 At 1.5 times of:
  All C(H,H,H) groups
2. Restrained distances
 N8-C335
 1.39 with sigma of 0.02
 C21B-C335 = C167-C335
 1.36 with sigma of 0.02
 Cl4A-O16
 1.44 with sigma of 0.02
3. Rigid bond restraints
 C346
 with sigma for 1-2 distances of 0.01 and sigma for 1-3 distances of 0.01
 Cl2B, O8B, O13B, O29B
 with sigma for 1-2 distances of 0.01 and sigma for 1-3 distances of 0.02
 C21B, C73
 with sigma for 1-2 distances of 0.02 and sigma for 1-3 distances of 0.02
 C21B, C335
 with sigma for 1-2 distances of 0.02 and sigma for 1-3 distances of 0.02
 C83, N01Q
 with sigma for 1-2 distances of 0.1 and sigma for 1-3 distances of 0.1
 C335, C21B
 with sigma for 1-2 distances of 0.1 and sigma for 1-3 distances of 0.1
 C83, C73
 with sigma for 1-2 distances of 0.1 and sigma for 1-3 distances of 0.1
 C335, N8
 with sigma for 1-2 distances of 0.1 and sigma for 1-3 distances of 0.1
 C335, C167
 with sigma for 1-2 distances of 0.1 and sigma for 1-3 distances of 0.1
 C83, C333
 with sigma for 1-2 distances of 0.1 and sigma for 1-3 distances of 0.1
4. Uiso/Uaniso restraints and constraints
C1 \\sim C4 \\sim C6 \\sim C8 \\sim C10 \\sim C12 \\sim C14 \\sim C16 \\sim C18
\\sim C20 \\sim C22 \\sim C24 \\sim C26 \\sim C28 \\sim C30 \\sim C32 \\sim C34
\\sim C36 \\sim C38 \\sim C40 \\sim C42 \\sim C44 \\sim C46 \\sim C48 \\sim C50
\\sim C52 \\sim C54 \\sim C56 \\sim C58 \\sim C60 \\sim C62 \\sim C64 \\sim C66
\\sim C68 \\sim C70 \\sim C72 \\sim C74 \\sim C76 \\sim C78 \\sim C80 \\sim C82
\\sim C84 \\sim C86 \\sim C88 \\sim C90 \\sim C92 \\sim C94 \\sim C96 \\sim C98
\\sim C100 \\sim C102 \\sim C104 \\sim C106 \\sim C108 \\sim C110 \\sim C112
\\sim C114 \\sim C116 \\sim C118 \\sim C120 \\sim C122 \\sim C124 \\sim C126
\\sim C128 \\sim C130 \\sim C132 \\sim C134 \\sim C136 \\sim C138 \\sim C140
\\sim C142 \\sim C144 \\sim C146 \\sim C148 \\sim C150 \\sim C152 \\sim C154
\\sim C156 \\sim C158 \\sim C160 \\sim C162 \\sim C164 \\sim C166 \\sim C168
\\sim C170 \\sim C172 \\sim C174 \\sim C176 \\sim C178 \\sim C180 \\sim C182
\\sim C184 \\sim C186 \\sim C188 \\sim C190 \\sim C192 \\sim C194 \\sim C196
\\sim C198 \\sim C200 \\sim C202 \\sim C204 \\sim C206 \\sim C208 \\sim C210
\\sim C212 \\sim C214 \\sim C216 \\sim C218 \\sim C220 \\sim C222 \\sim C224
\\sim C226 \\sim C228 \\sim C230 \\sim C232 \\sim C234 \\sim C236 \\sim C238
\\sim C240 \\sim C242 \\sim C244 \\sim C246 \\sim C248 \\sim C250 \\sim C252
\\sim C254 \\sim C256 \\sim C258 \\sim C260 \\sim C262 \\sim C264 \\sim C266
\\sim C268 \\sim C270 \\sim C272 \\sim C274 \\sim C276 \\sim C278 \\sim C280
\\sim C282 \\sim C284 \\sim C286 \\sim C288 \\sim C290 \\sim C292 \\sim C294
\\sim C296 \\sim C298 \\sim C300 \\sim C302 \\sim C304 \\sim C306 \\sim C308
\\sim C310 \\sim C312 \\sim C314 \\sim C316 \\sim C318 \\sim C320 \\sim C322
\\sim C324 \\sim C326 \\sim C328 \\sim C330 \\sim C332 \\sim C334 \\sim C336
\\sim C338 \\sim C340 \\sim C342 \\sim C344 \\sim C346 \\sim C348 \\sim C350
\\sim C175 \\sim C11 \\sim C177 \\sim C89 \\sim C179 \\sim C45 \\sim C181 \\sim
C91 \\sim C183 \\sim C23 \\sim C185 \\sim C93 \\sim C187 \\sim C47 \\sim C189
\\sim C95 \\sim C191 \\sim C3 \\sim C193 \\sim C97 \\sim C195 \\sim C49 \\sim
C197 \\sim C99 \\sim C199 \\sim C25 \\sim C201 \\sim C101 \\sim C203 \\sim C51
\\sim C205 \\sim C103 \\sim C207 \\sim C13 \\sim C209 \\sim C105 \\sim C211
\\sim C53 \\sim C213 \\sim C107 \\sim C215 \\sim C27 \\sim C217 \\sim C109
\\sim C219 \\sim C55 \\sim C221 \\sim C111 \\sim C223 \\sim C7 \\sim C225 \\sim
C113 \\sim C227 \\sim C57 \\sim C229 \\sim C115 \\sim C231 \\sim C29 \\sim C233
\\sim C117 \\sim C235 \\sim C59 \\sim C237 \\sim C119 \\sim C239 \\sim C15
\\sim C241 \\sim C121 \\sim C243 \\sim C61 \\sim C245 \\sim C123 \\sim C247
\\sim C31 \\sim C249 \\sim C125 \\sim C251 \\sim C63 \\sim C253 \\sim C127
\\sim C255 \\sim C2 \\sim C257 \\sim C129 \\sim C259 \\sim C65 \\sim C261 \\sim
C131 \\sim C263 \\sim C33 \\sim C265 \\sim C133 \\sim C267 \\sim C67B \\sim
C269 \\sim C135 \\sim C271 \\sim C17B \\sim C273 \\sim C137 \\sim C275 \\sim
C69 \\sim C277 \\sim C139 \\sim C279 \\sim C35 \\sim C281 \\sim C141 \\sim C283
\\sim C71 \\sim C285 \\sim C143 \\sim C287 \\sim C9 \\sim C289 \\sim C145 \\sim
C291 \\sim C73B \\sim C293 \\sim C147 \\sim C295 \\sim C37 \\sim C297 \\sim
C149 \\sim C299 \\sim C75 \\sim C301 \\sim C151 \\sim C303 \\sim C19 \\sim C305
\\sim C153 \\sim C17 \\sim C77B \\sim C309 \\sim C155 \\sim C311 \\sim C39
\\sim C313 \\sim C157 \\sim C67 \\sim C79 \\sim C317 \\sim C159 \\sim C319
\\sim C321 \\sim C161 \\sim C81 \\sim C325 \\sim C163 \\sim C327 \\sim C41
\\sim C329 \\sim C165 \\sim C73 \\sim C83 \\sim C333 \\sim C167 \\sim C335
\\sim C21B \\sim C337 \\sim C169 \\sim C339 \\sim C85 \\sim C341 \\sim C171
\\sim C343 \\sim C43 \\sim C345 \\sim C173 \\sim C347 \\sim C87 \\sim C349
\\sim C17A \\sim C67A \\sim C1A \\sim C77A \\sim C5 \\sim C73A \\sim C1B \\sim
C21A: within 2A with sigma of 3.8 and sigma for terminal atoms of 7.6 within 2A
Uanis(O8B) \\sim Ueq, Uanis(Cl2B) \\sim Ueq, Uanis(O13B) \\sim Ueq, Uanis(O29B)
\\sim Ueq, Uanis(O13A) \\sim Ueq, Uanis(O8A) \\sim Ueq, Uanis(Cl2A) \\sim Ueq,
Uanis(O29A) \\sim Ueq, Uanis(O9A) \\sim Ueq: with sigma of 0.01 and sigma for
terminal atoms of 0.02
Uanis(C349) \\sim Ueq: with sigma of 0.01 and sigma for terminal atoms of 0.02
Uanis(C21B) \\sim Ueq: with sigma of 0.1 and sigma for terminal atoms of 0.2
Uanis(C313) \\sim Ueq: with sigma of 0.1 and sigma for terminal atoms of 0.2
Uanis(C335) \\sim Ueq: with sigma of 0.01 and sigma for terminal atoms of 0.02
Uanis(C83) \\sim Ueq: with sigma of 0.01 and sigma for terminal atoms of 0.02
Uanis(Cl2B) \\sim Ueq: with sigma of 0.01 and sigma for terminal atoms of 0.02
Uanis(C73B) \\sim Ueq: with sigma of 0.01 and sigma for terminal atoms of 0.02
Uanis(C73A) \\sim Ueq: with sigma of 0.01 and sigma for terminal atoms of 0.02
Uanis(C77B) \\sim Ueq: with sigma of 0.01 and sigma for terminal atoms of 0.02
Uanis(C73) \\sim Ueq: with sigma of 0.01 and sigma for terminal atoms of 0.02
Uanis(C1B) \\sim Ueq: with sigma of 0.01 and sigma for terminal atoms of 0.02
Uanis(C67) \\sim Ueq: with sigma of 0.01 and sigma for terminal atoms of 0.02
Uanis(C17B) \\sim Ueq, Uanis(C101) \\sim Ueq: with sigma of 0.01 and sigma for
terminal atoms of 0.02
Uanis(N9) \\sim Ueq: with sigma of 0.01 and sigma for terminal atoms of 0.02
Uanis(O16) \\sim Ueq: with sigma of 0.1 and sigma for terminal atoms of 0.2
5. Others
 Sof(Cl2B)=Sof(O8B)=Sof(O13B)=Sof(O29B)=1-FVAR(1)
 Sof(O8A)=Sof(Cl2A)=Sof(O13A)=Sof(O29A)=Sof(O9A)=FVAR(1)
 Sof(O0)=Sof(O30B)=1-FVAR(2)
 Sof(O8)=Sof(O30A)=FVAR(2)
 Sof(O5B)=1-FVAR(3)
 Sof(O5)=Sof(O5A)=FVAR(3)
 Sof(N0)=Sof(C67B)=Sof(H67B)=Sof(C17B)=Sof(H17B)=Sof(C17)=Sof(H17)=Sof(C77B)=
 Sof(H77B)=1-FVAR(4)
 Sof(N7)=Sof(C17A)=Sof(H17A)=Sof(C67A)=Sof(H67A)=Sof(C1A)=Sof(H1A)=Sof(C77A)=
 Sof(H77A)=FVAR(4)
 Sof(H97A)=Sof(H33A)=Sof(H14A)=Sof(H14B)=Sof(C73B)=Sof(C67)=Sof(H67)=1-FVAR(5)
 Sof(H97)=Sof(H33)=Sof(H141)=Sof(H143)=Sof(C5)=Sof(H5)=Sof(C73A)=FVAR(5)
 Sof(N8)=1-FVAR(6)
 Sof(N9)=FVAR(6)
 Sof(O15)=Sof(O10)=Sof(O12)=Sof(O13)=1-FVAR(7)
 Sof(O16)=Sof(O17)=Sof(O18)=Sof(O19)=FVAR(7)
 Fixed Sof: O9(0.55) C73(0.25) H73(0.25) C21B(0.25) H21B(0.25) C339(0.5)
 H339(0.5) C85(0.5) H85(0.5) C171(0.5) H171(0.5) C343(0.5) H343(0.5) C43(0.5)
 H43(0.5) C345(0.5) H345(0.5) C173(0.5) H173(0.5) C347(0.5) H347(0.5) C87(0.5)
 H87(0.5) C349(0.5) H349(0.5) C1B(0.25) H1B(0.25) C21A(0.25) H21A(0.25)
 Fixed X: Zn2(0.706829) Zn3(0.157741) Zn8(0.272169) Zn1(0.85498) Zn7(0.80765)
 Zn4(0.334579) Zn6(0.88509) Zn5(0.347381) C14(0.433439) O9(0.09501)
 C109(0.792429) O8B(0.470949) O13B(0.368061) O29B(0.359529) O29A(0.388381)
 C1B(0.22075) Cl4A(0.92682)
 Fixed Y: Zn2(0.904809) Zn3(0.76183) Zn8(0.353181) Zn1(1.200629) Zn7(0.462029)
 Zn4(1.04696) Zn6(0.750469) Zn5(0.59754) C14(0.55974) O9(0.46492) C109(0.65935)
 O8B(0.71357) O13B(0.678221) O29B(0.73806) O29A(0.714409) C1B(0.923861)
 Cl4A(0.54974)
 Fixed Z: Zn2(0.51921) Zn3(0.54497) Zn8(0.67225) Zn1(0.818271) Zn7(0.63308)
 Zn4(0.86273) Zn6(0.935669) Zn5(0.99356) C14(0.936659) O9(0.60218)
 C109(0.79151) O8B(0.6302) O13B(0.634409) O29B(0.627251) O29A(0.61713)
 C1B(0.772519) Cl4A(0.79583)
6.a Aromatic/amide H refined with riding coordinates:
 C8(H8), C12(H12), C16(H16), C18(H18), C22(H22), C24(H24), N02S(H02S),
 C30(H30), C32(H32), C34(H34), C38(H38), C46(H46), C56(H56), C58(H58), C64(H64),
  C66(H66), C70(H70), C72(H72), C76(H76), C88(H88), C92(H92), C94(H94),
 C96(H96), C112(H112), C114(H114), C116(H116), C120(H120), C122(H122),
 C124(H124), C128(H128), C130(H130), C138(H138), C142(H142), C144(H144),
 C148(H148), C156(H156), C160(H160), C162(H162), C168(H168), C170(H170),
 C172(H172), C174(H174), C176(H176), C178(H178), C182(H182), C186(H186),
 C188(H188), C192(H192), C194(H194), C196(H196), C198(H198), C200(H200),
 C204(H204), C208(H208), C210(H210), C214(H214), C216(H216), C218(H218),
 C220(H220), C224(H224), C226(H226), C228(H228), C230(H230), C236(H236),
 C238(H238), C240(H240), C242(H242), C244(H244), C248(H248), C250(H250),
 C252(H252), C256(H256), C258(H258), C260(H260), C264(H264), C266(H266),
 C272(H272), C274(H274), C276(H276), C278(H278), C280(H280), C282(H282),
 C284(H284), C286(H286), C288(H288), C292(H292), C294(H294), C296(H296),
 C298(H298), C300(H300), C302(H302), C304(H304), C310(H310), C312(H312),
 C314(H314), C320(H320), C322(H322), C324(H324), C328(H328), C330(H330),
 C334(H334), C338(H338), C342(H342), C344(H344), C346(H346), C350(H350),
 C175(H175), C11(H11), C89(H89), C179(H179), C45(H45), C181(H181), C91(H91),
 C183(H183), C23(H23), C185(H185), C93(H93), C187(H187), C47(H47), C189(H189),
 C191(H191), C3(H3), C193(H193), C97(H97A), C97(H97), C195(H195), C49(H49),
 C197(H197), C199(H199), C25(H25), C201(H201), C101(H101), C203(H203), C51(H51),
  C205(H205), C13(H13), C105(H105), C211(H211), C53(H53), C213(H213),
 C107(H107), C215(H215), C27(H27), C109(H109), C219(H219), C55(H55), C221(H221),
  C223(H223), C7(H7), C225(H225), C113(H113), C227(H227), C57(H57), C229(H229),
 C115(H115), C231(H231), C29(H29), C117(H117), C235(H235), C59(H59), C237(H237),
  C119(H119), C239(H239), C15(H15), C241(H241), C243(H243), C245(H245),
 C123(H123), C31(H31), C249(H249), C125(H125), C251(H251), C63(H63), C253(H253),
  C127(H127), C255(H255), C2(H2), C257(H257), C129(H129), C65(H65), C131(H131),
 C263(H263), C33(H33A), C33(H33), C265(H265), C133(H133), C267(H267),
 C67B(H67B), C269(H269), C271(H271), C17B(H17B), C273(H273), C137(H137),
 C275(H275), C69(H69), C277(H277), C139(H139), C279(H279), C281(H281),
 C141(H14A), C141(H141), C283(H283), C71(H71), C285(H285), C143(H14B),
 C143(H143), C287(H287), C289(H289), C145(H145), C291(H291), C293(H293),
 C147(H147), C295(H295), C37(H37), C297(H297), C149(H149), C299(H299), C75(H75),
  C301(H301), C303(H303), C153(H153), C17(H17), C77B(H77B), C155(H155),
 C311(H311), C39(H39), C313(H313), C157(H157), C67(H67), C159(H159), C321(H321),
  C161(H161), C163(H163), C327(H327), C73(H73), C333(H333), C167(H167),
 C21B(H21B), C337(H337), C339(H339), C85(H85), C171(H171), C343(H343), C43(H43),
  C345(H345), C173(H173), C347(H347), C87(H87), C349(H349), C17A(H17A),
 C67A(H67A), C1A(H1A), C77A(H77A), C5(H5), C1B(H1B)
6.b Fitted hexagon refined as free rotating group:
 C73(C83,C333,C167,C335,C21B)
6.c Idealised Me refined as rotating group:
 C111(H11A,H11B,H11C), C151(H15A,H15B,H15C), C309(H30A,H30B,H30C), C79(H79A,
 H79B,H79C), C317(H31A,H31B,H31C), C81(H81A,H81B,H81C), C329(H32A,H32B,H32C),
 C165(H16A,H16B,H16C)
;
_olex2_submission_special_instructions 'No special instructions were received'

loop_
_space_group_symop_operation_xyz
'x, y, z'
'-x, -y, -z'

loop_
_atom_site_label
_atom_site_type_symbol
_atom_site_fract_x
_atom_site_fract_y
_atom_site_fract_z
_atom_site_U_iso_or_equiv
_atom_site_adp_type
_atom_site_occupancy
_atom_site_site_symmetry_order
_atom_site_calc_flag
_atom_site_refinement_flags_posn
_atom_site_refinement_flags_adp
_atom_site_refinement_flags_occupancy
_atom_site_disorder_assembly
_atom_site_disorder_group
Zn2 Zn 0.706829 0.904809 0.519210 0.0724(2) Uani 1 1 d . . . . .
Zn3 Zn 0.157741 0.761830 0.544970 0.0727(2) Uani 1 1 d . . . . .
Zn8 Zn 0.272169 0.353181 0.672250 0.0783(2) Uani 1 1 d . . . . .
Zn1 Zn 0.854980 1.200630 0.818271 0.0807(3) Uani 1 1 d . . . . .
Zn7 Zn 0.807650 0.462029 0.633080 0.0763(2) Uani 1 1 d . . . . .
Zn4 Zn 0.334579 1.046959 0.862730 0.0890(3) Uani 1 1 d . . . . .
Zn6 Zn 0.885090 0.750469 0.935669 0.0873(3) Uani 1 1 d . . . . .
Zn5 Zn 0.347381 0.597540 0.993560 0.0948(3) Uani 1 1 d . . . . .
Cl09 Cl -0.08056(10) 0.29968(10) 0.60673(6) 0.0848(5) Uani 1 1 d . . . . .
Cl0A Cl 0.86177(12) 0.68622(10) 0.52525(6) 0.0912(6) Uani 1 1 d . . . . .
Cl0B Cl 0.69440(15) 1.12510(10) 0.65334(7) 0.1074(8) Uani 1 1 d . . . . .
Cl0C Cl 0.96267(11) 1.01485(11) 0.87874(7) 0.0993(6) Uani 1 1 d . . . . .
Cl0D Cl 0.09532(17) 0.51051(14) 0.59249(7) 0.1143(8) Uani 1 1 d . . . . .
Cl0F Cl 0.63493(15) 0.70369(14) 1.02378(8) 0.1202(8) Uani 1 1 d . . . . .
Cl0G Cl 0.49403(14) 0.66579(17) 0.43497(9) 0.1301(11) Uani 1 1 d . . . . .
Cl0H Cl 0.34116(16) 0.39574(14) 0.85522(8) 0.1223(9) Uani 1 1 d . . . . .
Cl0I Cl 0.57717(16) 1.24225(15) 0.89352(9) 0.1304(10) Uani 1 1 d . . . . .
Cl00 Cl 0.13637(17) 1.08990(19) 0.59787(12) 0.1355(10) Uani 1 1 d . . . . .
Cl0K Cl 0.3675(2) 1.0567(2) 0.69860(10) 0.1547(14) Uani 1 1 d . . . . .
Cl1 Cl 1.1018(3) 1.2220(3) 0.80882(15) 0.1744(15) Uani 1 1 d . . . . .
O00M O -0.0870(3) 0.3074(4) 0.6424(2) 0.126(2) Uani 1 1 d . . . . .
N00N N 0.3609(3) 0.3757(2) 0.65602(15) 0.0692(15) Uani 1 1 d . . . . .
N44 N 0.6821(3) 0.8660(3) 0.46244(16) 0.0729(16) Uani 1 1 d . . . . .
N00P N 0.9759(4) 0.7813(3) 0.93095(15) 0.0862(19) Uani 1 1 d . . . . .
N00Q N 0.1665(3) 0.8012(3) 0.49717(16) 0.0728(15) Uani 1 1 d . . . . .
N00R N 0.7997(3) 0.9302(3) 0.51470(15) 0.0684(15) Uani 1 1 d . . . . .
N00S N 0.7094(3) 0.9557(3) 0.57369(14) 0.0715(15) Uani 1 1 d . . . . .
N32 N 0.6093(3) 0.8711(3) 0.51343(17) 0.0716(15) Uani 1 1 d . . . . .
N00U N 0.9051(4) 0.8016(3) 0.99123(17) 0.0869(18) Uani 1 1 d . . . . .
O00V O 0.7240(3) 1.1356(3) 0.62445(18) 0.111(2) Uani 1 1 d . . . . .
N00X N 0.0893(3) 0.6862(3) 0.52278(16) 0.0734(16) Uani 1 1 d . . . . .
N10 N 0.4309(4) 1.0669(3) 0.8620(2) 0.096(2) Uani 1 1 d . . . . .
N00Z N 0.8372(3) 0.4678(3) 0.58039(15) 0.0740(16) Uani 1 1 d . . . . .
N1 N 0.9050(3) 1.1372(3) 0.80960(16) 0.0716(15) Uani 1 1 d . . . . .
O011 O 1.0029(3) 1.0384(3) 0.8574(2) 0.125(2) Uani 1 1 d . . . . .
N5 N 0.7914(3) 1.1699(3) 0.76882(18) 0.0857(18) Uani 1 1 d . . . . .
N013 N 0.5776(3) 0.6020(3) 0.87889(16) 0.0826(18) Uani 1 1 d . . . . .
N014 N 0.8913(3) 0.4569(3) 0.65916(18) 0.0764(16) Uani 1 1 d . . . . .
N015 N 0.2335(3) 0.4088(3) 0.64186(16) 0.0755(16) Uani 1 1 d . . . . .
N016 N 0.7334(3) 0.8289(2) 0.53061(16) 0.0735(16) Uani 1 1 d . . . . .
N2 N 0.9258(3) 1.2318(3) 0.86130(18) 0.0883(19) Uani 1 1 d . . . . .
N018 N 0.4278(3) 0.6718(3) 0.99883(18) 0.0851(18) Uani 1 1 d . . . . .
N019 N 0.3076(3) 0.3964(3) 0.72819(16) 0.0803(17) Uani 1 1 d . . . . .
N01A N 0.2244(3) 0.7216(3) 0.51317(17) 0.0717(15) Uani 1 1 d . . . . .
N01B N 0.6902(3) 0.9847(2) 0.50719(17) 0.0716(15) Uani 1 1 d . . . . .
O01C O -0.1277(3) 0.3118(3) 0.58672(15) 0.1009(17) Uani 1 1 d . . . . .
C1 C 0.7302(4) 0.9464(3) 0.6083(2) 0.077(2) Uani 1 1 d . U . . .
Cl01 Cl 0.7937(5) 0.9920(3) 1.0224(2) 0.219(3) Uani 1 1 d . . . . .
O01F O -0.0770(4) 0.2472(4) 0.5914(2) 0.144(3) Uani 1 1 d . . . . .
N40 N 0.2169(3) 0.8429(2) 0.57629(16) 0.0711(15) Uani 1 1 d . . . . .
N46 N 0.4640(3) 0.9009(3) 0.61913(16) 0.0819(18) Uani 1 1 d . . . . .
N52 N 0.5683(3) 1.0067(3) 0.75865(17) 0.0849(18) Uani 1 1 d . . . . .
N01J N 0.7159(3) 0.9465(3) 0.8904(2) 0.0914(19) Uani 1 1 d . . . . .
N01K N 0.8262(3) 0.5516(2) 0.63077(17) 0.0716(15) Uani 1 1 d . . . . .
N01L N 0.3426(3) 0.5592(3) 0.5514(2) 0.0920(19) Uani 1 1 d . . . . .
N01M N 0.8147(3) 0.9374(3) 0.70845(16) 0.0841(18) Uani 1 1 d . . . . .
N01N N 0.1400(3) 0.7142(3) 0.59143(16) 0.0802(17) Uani 1 1 d . . . . .
C4 C 0.6231(4) 0.8461(3) 0.45310(19) 0.077(2) Uani 1 1 d . U . . .
O01P O 0.9308(3) 1.0537(3) 0.88994(18) 0.114(2) Uani 1 1 d . . . . .
N01Q N 0.2992(3) 1.0135(3) 0.80477(17) 0.0881(19) Uani 1 1 d . U . . .
O01R O 0.6420(5) 1.0826(4) 0.6398(2) 0.156(3) Uani 1 1 d . . . . .
N01S N 0.7927(3) 0.4649(3) 0.69084(17) 0.0800(17) Uani 1 1 d . . . . .
N3 N 0.9025(3) 1.2473(3) 0.77772(18) 0.0809(17) Uani 1 1 d . . . . .
O01U O 0.8658(3) 0.7427(3) 0.51986(18) 0.115(2) Uani 1 1 d . . . . .
O01V O 0.9923(3) 1.0007(3) 0.90832(19) 0.115(2) Uani 1 1 d . . . . .
N01W N 0.1807(3) 0.3268(3) 0.67964(16) 0.0752(16) Uani 1 1 d . . . . .
O01X O 0.8577(5) 0.6508(4) 0.4941(2) 0.153(3) Uani 1 1 d . . . . .
N01Y N 0.7598(3) 0.3740(2) 0.62222(16) 0.0709(15) Uani 1 1 d . . . . .
O01Z O 0.9216(4) 0.9649(3) 0.85947(18) 0.125(2) Uani 1 1 d . . . . .
N020 N 0.5927(3) 0.6150(3) 0.5582(2) 0.0903(19) Uani 1 1 d . . . . .
N50 N 0.0946(3) 0.8095(3) 0.56063(16) 0.0742(16) Uani 1 1 d . . . . .
N022 N 0.4036(4) 0.5883(4) 1.0407(2) 0.104(2) Uani 1 1 d . . . . .
N023 N 0.4772(3) 0.8403(3) 0.90994(19) 0.0878(18) Uani 1 1 d . . . . .
N024 N 0.7093(3) 0.4542(3) 0.59665(16) 0.0734(15) Uani 1 1 d . . . . .
C6 C 0.5000(3) 0.8945(3) 0.59231(19) 0.0723(19) Uani 1 1 d . U . . .
N026 N 0.2588(3) 0.3045(3) 0.61617(15) 0.0729(16) Uani 1 1 d . . . . .
C8 C 0.4148(4) 0.7579(4) 0.9786(2) 0.087(2) Uani 1 1 d . U . . .
H8 H 0.388946 0.760635 0.996244 0.104 Uiso 1 1 calc R U . . .
N029 N 0.8655(3) 0.6899(3) 0.88371(17) 0.0808(17) Uani 1 1 d . . . . .
O02A O 0.6980(4) 0.7165(4) 1.0232(2) 0.134(2) Uani 1 1 d . . . . .
C10 C 0.4027(4) 0.8873(3) 0.60917(19) 0.0716(19) Uani 1 1 d . U . . .
O02C O 0.6093(4) 0.6424(3) 1.0218(2) 0.140(3) Uani 1 1 d . . . . .
N4 N 0.8140(4) 1.2710(3) 0.82697(19) 0.0901(19) Uani 1 1 d . . . . .
C12 C 0.3048(3) 0.8985(4) 0.6177(2) 0.078(2) Uani 1 1 d . U . . .
H12 H 0.280952 0.916744 0.631316 0.094 Uiso 1 1 calc R U . . .
C14 C 0.433439 0.559740 0.936659 0.0745(19) Uani 1 1 d . U . . .
N02G N 0.8930(4) 0.8340(3) 0.91781(16) 0.0836(18) Uani 1 1 d . . . . .
N02H N 0.2968(3) 0.6265(3) 0.9511(2) 0.092(2) Uani 1 1 d . . . . .
O02I O 0.9117(5) 0.6847(3) 0.5476(2) 0.152(3) Uani 1 1 d . . . . .
N14 N 0.3714(4) 1.0952(3) 0.91565(16) 0.0846(18) Uani 1 1 d . . . . .
N02K N 0.3141(3) 0.9632(3) 0.87981(18) 0.0875(19) Uani 1 1 d . . . . .
C16 C 0.7177(5) 0.8607(4) 0.4390(2) 0.087(2) Uani 1 1 d . U . . .
H16 H 0.759760 0.874010 0.446005 0.104 Uiso 1 1 calc R U . . .
N02M N 0.2963(3) 0.6073(3) 0.80286(18) 0.0918(19) Uani 1 1 d . . . . .
C18 C 0.7494(4) 0.2763(4) 0.6287(2) 0.088(2) Uani 1 1 d . U . . .
H18 H 0.765795 0.248487 0.637816 0.106 Uiso 1 1 calc R U . . .
C20 C 0.5310(4) 0.6018(4) 0.5559(2) 0.080(2) Uani 1 1 d . U . . .
C22 C 0.9934(4) 0.4543(4) 0.6988(3) 0.087(2) Uani 1 1 d . U . . .
H22 H 1.029669 0.456129 0.712956 0.104 Uiso 1 1 calc R U . . .
N02Q N 0.2889(4) 0.5127(3) 0.9933(2) 0.102(2) Uani 1 1 d . . . . .
C24 C 0.7894(4) 0.8357(3) 0.5288(2) 0.075(2) Uani 1 1 d . U . . .
H24 H 0.806026 0.804991 0.532123 0.090 Uiso 1 1 calc R U . . .
N02S N 0.9477(4) 1.1489(4) 0.8338(3) 0.111(3) Uani 1 1 d . . . . .
H02S H 0.970189 1.125159 0.833738 0.133 Uiso 1 1 calc R U . . .
N02T N 0.2944(3) 0.2852(3) 0.69637(18) 0.0832(18) Uani 1 1 d . . . . .
C26 C 0.6777(3) 1.0143(3) 0.5362(2) 0.0735(19) Uani 1 1 d . U . . .
C28 C 0.8916(4) 0.4551(3) 0.6931(2) 0.078(2) Uani 1 1 d . U . . .
C30 C 0.5846(4) 0.8531(3) 0.4798(2) 0.077(2) Uani 1 1 d . U . . .
H30 H 0.542655 0.844917 0.473384 0.092 Uiso 1 1 calc R U . . .
O02X O 0.6887(4) 1.1748(3) 0.67131(19) 0.126(2) Uani 1 1 d . . . . .
C32 C 0.2337(3) 0.7449(3) 0.4866(2) 0.0736(19) Uani 1 1 d . U . . .
H32 H 0.259941 0.733613 0.471379 0.088 Uiso 1 1 calc R U . . .
C34 C 0.3751(4) 0.8456(4) 0.58028(19) 0.078(2) Uani 1 1 d . U . . .
H34 H 0.398686 0.826065 0.567354 0.093 Uiso 1 1 calc R U . . .
O030 O 0.3099(4) 0.3531(4) 0.8278(2) 0.136(3) Uani 1 1 d . . . . .
C36 C 0.2792(3) 0.8594(3) 0.58863(19) 0.0714(18) Uani 1 1 d . U . . .
C38 C 0.0220(4) 0.6034(4) 0.5355(3) 0.094(2) Uani 1 1 d . U . . .
H38 H 0.005099 0.581040 0.552569 0.113 Uiso 1 1 calc R U . . .
O033 O 0.4580(3) 0.6393(4) 0.4590(2) 0.129(2) Uani 1 1 d . . . . .
C40 C 0.8123(5) 0.8807(4) 0.71797(19) 0.086(2) Uani 1 1 d . U . . .
O9 O 0.095010 0.464920 0.602180 0.150(7) Uani 0.55 1 d . . P A 2
O037 O 0.6241(4) 0.7311(4) 1.05591(19) 0.130(2) Uani 1 1 d . . . . .
C42 C 0.3279(4) 0.3060(4) 0.7279(2) 0.088(2) Uani 1 1 d . U . . .
C44 C 0.8270(3) 0.8888(3) 0.52182(18) 0.0727(19) Uani 1 1 d . U . . .
C46 C 0.0188(4) 0.6204(4) 0.4754(3) 0.095(3) Uani 1 1 d . U . . .
H46 H 0.001893 0.610016 0.451028 0.114 Uiso 1 1 calc R U . . .
C48 C 0.3121(3) 0.6001(3) 0.5416(2) 0.080(2) Uani 1 1 d . U . . .
C50 C 0.9635(4) 1.1982(4) 0.86213(19) 0.080(2) Uani 1 1 d . U . . .
N03D N 0.3308(3) 1.1241(3) 0.84196(19) 0.0876(18) Uani 1 1 d . . . . .
C52 C 0.8470(4) 0.8626(4) 0.9127(2) 0.084(2) Uani 1 1 d . U . . .
C54 C 0.6564(4) 0.9166(4) 0.8953(3) 0.092(2) Uani 1 1 d . U . . .
C56 C 0.4942(4) 0.9152(4) 0.5612(2) 0.082(2) Uani 1 1 d . U . . .
H56 H 0.464871 0.934897 0.557209 0.098 Uiso 1 1 calc R U . . .
C58 C 0.3151(4) 0.8314(4) 0.5696(2) 0.080(2) Uani 1 1 d . U . . .
H58 H 0.297403 0.802704 0.549330 0.096 Uiso 1 1 calc R U . . .
C60 C 0.5433(4) 0.9793(4) 0.7237(2) 0.085(2) Uani 1 1 d . U . . .
C62 C 0.6815(4) 0.4951(4) 0.5864(2) 0.077(2) Uani 1 1 d . U . . .
N0 N 0.582(3) 0.4617(19) 0.747(2) 0.075(13) Uani 0.30(4) 1 d . . P B 2
C64 C 0.8406(4) 0.5649(4) 0.6017(2) 0.078(2) Uani 1 1 d . U . . .
H64 H 0.849029 0.604081 0.598357 0.094 Uiso 1 1 calc R U . . .
N6 N 0.7764(4) 1.1662(3) 0.84831(17) 0.0861(18) Uani 1 1 d . . . . .
C66 C 0.4485(4) 0.9300(4) 0.9118(2) 0.0763(19) Uani 1 1 d . U . . .
H66 H 0.487162 0.950567 0.923852 0.092 Uiso 1 1 calc R U . . .
C68 C 0.4389(4) 0.7127(3) 0.97553(19) 0.076(2) Uani 1 1 d . U . . .
N03P N 0.3910(5) 0.7963(3) 0.4827(3) 0.108(2) Uani 1 1 d . . . . .
C70 C 0.8079(4) 0.6528(4) 0.8253(2) 0.090(2) Uani 1 1 d . U . . .
H70 H 0.792109 0.616668 0.832808 0.108 Uiso 1 1 calc R U . . .
C72 C 0.5372(4) 0.4874(4) 0.7997(2) 0.093(2) Uani 1 1 d . U . . .
H72 H 0.508552 0.450990 0.791809 0.112 Uiso 1 1 calc R U . . .
C74 C 0.8898(3) 1.0870(3) 0.7838(2) 0.0747(19) Uani 1 1 d . U . . .
C76 C 0.3068(4) 0.3097(4) 0.5634(2) 0.084(2) Uani 1 1 d . U . . .
H76 H 0.342062 0.321757 0.552582 0.101 Uiso 1 1 calc R U . . .
C78 C 0.5283(4) 0.5883(3) 0.8989(2) 0.077(2) Uani 1 1 d . U . . .
C80 C 0.8449(4) 0.5212(3) 0.5723(2) 0.079(2) Uani 1 1 d . U . . .
C82 C 0.6249(4) 1.0482(4) 0.7621(2) 0.089(2) Uani 1 1 d . U . . .
C84 C 0.4204(4) 0.7757(4) 0.4989(3) 0.089(2) Uani 1 1 d . U . . .
C86 C 0.3016(4) 0.5552(4) 0.7827(2) 0.083(2) Uani 1 1 d . U . . .
C88 C 0.9911(4) 0.4543(4) 0.6636(3) 0.091(2) Uani 1 1 d . U . . .
H88 H 1.024469 0.451277 0.651848 0.109 Uiso 1 1 calc R U . . .
C90 C 0.8409(4) 0.9854(3) 0.7339(2) 0.085(2) Uani 1 1 d . U . . .
C92 C 0.9411(4) 0.4587(3) 0.6448(2) 0.084(2) Uani 1 1 d . U . . .
H92 H 0.941734 0.463136 0.620436 0.100 Uiso 1 1 calc R U . . .
C94 C 0.9389(6) 1.3101(4) 0.7266(3) 0.104(3) Uani 1 1 d . U . . .
H94 H 0.951504 1.333308 0.708988 0.125 Uiso 1 1 calc R U . . .
C96 C 0.6421(3) 0.7492(4) 0.5189(2) 0.077(2) Uani 1 1 d . U . . .
H96 H 0.627982 0.767442 0.500703 0.092 Uiso 1 1 calc R U . . .
C98 C 0.8206(3) 0.5934(3) 0.65851(19) 0.0710(18) Uani 1 1 d . U . . .
C100 C 0.1462(4) 0.3518(3) 0.6606(2) 0.0739(19) Uani 1 1 d . U . . .
O046 O 0.0353(6) 0.5027(4) 0.5866(3) 0.164(4) Uani 1 1 d . . . . .
C102 C 0.7040(4) 0.3574(4) 0.6023(2) 0.085(2) Uani 1 1 d . U . . .
C104 C 0.6228(4) 0.5741(4) 0.5675(2) 0.083(2) Uani 1 1 d . U . . .
N04A N 0.8993(3) 0.6725(3) 0.9515(2) 0.092(2) Uani 1 1 d . . . . .
O04B O 0.5968(4) 1.1985(4) 0.8751(2) 0.155(3) Uani 1 1 d . . . . .
C106 C 0.2982(4) 0.6206(4) 0.9140(2) 0.082(2) Uani 1 1 d . U . . .
C108 C 0.2057(3) 0.7899(3) 0.47739(18) 0.0685(18) Uani 1 1 d . U . . .
C110 C 0.5760(4) 0.5704(4) 0.84526(19) 0.080(2) Uani 1 1 d . U . . .
O04F O 0.3951(5) 0.4241(6) 0.8436(3) 0.184(4) Uani 1 1 d . . . . .
C112 C -0.0007(4) 0.5865(4) 0.5000(3) 0.095(2) Uani 1 1 d . U . . .
H112 H -0.030303 0.550620 0.492469 0.114 Uiso 1 1 calc R U . . .
C114 C 0.1401(4) 0.8384(4) 0.4889(2) 0.086(2) Uani 1 1 d . U . . .
H114 H 0.110114 0.845042 0.502835 0.103 Uiso 1 1 calc R U . . .
C116 C 0.8538(5) 0.7564(4) 0.8029(2) 0.096(3) Uani 1 1 d . U . . .
H116 H 0.869992 0.792343 0.795293 0.115 Uiso 1 1 calc R U . . .
C118 C 0.6278(4) 0.6691(4) 0.5513(2) 0.091(2) Uani 1 1 d . U . . .
C120 C 0.4897(4) 0.7517(4) 0.9289(2) 0.084(2) Uani 1 1 d . U . . .
H120 H 0.515415 0.749033 0.911179 0.101 Uiso 1 1 calc R U . . .
C122 C 0.8934(5) 0.9901(5) 0.5062(3) 0.111(3) Uani 1 1 d . U . . .
H122 H 0.916324 1.026258 0.501515 0.134 Uiso 1 1 calc R U . . .
C124 C 0.7956(4) 0.9114(4) 0.6446(2) 0.092(2) Uani 1 1 d . U . . .
H124 H 0.822531 0.888534 0.646159 0.111 Uiso 1 1 calc R U . . .
C126 C 0.5794(4) 0.5083(5) 0.7782(2) 0.089(3) Uani 1 1 d . U . . .
C128 C 0.6087(4) 0.9138(4) 0.8690(2) 0.085(2) Uani 1 1 d . U . . .
H128 H 0.616172 0.929101 0.847652 0.102 Uiso 1 1 calc R U . . .
C130 C 0.4321(4) 0.5329(4) 0.5404(2) 0.088(2) Uani 1 1 d . U . . .
H130 H 0.407842 0.494930 0.530913 0.106 Uiso 1 1 calc R U . . .
C132 C 0.5326(4) 1.0187(4) 0.7841(2) 0.088(2) Uani 1 1 d . U . . .
C134 C 0.5718(3) 0.8798(3) 0.54009(19) 0.0716(19) Uani 1 1 d . U . . .
C136 C 0.7837(4) 0.9379(3) 0.67495(19) 0.080(2) Uani 1 1 d . U . . .
C138 C 0.2702(4) 0.5698(4) 0.8918(2) 0.095(3) Uani 1 1 d . U . . .
H138 H 0.249995 0.537145 0.901603 0.114 Uiso 1 1 calc R U . . .
C140 C 0.2540(4) 0.6807(3) 0.5220(2) 0.0745(19) Uani 1 1 d . U . . .
C142 C 0.6848(4) 0.4755(4) 0.7551(2) 0.093(3) Uani 1 1 d . U . . .
H142 H 0.682545 0.477795 0.780021 0.112 Uiso 1 1 calc R U . . .
C144 C 0.6812(4) 0.4027(4) 0.5903(2) 0.079(2) Uani 1 1 d . U . . .
H144 H 0.642586 0.391987 0.576823 0.095 Uiso 1 1 calc R U . . .
C146 C 0.4065(4) 0.5750(4) 0.5529(2) 0.084(2) Uani 1 1 d . U . . .
C148 C 0.3668(4) 0.9124(4) 0.6282(2) 0.085(2) Uani 1 1 d . U . . .
H148 H 0.384286 0.940036 0.649006 0.101 Uiso 1 1 calc R U . . .
C150 C 0.8159(4) 0.7111(4) 0.7786(2) 0.084(2) Uani 1 1 d . U . . .
N051 N 0.7967(3) 0.7445(3) 0.95189(18) 0.0884(19) Uani 1 1 d . . . . .
C152 C 0.2615(4) 0.4468(4) 0.6197(2) 0.080(2) Uani 1 1 d . U . . .
C154 C 0.3837(3) 0.5429(3) 0.95669(19) 0.0661(17) Uani 1 1 d . U . . .
C156 C 0.8545(4) 0.9821(4) 0.7692(2) 0.086(2) Uani 1 1 d . U . . .
H156 H 0.847476 0.945522 0.776672 0.103 Uiso 1 1 calc R U . . .
N055 N 0.8037(4) 0.7165(3) 0.74319(18) 0.103(2) Uani 1 1 d . . . . .
C158 C 0.2385(3) 1.0307(4) 0.87092(19) 0.073(2) Uani 1 1 d . U . . .
O057 O 0.1262(5) 0.5532(5) 0.5782(3) 0.184(5) Uani 1 1 d . . . . .
C160 C 1.0235(4) 0.7605(4) 0.9386(3) 0.097(3) Uani 1 1 d . U . . .
H160 H 1.014492 0.721781 0.942895 0.116 Uiso 1 1 calc R U . . .
C162 C 0.6950(6) 0.8354(4) 0.4033(3) 0.108(3) Uani 1 1 d . U . . .
H162 H 0.721712 0.830587 0.386616 0.130 Uiso 1 1 calc R U . . .
C164 C 0.1225(4) 0.8611(4) 0.5749(3) 0.098(3) Uani 1 1 d . U . . .
C166 C 0.6329(4) 0.6373(4) 0.8973(2) 0.090(2) Uani 1 1 d . U . . .
C168 C 0.5517(4) 0.8889(4) 0.8748(2) 0.087(2) Uani 1 1 d . U . . .
H168 H 0.519385 0.886734 0.857192 0.104 Uiso 1 1 calc R U . . .
C170 C 0.1540(4) 0.2875(4) 0.6978(2) 0.086(2) Uani 1 1 d . U . . .
H170 H 0.178862 0.272927 0.713064 0.104 Uiso 1 1 calc R U . . .
C172 C 0.8480(4) 0.5978(3) 0.6927(2) 0.083(2) Uani 1 1 d . U . . .
H172 H 0.871199 0.572159 0.697023 0.100 Uiso 1 1 calc R U . . .
C174 C 0.0848(4) 0.3356(4) 0.6597(2) 0.090(2) Uani 1 1 d . U . . .
H174 H 0.061146 0.353777 0.646250 0.107 Uiso 1 1 calc R U . . .
C176 C 0.6511(4) 1.0593(4) 0.5333(2) 0.086(2) Uani 1 1 d . U . . .
H176 H 0.640037 1.078812 0.553717 0.103 Uiso 1 1 calc R U . . .
C178 C 0.7711(4) 0.9154(3) 0.6115(2) 0.078(2) Uani 1 1 d . U . . .
H178 H 0.782284 0.897012 0.590736 0.094 Uiso 1 1 calc R U . . .
C180 C 0.5400(4) 0.8668(4) 0.9055(2) 0.080(2) Uani 1 1 d . U . . .
C182 C 0.4704(4) 0.5786(4) 0.8826(2) 0.084(2) Uani 1 1 d . U . . .
H182 H 0.463106 0.581939 0.858116 0.101 Uiso 1 1 calc R U . . .
O05K O 0.4679(5) 0.6486(5) 0.4014(2) 0.158(3) Uani 1 1 d . . . . .
C184 C 0.8464(4) 0.6978(4) 0.8493(2) 0.081(2) Uani 1 1 d . U . . .
C186 C 0.2384(3) 0.6510(4) 0.5499(2) 0.079(2) Uani 1 1 d . U . . .
H186 H 0.207817 0.658617 0.562845 0.095 Uiso 1 1 calc R U . . .
C188 C 0.4101(5) 0.9604(4) 0.9049(2) 0.095(3) Uani 1 1 d . U . . .
H188 H 0.421402 1.001188 0.911295 0.114 Uiso 1 1 calc R U . . .
C190 C 0.7355(4) 1.1309(4) 0.7666(2) 0.080(2) Uani 1 1 d . U . . .
C192 C 0.6418(5) 1.0741(4) 0.5000(3) 0.098(3) Uani 1 1 d . U . . .
H192 H 0.625962 1.105628 0.497604 0.117 Uiso 1 1 calc R U . . .
C194 C 0.7650(5) 0.8494(5) 0.7314(3) 0.102(3) Uani 1 1 d . U . . .
H194 H 0.732911 0.865443 0.735217 0.123 Uiso 1 1 calc R U . . .
C196 C 0.5509(4) 1.0229(4) 0.8196(2) 0.094(2) Uani 1 1 d . U . . .
H196 H 0.587857 1.015453 0.826603 0.113 Uiso 1 1 calc R U . . .
C198 C 0.0659(4) 0.6728(4) 0.4879(2) 0.084(2) Uani 1 1 d . U . . .
H198 H 0.080716 0.697902 0.471668 0.101 Uiso 1 1 calc R U . . .
C200 C 0.6076(4) 0.6963(4) 0.5250(2) 0.081(2) Uani 1 1 d . U . . .
H200 H 0.569790 0.678522 0.511017 0.097 Uiso 1 1 calc R U . . .
C202 C 0.3087(4) 0.4515(4) 0.7458(2) 0.083(2) Uani 1 1 d . U . . .
C204 C 0.4949(4) 0.5469(4) 0.5419(2) 0.089(2) Uani 1 1 d . U . . .
H204 H 0.512821 0.518127 0.533045 0.107 Uiso 1 1 calc R U . . .
C206 C 0.4915(3) 0.9255(4) 0.6545(2) 0.080(2) Uani 1 1 d . U . . .
C208 C 0.8777(4) 1.0882(4) 0.7480(2) 0.080(2) Uani 1 1 d . U . . .
H208 H 0.884836 1.124720 0.740361 0.096 Uiso 1 1 calc R U . . .
C210 C 0.1760(4) 0.3934(4) 0.6403(2) 0.084(2) Uani 1 1 d . U . . .
H210 H 0.153039 0.410077 0.625263 0.100 Uiso 1 1 calc R U . . .
C212 C 0.6342(4) 0.4755(5) 0.7308(2) 0.111(3) Uani 1 1 d . U . . .
C214 C 0.8866(4) 0.8959(4) 0.5179(3) 0.100(3) Uani 1 1 d . U . . .
H214 H 0.904603 0.865712 0.520162 0.120 Uiso 1 1 calc R U . . .
C216 C 0.0355(4) 0.7890(4) 0.5540(2) 0.086(2) Uani 1 1 d . U . . .
H216 H 0.016980 0.749837 0.543664 0.103 Uiso 1 1 calc R U . . .
C218 C 0.2030(4) 0.2634(3) 0.5597(2) 0.076(2) Uani 1 1 d . U . . .
H218 H 0.165047 0.243631 0.546396 0.091 Uiso 1 1 calc R U . . .
C220 C 0.6680(4) 0.5655(5) 0.5505(3) 0.104(3) Uani 1 1 d . U . . .
H220 H 0.679798 0.585405 0.531305 0.125 Uiso 1 1 calc R U . . .
C222 C 0.3154(4) 0.5208(4) 0.5740(3) 0.084(2) Uani 1 1 d . U . . .
C224 C 0.4670(5) 0.6716(4) 1.0238(2) 0.091(2) Uani 1 1 d . U . . .
H224 H 0.504133 0.700802 1.027285 0.109 Uiso 1 1 calc R U . . .
C226 C 0.2676(4) 0.4773(4) 0.7329(2) 0.086(2) Uani 1 1 d . U . . .
H226 H 0.241167 0.459469 0.711564 0.103 Uiso 1 1 calc R U . . .
C228 C 0.6176(4) 0.5621(6) 0.7906(2) 0.108(3) Uani 1 1 d . U . . .
H228 H 0.645654 0.579558 0.776002 0.129 Uiso 1 1 calc R U . . .
C230 C 0.3251(4) 0.6275(4) 0.5129(2) 0.085(2) Uani 1 1 d . U . . .
H230 H 0.354739 0.618603 0.499539 0.101 Uiso 1 1 calc R U . . .
C232 C 0.3526(4) 0.9298(4) 0.8877(2) 0.086(2) Uani 1 1 d . U . . .
C234 C 0.7420(4) 0.4675(4) 0.7061(2) 0.083(2) Uani 1 1 d . U . . .
C236 C 0.8412(3) 0.4250(3) 0.5559(2) 0.077(2) Uani 1 1 d . U . . .
H236 H 0.835353 0.387404 0.561929 0.092 Uiso 1 1 calc R U . . .
O06C O 0.3707(6) 1.0866(4) 0.7313(2) 0.166(4) Uani 1 1 d . . . . .
C238 C 0.8321(5) 0.9799(4) 0.5085(2) 0.094(2) Uani 1 1 d . U . . .
H238 H 0.813711 1.009623 0.505543 0.112 Uiso 1 1 calc R U . . .
C240 C 0.2653(4) 0.6116(3) 0.5591(2) 0.085(2) Uani 1 1 d . U . . .
H240 H 0.252356 0.591073 0.577821 0.102 Uiso 1 1 calc R U . . .
C242 C 0.6547(4) 1.0445(3) 0.4707(2) 0.088(2) Uani 1 1 d . U . . .
H242 H 0.647519 1.054363 0.447728 0.105 Uiso 1 1 calc R U . . .
O06G O 0.3550(5) 0.3746(4) 0.8853(2) 0.146(3) Uani 1 1 d . . . . .
C244 C 0.7358(4) 0.4720(4) 0.7419(2) 0.084(2) Uani 1 1 d . U . . .
H244 H 0.769307 0.472788 0.758297 0.101 Uiso 1 1 calc R U . . .
C246 C 0.4632(4) 0.7977(4) 0.9325(2) 0.081(2) Uani 1 1 d . U . . .
C248 C 0.6304(4) 1.1047(5) 0.7623(3) 0.098(3) Uani 1 1 d . U . . .
H248 H 0.595303 1.117211 0.762697 0.118 Uiso 1 1 calc R U . . .
C250 C 0.5356(4) 0.5171(4) 0.8318(2) 0.086(2) Uani 1 1 d . U . . .
H250 H 0.505620 0.501021 0.845684 0.103 Uiso 1 1 calc R U . . .
C252 C 0.2831(4) 1.0530(4) 0.7906(2) 0.086(2) Uani 1 1 d . U . . .
H252 H 0.260665 1.043138 0.767510 0.103 Uiso 1 1 calc R U . . .
C254 C 0.6959(4) 0.7748(3) 0.5388(2) 0.075(2) Uani 1 1 d . U . . .
C256 C 0.1522(4) 0.8704(4) 0.4608(2) 0.086(2) Uani 1 1 d . U . . .
H256 H 0.131049 0.897332 0.455801 0.103 Uiso 1 1 calc R U . . .
C258 C 0.7154(5) 0.9706(4) 0.6390(2) 0.098(3) Uani 1 1 d . U . . .
H258 H 0.686276 0.991097 0.637472 0.118 Uiso 1 1 calc R U . . .
C260 C 0.5464(4) 0.8688(4) 0.5981(2) 0.087(2) Uani 1 1 d . U . . .
H260 H 0.552377 0.855101 0.620035 0.105 Uiso 1 1 calc R U . . .
C262 C 0.2934(4) 0.6393(3) 1.0232(2) 0.0734(19) Uani 1 1 d . U . . .
C264 C 0.8538(4) 0.9175(4) 0.9290(3) 0.094(2) Uani 1 1 d . U . . .
H264 H 0.888924 0.936473 0.945324 0.112 Uiso 1 1 calc R U . . .
C266 C 0.2511(4) 0.2798(4) 0.5426(2) 0.087(2) Uani 1 1 d . U . . .
H266 H 0.247820 0.271581 0.517302 0.105 Uiso 1 1 calc R U . . .
C268 C 0.8568(5) 0.8127(4) 1.0012(3) 0.102(3) Uani 1 1 d . U . . .
C270 C 0.4581(5) 0.6287(5) 1.0475(3) 0.100(3) Uani 1 1 d . U . . .
C272 C 0.3141(4) 0.4876(4) 0.6306(2) 0.089(2) Uani 1 1 d . U . . .
H272 H 0.333260 0.490811 0.654218 0.107 Uiso 1 1 calc R U . . .
C274 C 0.4236(4) 0.5639(4) 0.9021(3) 0.095(3) Uani 1 1 d . U . . .
H274 H 0.383747 0.556678 0.890928 0.114 Uiso 1 1 calc R U . . .
O06X O 0.7247(5) 1.1011(4) 0.6777(2) 0.151(3) Uani 1 1 d . . . . .
C276 C 0.4413(4) 0.6286(4) 0.5664(2) 0.090(2) Uani 1 1 d . U . . .
H276 H 0.422759 0.656931 0.575204 0.108 Uiso 1 1 calc R U . . .
C278 C 0.6921(4) 1.0001(3) 0.5702(2) 0.076(2) Uani 1 1 d . U . . .
H278 H 0.688567 1.024408 0.591036 0.091 Uiso 1 1 calc R U . . .
C280 C 0.7610(5) 0.7964(5) 0.7396(3) 0.105(3) Uani 1 1 d . U . . .
H280 H 0.726497 0.775655 0.748642 0.126 Uiso 1 1 calc R U . . .
C282 C 0.8537(3) 0.4344(4) 0.5220(2) 0.084(2) Uani 1 1 d . U . . .
H282 H 0.858457 0.403898 0.505291 0.101 Uiso 1 1 calc R U . . .
C284 C 0.4353(7) 0.5486(5) 1.0904(3) 0.108(3) Uani 1 1 d . U . . .
H284 H 0.424577 0.521646 1.106298 0.130 Uiso 1 1 calc R U . . .
C286 C 0.6164(4) 0.5904(4) 0.8228(2) 0.090(2) Uani 1 1 d . U . . .
H286 H 0.645202 0.626761 0.830558 0.108 Uiso 1 1 calc R U . . .
C288 C 0.7818(4) 0.3348(4) 0.63409(19) 0.079(2) Uani 1 1 d . U . . .
H288 H 0.821094 0.346388 0.646789 0.094 Uiso 1 1 calc R U . . .
C290 C 0.4360(4) 0.8705(4) 0.9028(2) 0.083(2) Uani 1 1 d . U . . .
C292 C 0.2216(4) 0.8183(4) 0.4501(2) 0.087(2) Uani 1 1 d . U . . .
H292 H 0.251125 0.809695 0.436467 0.105 Uiso 1 1 calc R U . . .
C294 C 0.5306(4) 0.9081(4) 0.5348(2) 0.082(2) Uani 1 1 d . U . . .
H294 H 0.526157 0.923196 0.513265 0.098 Uiso 1 1 calc R U . . .
C296 C 0.9412(5) 0.4516(4) 0.7143(3) 0.102(3) Uani 1 1 d . U . . .
H296 H 0.939747 0.447441 0.738648 0.122 Uiso 1 1 calc R U . . .
C298 C 0.6379(4) 0.6941(4) 0.9126(2) 0.092(2) Uani 1 1 d . U . . .
H298 H 0.603642 0.707972 0.910641 0.111 Uiso 1 1 calc R U . . .
C300 C 0.5418(4) 0.9712(4) 0.6602(2) 0.085(2) Uani 1 1 d . U . . .
H300 H 0.559351 0.984788 0.640324 0.102 Uiso 1 1 calc R U . . .
C302 C 0.6837(4) 0.6177(4) 0.9001(2) 0.085(2) Uani 1 1 d . U . . .
H302 H 0.681370 0.579127 0.890434 0.102 Uiso 1 1 calc R U . . .
C304 C 0.9545(6) 0.8273(5) 1.0107(3) 0.119(3) Uani 1 1 d . U . . .
H304 H 0.988732 0.817822 1.003081 0.142 Uiso 1 1 calc R U . . .
C306 C 0.0673(4) 0.6509(4) 0.5461(2) 0.080(2) Uani 1 1 d . U . . .
C308 C 0.7568(4) 1.2519(4) 0.8350(2) 0.085(2) Uani 1 1 d . U . . .
C310 C 0.0576(5) 0.2925(5) 0.6785(4) 0.123(4) Uani 1 1 d . U . . .
H310 H 0.015475 0.281464 0.678786 0.148 Uiso 1 1 calc R U . . .
C312 C 0.6440(4) 0.8954(5) 0.9249(3) 0.104(3) Uani 1 1 d . U . . .
H312 H 0.675952 0.897261 0.942771 0.125 Uiso 1 1 calc R U . . .
C314 C 0.9191(4) 0.9486(5) 0.5106(3) 0.111(3) Uani 1 1 d . U . . .
H314 H 0.960508 0.955237 0.508696 0.134 Uiso 1 1 calc R U . . .
C316 C 0.7594(4) 0.9179(4) 0.8979(2) 0.080(2) Uani 1 1 d . U . . .
C318 C 0.7605(4) 1.1122(3) 0.8605(2) 0.080(2) Uani 1 1 d . U . . .
C320 C 0.0944(4) 0.6710(4) 0.5826(2) 0.082(2) Uani 1 1 d . U . . .
H320 H 0.077438 0.651167 0.600708 0.098 Uiso 1 1 calc R U . . .
C322 C 0.4924(3) 0.9310(4) 0.7177(2) 0.085(2) Uani 1 1 d . U . . .
H322 H 0.474979 0.916278 0.737314 0.103 Uiso 1 1 calc R U . . .
C324 C 0.1879(5) 0.8795(4) 0.5824(2) 0.103(3) Uani 1 1 d . U . . .
H324 H 0.208464 0.918620 0.591679 0.124 Uiso 1 1 calc R U . . .
C326 C 0.8053(4) 0.6712(4) 0.7149(2) 0.092(2) Uani 1 1 d . U . . .
C328 C 0.8809(4) 1.2730(4) 0.7223(2) 0.089(2) Uani 1 1 d . U . . .
H328 H 0.854066 1.269097 0.701179 0.107 Uiso 1 1 calc R U . . .
C330 C 0.8686(5) 0.7505(4) 0.8381(3) 0.098(3) Uani 1 1 d . U . . .
H330 H 0.893835 0.782441 0.854463 0.118 Uiso 1 1 calc R U . . .
C332 C 0.4175(4) 0.4012(5) 0.6777(2) 0.098(3) Uani 1 1 d . U . . .
C334 C 0.5985(5) 0.8226(4) 0.4175(2) 0.093(2) Uani 1 1 d . U . . .
H334 H 0.556383 0.809906 0.410694 0.111 Uiso 1 1 calc R U . . .
C336 C 0.7322(4) 1.0026(4) 0.8814(2) 0.086(2) Uani 1 1 d . U . . .
C338 C 0.8788(4) 1.0327(4) 0.7944(2) 0.089(2) Uani 1 1 d . U . . .
H338 H 0.887919 1.029896 0.818776 0.106 Uiso 1 1 calc R U . . .
C340 C 0.3079(4) 0.3206(4) 0.5999(2) 0.086(2) Uani 1 1 d . U . . .
N8 N 0.245(3) 0.7831(8) 0.7350(6) 0.115(13) Uani 0.83(9) 1 d D U P C 2
C342 C 0.8063(4) 1.2027(4) 0.7452(2) 0.084(2) Uani 1 1 d . U . . .
H342 H 0.777911 1.199857 0.725051 0.101 Uiso 1 1 calc R U . . .
C344 C 0.2509(5) 0.6851(4) 0.8001(3) 0.101(3) Uani 1 1 d . U . . .
H344 H 0.235469 0.678132 0.821838 0.121 Uiso 1 1 calc R U . . .
C346 C 0.3388(4) 0.8709(5) 0.8775(3) 0.096(3) Uani 1 1 d . U . . .
H346 H 0.301222 0.850054 0.864179 0.116 Uiso 1 1 calc R U . . .
C348 C 0.4644(4) 1.0502(4) 0.8366(2) 0.091(2) Uani 1 1 d . U . . .
C350 C 0.8438(4) 0.6371(3) 0.7207(2) 0.084(2) Uani 1 1 d . U . . .
H350 H 0.866272 0.641169 0.743428 0.101 Uiso 1 1 calc R U . . .
C175 C 0.2981(4) 0.6666(4) 0.5023(2) 0.083(2) Uani 1 1 d . U . . .
H175 H 0.308567 0.684227 0.482066 0.099 Uiso 1 1 calc R U . . .
C11 C 0.5676(4) 0.9981(4) 0.6941(2) 0.090(2) Uani 1 1 d . U . . .
H11 H 0.602596 1.029878 0.697275 0.108 Uiso 1 1 calc R U . . .
C177 C 0.2981(4) 0.6111(4) 0.8400(2) 0.089(2) Uani 1 1 d . U . . .
C89 C 0.6930(4) 0.2606(4) 0.6099(3) 0.090(2) Uani 1 1 d . U . . .
H89 H 0.669486 0.221494 0.606347 0.108 Uiso 1 1 calc R U . . .
C179 C 0.8793(4) 0.6447(4) 0.8886(2) 0.088(2) Uani 1 1 d . U . . .
H179 H 0.878713 0.617131 0.868417 0.106 Uiso 1 1 calc R U . . .
O086 O 0.4159(5) 1.0376(5) 0.6913(2) 0.161(3) Uani 1 1 d . . . . .
C45 C 0.4806(4) 0.4791(5) 0.7197(2) 0.089(2) Uani 1 1 d . U . . .
H45 H 0.488004 0.516655 0.732978 0.107 Uiso 1 1 calc R U . . .
C181 C 0.8380(4) 0.4571(4) 0.7096(2) 0.088(2) Uani 1 1 d . U . . .
H181 H 0.836504 0.452638 0.733907 0.106 Uiso 1 1 calc R U . . .
C91 C 0.3453(5) 1.1775(5) 0.8587(3) 0.111(3) Uani 1 1 d . U . . .
H91 H 0.368021 1.185815 0.881666 0.133 Uiso 1 1 calc R U . . .
C183 C 0.5850(4) 0.8703(4) 0.9307(3) 0.098(3) Uani 1 1 d . U . . .
H183 H 0.577096 0.855897 0.952329 0.117 Uiso 1 1 calc R U . . .
C23 C 0.6808(4) 0.6979(4) 0.5720(3) 0.107(3) Uani 1 1 d . U . . .
H23 H 0.693447 0.681971 0.591807 0.128 Uiso 1 1 calc R U . . .
C185 C 0.2648(4) 0.5288(4) 0.7506(2) 0.088(2) Uani 1 1 d . U . . .
H185 H 0.237232 0.547004 0.740922 0.106 Uiso 1 1 calc R U . . .
C93 C 0.5838(4) 0.8630(4) 0.5722(2) 0.084(2) Uani 1 1 d . U . . .
H93 H 0.616642 0.847727 0.576727 0.100 Uiso 1 1 calc R U . . .
C187 C 0.6789(4) 0.9990(4) 0.4753(2) 0.080(2) Uani 1 1 d . U . . .
H187 H 0.687553 0.977470 0.454901 0.096 Uiso 1 1 calc R U . . .
C47 C 1.0123(5) 1.2150(5) 0.8879(3) 0.108(3) Uani 1 1 d . U . . .
H47 H 1.040515 1.193359 0.889407 0.129 Uiso 1 1 calc R U . . .
C189 C 0.4265(4) 0.7989(4) 0.9574(2) 0.084(2) Uani 1 1 d . U . . .
H189 H 0.408208 0.829334 0.960292 0.100 Uiso 1 1 calc R U . . .
C95 C 0.9951(4) 0.8387(4) 0.9260(2) 0.090(2) Uani 1 1 d . U . . .
C191 C 0.8558(4) 0.5309(4) 0.5389(2) 0.084(2) Uani 1 1 d . U . . .
H191 H 0.861241 0.568906 0.533722 0.101 Uiso 1 1 calc R U . . .
C3 C 0.5371(4) 0.5850(3) 0.93482(19) 0.0724(19) Uani 1 1 d . U . . .
H3 H 0.576661 0.593104 0.946748 0.087 Uiso 1 1 calc R U . . .
C193 C 0.3409(4) 0.5249(4) 0.6085(3) 0.094(2) Uani 1 1 d . U . . .
H193 H 0.377526 0.553670 0.617392 0.112 Uiso 1 1 calc R U . . .
O08N O 0.5927(5) 1.2485(4) 0.9289(2) 0.153(3) Uani 1 1 d . . . . .
C97 C 0.0006(4) 0.8269(6) 0.5629(3) 0.115(4) Uani 1 1 d . U . . .
H97A H -0.034621 0.827160 0.548414 0.138 Uiso 0.25(4) 1 calc R U P D 2
H97 H -0.041674 0.812670 0.561291 0.138 Uiso 0.75(4) 1 calc R U P D 1
O08P O 0.1384(4) 1.1225(6) 0.5714(3) 0.165(3) Uani 1 1 d . . . . .
C195 C 0.1938(4) 0.8614(3) 0.4417(2) 0.087(2) Uani 1 1 d . U . . .
H195 H 0.205042 0.882683 0.423004 0.105 Uiso 1 1 calc R U . . .
C49 C 1.0836(5) 0.7899(6) 0.9408(3) 0.109(3) Uani 1 1 d . U . . .
H49 H 1.113678 0.771313 0.945596 0.131 Uiso 1 1 calc R U . . .
C197 C 0.6367(6) 0.8185(4) 0.3930(3) 0.097(3) Uani 1 1 d . U . . .
H197 H 0.621446 0.803492 0.368653 0.116 Uiso 1 1 calc R U . . .
C99 C 0.4311(4) 1.1169(4) 0.9186(3) 0.090(2) Uani 1 1 d . U . . .
C199 C 0.3657(5) 1.1441(4) 0.9729(2) 0.102(3) Uani 1 1 d . U . . .
H199 H 0.342599 1.151404 0.991338 0.122 Uiso 1 1 calc R U . . .
C25 C 0.9773(5) 1.3125(5) 0.7564(3) 0.111(3) Uani 1 1 d . U . . .
H25 H 1.017725 1.335705 0.759292 0.133 Uiso 1 1 calc R U . . .
C201 C 0.4588(5) 1.1023(4) 0.8906(2) 0.096(3) Uani 1 1 d . U . . .
H201 H 0.500782 1.118885 0.891942 0.115 Uiso 1 1 calc R U . . .
C101 C 0.8568(4) 1.0420(4) 0.7240(2) 0.085(2) Uani 1 1 d . U . . .
H101 H 0.852087 1.045763 0.699450 0.102 Uiso 1 1 calc R U . . .
C203 C 0.4684(4) 0.9058(4) 0.6839(2) 0.079(2) Uani 1 1 d . U . . .
H203 H 0.434180 0.873147 0.680288 0.095 Uiso 1 1 calc R U . . .
C51 C 1.0188(6) 1.2660(7) 0.9120(3) 0.137(5) Uani 1 1 d . U . . .
H51 H 1.051912 1.278194 0.930414 0.165 Uiso 1 1 calc R U . . .
C205 C 0.5180(4) 1.0374(4) 0.8460(2) 0.090(2) Uani 1 1 d . U . . .
H205 H 0.531798 1.038660 0.870418 0.108 Uiso 1 1 calc R U . . .
C103 C 0.8079(5) 0.7730(4) 0.7347(2) 0.091(3) Uani 1 1 d . U . . .
C207 C 0.3054(5) 0.4691(5) 0.9742(2) 0.100(3) Uani 1 1 d . U . . .
C13 C 0.7083(4) 1.0922(4) 0.8764(3) 0.097(3) Uani 1 1 d . U . . .
H13 H 0.682780 1.115996 0.880859 0.116 Uiso 1 1 calc R U . . .
C209 C 0.8637(4) 1.2429(4) 0.7484(2) 0.083(2) Uani 1 1 d . U . . .
C105 C 0.3299(6) 1.2231(4) 0.8451(3) 0.117(3) Uani 1 1 d . U . . .
H105 H 0.342130 1.261469 0.857722 0.141 Uiso 1 1 calc R U . . .
N096 N 0.9934(5) 1.1282(5) 0.5211(4) 0.129(3) Uani 1 1 d . . . . .
C211 C 0.6976(4) 0.5267(5) 0.5616(3) 0.104(3) Uani 1 1 d . U . . .
H211 H 0.731458 0.522873 0.550477 0.124 Uiso 1 1 calc R U . . .
C53 C 0.7166(5) 1.2827(5) 0.8325(3) 0.107(3) Uani 1 1 d . U . . .
H53 H 0.676685 1.267854 0.837249 0.129 Uiso 1 1 calc R U . . .
C213 C 0.2363(4) 0.4413(4) 0.5836(2) 0.086(2) Uani 1 1 d . U . . .
H213 H 0.200031 0.412210 0.574531 0.103 Uiso 1 1 calc R U . . .
C107 C 0.3486(4) 0.4800(4) 0.7764(2) 0.092(2) Uani 1 1 d . U . . .
H107 H 0.379105 0.463925 0.784552 0.110 Uiso 1 1 calc R U . . .
C215 C 0.2052(4) 1.0656(5) 0.8658(2) 0.097(3) Uani 1 1 d . U . . .
H215 H 0.223504 1.103472 0.861633 0.116 Uiso 1 1 calc R U . . .
C27 C 0.9562(4) 1.2806(4) 0.7820(2) 0.092(2) Uani 1 1 d . U . . .
H27 H 0.981814 1.283288 0.803316 0.111 Uiso 1 1 calc R U . . .
C217 C 0.8960(4) 0.6333(4) 0.9236(3) 0.089(2) Uani 1 1 d . U . . .
C109 C 0.792429 0.659350 0.791510 0.096(3) Uani 1 1 d . U . . .
H109 H 0.764798 0.628010 0.775890 0.116 Uiso 1 1 calc R U . . .
C219 C 0.2709(5) 0.5656(5) 0.8565(3) 0.104(3) Uani 1 1 d . U . . .
H219 H 0.251644 0.529352 0.841954 0.124 Uiso 1 1 calc R U . . .
C55 C 0.9648(6) 0.8672(6) 1.0414(3) 0.130(4) Uani 1 1 d . U . . .
H55 H 1.003291 0.885471 1.054490 0.156 Uiso 1 1 calc R U . . .
C221 C 0.3624(4) 0.3528(5) 0.6246(3) 0.099(3) Uani 1 1 d . U . . .
H221 H 0.400280 0.356402 0.616493 0.119 Uiso 1 1 calc R U . . .
C111 C 0.4576(4) 0.7514(4) 0.5209(3) 0.097(3) Uani 1 1 d . U . . .
H11A H 0.450673 0.758645 0.545848 0.146 Uiso 1 1 calc R U . . .
H11B H 0.499831 0.769257 0.518967 0.146 Uiso 1 1 calc R U . . .
H11C H 0.447699 0.709717 0.512795 0.146 Uiso 1 1 calc R U . . .
C223 C 0.7324(4) 1.0729(4) 0.7688(2) 0.088(2) Uani 1 1 d . U . . .
H223 H 0.768261 1.061776 0.772199 0.106 Uiso 1 1 calc R U . . .
C7 C 0.4436(4) 1.0426(4) 0.8009(2) 0.085(2) Uani 1 1 d . U . . .
H7 H 0.405451 1.047318 0.793894 0.102 Uiso 1 1 calc R U . . .
O09L O 0.0820(5) 1.0613(6) 0.6023(5) 0.215(6) Uani 1 1 d . . . . .
C225 C 0.5026(5) 0.6438(4) 0.5680(2) 0.093(2) Uani 1 1 d . U . . .
H225 H 0.525669 0.682295 0.577213 0.112 Uiso 1 1 calc R U . . .
C113 C 0.6713(4) 0.2989(4) 0.5966(3) 0.087(2) Uani 1 1 d . U . . .
H113 H 0.632708 0.286982 0.582959 0.104 Uiso 1 1 calc R U . . .
C227 C 0.8591(5) 0.8576(5) 0.7125(3) 0.109(3) Uani 1 1 d . U . . .
H227 H 0.892669 0.877849 0.702456 0.130 Uiso 1 1 calc R U . . .
C57 C 0.4271(4) 0.4532(5) 0.6986(2) 0.100(3) Uani 1 1 d . U . . .
H57 H 0.396324 0.471906 0.698543 0.121 Uiso 1 1 calc R U . . .
C229 C 0.2085(4) 0.2751(4) 0.5961(2) 0.084(2) Uani 1 1 d . U . . .
H229 H 0.174192 0.261308 0.607441 0.100 Uiso 1 1 calc R U . . .
C115 C 0.2638(5) 0.4778(4) 0.5615(3) 0.099(3) Uani 1 1 d . U . . .
H115 H 0.246680 0.472956 0.537303 0.118 Uiso 1 1 calc R U . . .
C231 C 0.9466(4) 0.8620(4) 0.9192(2) 0.086(2) Uani 1 1 d . U . . .
H231 H 0.955361 0.900998 0.915417 0.104 Uiso 1 1 calc R U . . .
C29 C 0.3331(4) 0.3643(4) 0.7445(2) 0.095(3) Uani 1 1 d . U . . .
H29 H 0.355431 0.378927 0.767541 0.114 Uiso 1 1 calc R U . . .
C233 C 0.2143(5) 0.9762(6) 0.8739(3) 0.113(3) Uani 1 1 d . U . . .
O09V O 0.5125(4) 1.2290(4) 0.8866(3) 0.159(3) Uani 1 1 d . . . . .
C117 C 0.7360(4) 0.6539(4) 0.9168(2) 0.080(2) Uani 1 1 d . U . . .
H117 H 0.770616 0.640573 0.917820 0.096 Uiso 1 1 calc R U . . .
C235 C 0.4781(4) 0.7109(4) 0.9509(2) 0.088(2) Uani 1 1 d . U . . .
H235 H 0.497304 0.681165 0.949113 0.105 Uiso 1 1 calc R U . . .
C59 C 0.0946(5) 0.2661(5) 0.6968(3) 0.114(3) Uani 1 1 d . U . . .
H59 H 0.078195 0.234123 0.708198 0.137 Uiso 1 1 calc R U . . .
C237 C 0.7837(4) 1.0224(4) 0.8672(3) 0.100(3) Uani 1 1 d . U . . .
H237 H 0.810832 0.999792 0.864690 0.119 Uiso 1 1 calc R U . . .
C119 C 0.3944(7) 0.5493(5) 1.0629(3) 0.126(4) Uani 1 1 d . U . . .
H119 H 0.356955 0.520521 1.059121 0.151 Uiso 1 1 calc R U . . .
C239 C 0.3115(5) 0.1963(4) 0.6958(3) 0.103(3) Uani 1 1 d . U . . .
H239 H 0.304137 0.157623 0.684261 0.124 Uiso 1 1 calc R U . . .
C15 C 1.0548(4) 0.8704(5) 0.9282(3) 0.109(3) Uani 1 1 d . U . . .
H15 H 1.064668 0.909422 0.924448 0.131 Uiso 1 1 calc R U . . .
C241 C 0.8594(4) 0.4887(4) 0.5124(2) 0.087(2) Uani 1 1 d . U . . .
H241 H 0.865355 0.496001 0.488876 0.104 Uiso 1 1 calc R U . . .
C121 C 0.5242(4) 0.4499(6) 0.7217(2) 0.116(4) Uani 1 1 d . U . . .
C243 C 0.7940(4) 0.8331(4) 0.8916(3) 0.101(3) Uani 1 1 d . U . . .
H243 H 0.785564 0.793215 0.882385 0.121 Uiso 1 1 calc R U . . .
O0A7 O 0.3069(5) 0.4349(4) 0.8621(3) 0.162(3) Uani 1 1 d . . . . .
C61 C 1.0084(6) 1.1510(6) 0.5515(5) 0.128(4) Uani 1 1 d . U . E 1
O0A9 O 0.6031(4) 1.2922(5) 0.8811(2) 0.156(3) Uani 1 1 d . . . . .
C245 C 0.3445(4) 0.5306(4) 0.7948(2) 0.091(2) Uani 1 1 d . U . . .
H245 H 0.371266 0.548754 0.815953 0.110 Uiso 1 1 calc R U . . .
C123 C 0.4764(4) 1.0284(4) 0.7755(2) 0.090(2) Uani 1 1 d . U . . .
H123 H 0.461076 1.024835 0.751053 0.108 Uiso 1 1 calc R U . . .
C247 C 0.2846(4) 0.6520(4) 0.7859(2) 0.089(2) Uani 1 1 d . U . . .
N0AE N 0.4946(7) 1.0679(6) 0.5546(3) 0.152(4) Uani 1 1 d . . . . .
C31 C 0.3788(4) 0.8437(4) 0.8866(3) 0.096(2) Uani 1 1 d . U . . .
H31 H 0.366829 0.802758 0.881509 0.115 Uiso 1 1 calc R U . . .
C249 C 0.2851(5) 0.2329(4) 0.6815(2) 0.094(2) Uani 1 1 d . U . . .
H249 H 0.258929 0.219329 0.659642 0.112 Uiso 1 1 calc R U . . .
C125 C 0.6831(4) 1.1448(4) 0.7619(2) 0.096(2) Uani 1 1 d . U . . .
H125 H 0.683434 1.182655 0.758234 0.115 Uiso 1 1 calc R U . . .
C251 C 0.7808(6) 0.6694(4) 0.6806(2) 0.111(3) Uani 1 1 d . U . . .
H251 H 0.760083 0.696870 0.676045 0.133 Uiso 1 1 calc R U . . .
C63 C 0.6909(4) 0.7301(4) 0.9302(3) 0.098(3) Uani 1 1 d . U . . .
H63 H 0.693030 0.768249 0.940834 0.118 Uiso 1 1 calc R U . . .
C253 C 0.3395(6) 1.1097(5) 0.9415(3) 0.113(3) Uani 1 1 d . U . . .
H253 H 0.297066 1.095148 0.937517 0.135 Uiso 1 1 calc R U . . .
O0AM O 1.0580(8) 1.2021(6) 0.7811(5) 0.237(7) Uani 1 1 d . . . . .
C127 C 0.7407(5) 1.1959(4) 0.8469(2) 0.095(2) Uani 1 1 d . U . . .
H127 H 0.702025 1.181817 0.853681 0.114 Uiso 1 1 calc R U . . .
C255 C 0.4894(4) 0.5701(4) 0.9533(2) 0.085(2) Uani 1 1 d . U . . .
H255 H 0.495685 0.567068 0.977926 0.102 Uiso 1 1 calc R U . . .
C2 C 0.7170(5) 0.7499(4) 0.5653(3) 0.108(3) Uani 1 1 d . U . . .
H2 H 0.755254 0.767532 0.578720 0.130 Uiso 1 1 calc R U . . .
C257 C 0.2783(5) 0.4117(5) 0.9736(4) 0.122(4) Uani 1 1 d . U . . .
H257 H 0.286052 0.382569 0.957222 0.147 Uiso 1 1 calc R U . . .
C129 C 0.3570(5) 0.2722(5) 0.7449(3) 0.110(3) Uani 1 1 d . U . . .
H129 H 0.381241 0.286233 0.767379 0.131 Uiso 1 1 calc R U . . .
C259 C 0.2976(4) 1.1104(4) 0.8081(3) 0.101(3) Uani 1 1 d . U . . .
C65 C 0.7847(5) 0.6310(4) 0.6533(2) 0.110(3) Uani 1 1 d . U . . .
H65 H 0.763380 0.628689 0.630473 0.132 Uiso 1 1 calc R U . . .
O0AU O 0.7592(6) 0.9448(9) 1.0020(3) 0.220(6) Uani 1 1 d . . . . .
C261 C 0.2600(6) 0.6629(5) 1.0023(3) 0.115(3) Uani 1 1 d . U . . .
C131 C 0.6946(5) 1.0371(5) 0.8856(3) 0.106(3) Uani 1 1 d . U . . .
H131 H 0.658239 1.023030 0.895044 0.127 Uiso 1 1 calc R U . . .
O0AX O 0.1018(5) 0.4634(6) 0.5678(4) 0.184(4) Uani 1 1 d . . . . .
C263 C 0.7526(4) 0.8639(4) 0.8841(3) 0.107(3) Uani 1 1 d . U . . .
H263 H 0.717332 0.844281 0.868111 0.128 Uiso 1 1 calc R U . . .
C33 C 0.3001(6) 0.7086(4) 0.7385(3) 0.109(3) Uani 1 1 d . U . . .
H33A H 0.321230 0.723540 0.720129 0.131 Uiso 0.25(4) 1 calc R U P D 2
H33 H 0.316215 0.713493 0.716776 0.131 Uiso 0.75(4) 1 calc R U P D 1
C265 C 0.8557(6) 0.8038(5) 0.7220(3) 0.106(3) Uani 1 1 d . U . . .
H265 H 0.888517 0.788332 0.719353 0.127 Uiso 1 1 calc R U . . .
C133 C 0.9307(4) 1.2761(5) 0.8843(2) 0.100(3) Uani 1 1 d . U . . .
H133 H 0.899526 1.294257 0.883407 0.119 Uiso 1 1 calc R U . . .
C267 C 0.9341(5) 0.6178(5) 0.9911(3) 0.121(4) Uani 1 1 d . U . . .
H267 H 0.946748 0.613909 1.014841 0.145 Uiso 1 1 calc R U . . .
C67B C 0.447(3) 0.364(3) 0.6846(14) 0.15(3) Uani 0.30(4) 1 d . U P B 2
H67B H 0.433244 0.325112 0.672673 0.178 Uiso 0.30(4) 1 calc R U P B 2
C269 C 0.9163(5) 0.5828(5) 0.9276(4) 0.123(4) Uani 1 1 d . U . . .
H269 H 0.918110 0.555634 0.907689 0.148 Uiso 1 1 calc R U . . .
C135 C 0.3087(4) 0.6652(4) 0.7550(2) 0.092(2) Uani 1 1 d . U . . .
C271 C 0.3269(4) 0.6664(4) 0.8986(2) 0.100(3) Uani 1 1 d . U . . .
H271 H 0.347236 0.702049 0.913366 0.119 Uiso 1 1 calc R U . . .
C17B C 0.495(3) 0.380(2) 0.7077(14) 0.094(15) Uani 0.30(4) 1 d . U P B 2
H17B H 0.513150 0.352513 0.716124 0.113 Uiso 0.30(4) 1 calc R U P B 2
C273 C 0.3487(6) 0.2161(5) 0.7270(3) 0.122(4) Uani 1 1 d . U . . .
H273 H 0.369318 0.191791 0.736841 0.147 Uiso 1 1 calc R U . . .
C137 C 0.2572(5) 0.9419(6) 0.8807(3) 0.124(4) Uani 1 1 d . U . . .
H137 H 0.242662 0.903902 0.885827 0.149 Uiso 1 1 calc R U . . .
C275 C 0.2226(6) 0.4404(6) 1.0181(3) 0.128(4) Uani 1 1 d . U . . .
H275 H 0.194017 0.431284 1.034156 0.154 Uiso 1 1 calc R U . . .
C69 C 0.7400(5) 0.9668(4) 0.6715(3) 0.104(3) Uani 1 1 d . U . . .
H69 H 0.727698 0.983951 0.692268 0.125 Uiso 1 1 calc R U . . .
C277 C 0.9154(5) 0.6668(5) 0.9837(3) 0.108(3) Uani 1 1 d . U . . .
H277 H 0.914802 0.695609 1.002906 0.130 Uiso 1 1 calc R U . . .
C139 C 0.3561(6) 0.4900(6) 0.9540(3) 0.115(3) Uani 1 1 d . U . . .
H139 H 0.368172 0.462691 0.938433 0.138 Uiso 1 1 calc R U . . .
C279 C 0.7987(5) 0.7780(4) 0.9800(3) 0.101(3) Uani 1 1 d . U . . .
H279 H 0.762350 0.781409 0.988103 0.122 Uiso 1 1 calc R U . . .
C35 C 0.7413(4) 0.7106(4) 0.9326(2) 0.087(2) Uani 1 1 d . U . . .
C281 C 1.0984(5) 0.8457(5) 0.9358(3) 0.109(3) Uani 1 1 d . U . . .
H281 H 1.139256 0.867193 0.937641 0.130 Uiso 1 1 calc R U . . .
C141 C 0.2392(5) 0.7279(5) 0.7837(3) 0.113(3) Uani 1 1 d . U . . .
H14A H 0.225513 0.755963 0.797512 0.136 Uiso 0.25(4) 1 calc R U P D 2
H141 H 0.212047 0.747757 0.792135 0.136 Uiso 0.75(4) 1 calc R U P D 1
C283 C 0.1544(6) 0.9519(6) 0.8724(3) 0.131(4) Uani 1 1 d . U . . .
H283 H 0.138476 0.912615 0.874746 0.157 Uiso 1 1 calc R U . . .
C71 C 0.4895(6) 0.5844(6) 1.0955(3) 0.123(4) Uani 1 1 d . U . . .
H71 H 0.519875 0.581509 1.112877 0.148 Uiso 1 1 calc R U . . .
C285 C 0.6772(3) 1.0317(4) 0.7661(2) 0.083(2) Uani 1 1 d . U . . .
H285 H 0.675288 0.992581 0.767092 0.099 Uiso 1 1 calc R U . . .
C143 C 0.0911(7) 0.9061(6) 0.5819(4) 0.141(4) Uani 1 1 d . U . . .
H14B H 0.103698 0.946651 0.582504 0.169 Uiso 0.25(4) 1 calc R U P D 2
H143 H 0.112483 0.945052 0.591072 0.169 Uiso 0.75(4) 1 calc R U P D 1
C287 C 0.8305(5) 1.3228(4) 0.8169(3) 0.105(3) Uani 1 1 d . U . . .
H287 H 0.869931 1.336214 0.811126 0.126 Uiso 1 1 calc R U . . .
C9 C 0.4769(6) 1.0634(5) 0.5791(4) 0.116(3) Uani 1 1 d . U . . .
C289 C 0.9331(6) 0.5771(6) 0.9629(4) 0.141(5) Uani 1 1 d . U . . .
H289 H 0.944241 0.543599 0.967212 0.170 Uiso 1 1 calc R U . . .
C145 C 0.2784(6) 1.1520(6) 0.7931(3) 0.121(4) Uani 1 1 d . U . . .
H145 H 0.254312 1.142547 0.770525 0.146 Uiso 1 1 calc R U . . .
C291 C 0.8570(6) 0.8502(7) 1.0316(4) 0.158(6) Uani 1 1 d . U . . .
H291 H 0.820939 0.856393 1.038547 0.189 Uiso 1 1 calc R U . . .
C73B C 0.2440(17) 0.7326(13) 0.7565(8) 0.045(10) Uani 0.25(4) 1 d . U P C 2
N0BZ N 0.7634(7) 0.3241(5) 0.7229(3) 0.139(3) Uani 1 1 d . . . . .
C293 C 0.2169(9) 0.6934(8) 1.0541(4) 0.168(6) Uani 1 1 d . U . . .
H293 H 0.191006 0.712307 1.065176 0.201 Uiso 1 1 calc R U . . .
C147 C 0.8123(5) 0.9464(5) 0.9229(3) 0.103(3) Uani 1 1 d . U . . .
H147 H 0.818204 0.984550 0.934976 0.123 Uiso 1 1 calc R U . . .
C295 C 0.2901(5) 0.6445(4) 1.0580(3) 0.101(3) Uani 1 1 d . U . . .
H295 H 0.317414 0.631880 1.072714 0.122 Uiso 1 1 calc R U . . .
C37 C 0.4612(5) 1.1567(4) 0.9504(2) 0.105(3) Uani 1 1 d . U . . .
H37 H 0.503146 1.174245 0.952549 0.126 Uiso 1 1 calc R U . . .
C297 C 0.2506(7) 0.6664(6) 1.0733(3) 0.135(4) Uani 1 1 d . U . . .
H297 H 0.245687 0.663473 1.097522 0.162 Uiso 1 1 calc R U . . .
C149 C 0.2395(6) 0.3988(6) 0.9981(4) 0.135(4) Uani 1 1 d . U . . .
H149 H 0.223958 0.359799 1.001088 0.162 Uiso 1 1 calc R U . . .
O0C6 O 1.1038(7) 1.1773(8) 0.8304(4) 0.236(6) Uani 1 1 d . . . . .
C299 C 0.1436(5) 1.0476(6) 0.8666(3) 0.117(3) Uani 1 1 d . U . . .
H299 H 0.120375 1.074146 0.866628 0.140 Uiso 1 1 calc R U . . .
C75 C 0.7367(6) 1.3377(5) 0.8226(3) 0.114(3) Uani 1 1 d . U . . .
H75 H 0.710315 1.361223 0.821392 0.137 Uiso 1 1 calc R U . . .
C301 C 0.4999(6) 0.6268(5) 1.0739(3) 0.119(3) Uani 1 1 d . U . . .
H301 H 0.537566 0.655285 1.077817 0.143 Uiso 1 1 calc R U . . .
C151 C 0.8658(8) 1.1497(6) 0.6520(4) 0.149(5) Uani 1 1 d . U . . .
H15A H 0.858039 1.129731 0.627270 0.224 Uiso 1 1 calc R U . . .
H15B H 0.864529 1.189638 0.652356 0.224 Uiso 1 1 calc R U . . .
H15C H 0.835243 1.130015 0.665643 0.224 Uiso 1 1 calc R U . . .
C303 C 0.4298(6) 1.1693(4) 0.9775(2) 0.105(3) Uani 1 1 d . U . . .
H303 H 0.449799 1.194136 0.998900 0.126 Uiso 1 1 calc R U . . .
N0CD N 0.1142(7) 0.4149(7) 0.7479(5) 0.176(5) Uani 1 1 d . . . . .
C19 C 0.7162(8) 0.3175(6) 0.7159(3) 0.126(4) Uani 1 1 d . U . . .
C305 C 0.9234(11) 1.1495(6) 0.6677(4) 0.141(5) Uani 1 1 d . U . . .
C153 C 0.2951(6) 1.2078(6) 0.8117(3) 0.129(4) Uani 1 1 d . U . . .
H153 H 0.282439 1.236655 0.801363 0.155 Uiso 1 1 calc R U . . .
C17 C 0.6337(19) 0.4503(16) 0.6955(11) 0.079(12) Uani 0.30(4) 1 d . U P B 2
H17 H 0.598362 0.433708 0.678924 0.095 Uiso 0.30(4) 1 calc R U P B 2
C77B C 0.6870(15) 0.4523(14) 0.6881(10) 0.056(10) Uani 0.30(4) 1 d . U P B 2
H77B H 0.687038 0.439736 0.663406 0.067 Uiso 0.30(4) 1 calc R U P B 2
C309 C 0.7748(9) 0.7417(8) 1.1039(4) 0.178(6) Uani 1 1 d . U . . .
H30A H 0.759389 0.706517 1.113986 0.268 Uiso 1 1 calc R U . . .
H30B H 0.741364 0.752371 1.091999 0.268 Uiso 1 1 calc R U . . .
H30C H 0.796971 0.773070 1.123111 0.268 Uiso 1 1 calc R U . . .
C155 C 0.2645(6) 0.6555(6) 0.9652(3) 0.126(4) Uani 1 1 d . U . . .
H155 H 0.242389 0.672966 0.950229 0.151 Uiso 1 1 calc R U . . .
C311 C 0.9791(7) 1.2990(6) 0.9103(3) 0.129(4) Uani 1 1 d . U . . .
H311 H 0.984892 1.334424 0.925718 0.155 Uiso 1 1 calc R U . . .
C39 C 0.7959(4) 1.0755(5) 0.8565(3) 0.105(3) Uani 1 1 d . U . . .
H39 H 0.831163 1.087667 0.845598 0.127 Uiso 1 1 calc R U . . .
C313 C 0.6307(8) 0.5011(7) 0.6010(3) 0.157(6) Uani 1 1 d . U . . .
H313 H 0.615039 0.476836 0.617509 0.188 Uiso 1 1 calc R U . . .
C157 C 0.2485(5) 0.4961(5) 1.0140(3) 0.116(3) Uani 1 1 d . U . . .
H157 H 0.235980 0.525301 1.027564 0.140 Uiso 1 1 calc R U . . .
N0CQ N 0.5831(9) 1.2340(10) 0.7754(5) 0.202(8) Uani 1 1 d . . . . .
C67 C 0.019(2) 0.857(3) 0.589(2) 0.119(19) Uani 0.25(4) 1 d . U P D 2
H67 H 0.001699 0.856695 0.610415 0.143 Uiso 0.25(4) 1 calc R U P D 2
N0CS N 0.9691(8) 1.1485(7) 0.6791(5) 0.179(6) Uani 1 1 d . . . . .
C79 C 0.4528(8) 1.0569(6) 0.6136(4) 0.158(5) Uani 1 1 d . U . . .
H79A H 0.409014 1.047612 0.609571 0.237 Uiso 1 1 calc R U . . .
H79B H 0.469026 1.092983 0.630429 0.237 Uiso 1 1 calc R U . . .
H79C H 0.464351 1.025682 0.623497 0.237 Uiso 1 1 calc R U . . .
C317 C 0.4846(9) 1.1901(7) 0.7996(5) 0.167(5) Uani 1 1 d . U . . .
H31A H 0.456806 1.161017 0.781126 0.251 Uiso 1 1 calc R U . . .
H31B H 0.466411 1.220968 0.806896 0.251 Uiso 1 1 calc R U . . .
H31C H 0.493101 1.172226 0.820320 0.251 Uiso 1 1 calc R U . . .
C159 C 0.3271(5) 0.6618(5) 0.8629(3) 0.109(3) Uani 1 1 d . U . . .
H159 H 0.347647 0.694414 0.853261 0.131 Uiso 1 1 calc R U . . .
C319 C 0.8129(7) 0.7321(8) 1.0792(4) 0.150(5) Uani 1 1 d . U . . .
C321 C 0.2221(8) 0.6922(8) 1.0176(4) 0.159(5) Uani 1 1 d . U . . .
H321 H 0.200128 0.711001 1.003511 0.190 Uiso 1 1 calc R U . . .
N0D2 N 0.8404(5) 0.7258(5) 1.0579(3) 0.138(3) Uani 1 1 d . . . . .
C161 C 0.9110(9) 0.8780(7) 1.0513(4) 0.162(6) Uani 1 1 d . U . . .
H161 H 0.912812 0.905099 1.071967 0.195 Uiso 1 1 calc R U . . .
C81 C 0.6557(7) 0.3076(7) 0.7073(5) 0.167(5) Uani 1 1 d . U . . .
H81A H 0.643555 0.288192 0.682442 0.250 Uiso 1 1 calc R U . . .
H81B H 0.645874 0.344473 0.709979 0.250 Uiso 1 1 calc R U . . .
H81C H 0.634297 0.283201 0.723150 0.250 Uiso 1 1 calc R U . . .
O0 O 0.5285(15) 0.7186(14) 0.4531(7) 0.150(11) Uani 0.44(4) 1 d . . P F 2
C325 C 0.5429(12) 1.2154(8) 0.7847(5) 0.160(7) Uani 1 1 d . U . . .
C163 C 0.6033(7) 0.5401(7) 0.5925(3) 0.144(5) Uani 1 1 d . U . . .
H163 H 0.569838 0.544218 0.603865 0.173 Uiso 1 1 calc R U . . .
C327 C 0.7937(6) 1.3576(5) 0.8146(3) 0.119(3) Uani 1 1 d . U . . .
H327 H 0.807286 1.394398 0.807601 0.143 Uiso 1 1 calc R U . . .
C41 C 0.1480(9) 0.4021(7) 0.7676(5) 0.148(5) Uani 1 1 d . U . . .
O0DN O 0.7669(9) 1.0209(12) 1.0437(5) 0.279(10) Uani 1 1 d . . . . .
C329 C 0.1877(8) 0.3800(11) 0.7904(5) 0.198(8) Uani 1 1 d . U . . .
H32A H 0.227749 0.389479 0.782884 0.297 Uiso 1 1 calc R U . . .
H32B H 0.171799 0.338040 0.788161 0.297 Uiso 1 1 calc R U . . .
H32C H 0.190232 0.397687 0.815301 0.297 Uiso 1 1 calc R U . . .
C165 C 1.0236(7) 1.1783(7) 0.5882(4) 0.154(5) Uani 1 1 d . U . . .
H16A H 1.034964 1.220309 0.589403 0.231 Uiso 1 1 calc R U . E 1
H16B H 1.057267 1.166952 0.599266 0.231 Uiso 1 1 calc R U . E 1
H16C H 0.989007 1.166400 0.601018 0.231 Uiso 1 1 calc R U . E 1
C73 C 0.2360(5) 0.9319(4) 0.7601(3) 0.078(12) Uani 0.25 1 d G U P C 3
H73 H 0.221622 0.955413 0.745556 0.093 Uiso 0.25 1 calc R U P C 3
C83 C 0.2839(4) 0.9544(3) 0.7872(2) 0.101(3) Uani 1 1 d G U . . .
C333 C 0.3207(3) 0.9209(3) 0.79652(17) 0.108(3) Uani 1 1 d G U . . .
H333 H 0.353478 0.936384 0.815022 0.130 Uiso 1 1 calc R U . . .
C167 C 0.3097(3) 0.8648(3) 0.77879(18) 0.100(3) Uani 1 1 d DG U . . .
H167 H 0.334825 0.841942 0.785184 0.120 Uiso 1 1 calc R U . . .
C335 C 0.2618(4) 0.8422(3) 0.7517(2) 0.127(4) Uani 1 1 d DG U . . .
C21B C 0.2249(5) 0.8757(4) 0.7424(3) 0.14(3) Uani 0.25 1 d DG U P C 1
H21B H 0.203666 0.869736 0.719073 0.162 Uiso 0.25 1 calc R U P C 1
O1 O -0.0250(4) 0.3393(4) 0.6024(2) 0.130(2) Uani 1 1 d . . . . .
O3 O 0.8144(7) 0.6674(6) 0.5417(4) 0.211(6) Uani 1 1 d . . . . .
O4 O 0.1626(6) 1.1238(7) 0.6292(4) 0.213(6) Uani 1 1 d . . . . .
O6 O 0.1664(5) 1.0480(6) 0.5868(4) 0.187(4) Uani 1 1 d . . . . .
O30B O 0.5529(12) 0.6929(18) 0.4387(9) 0.144(10) Uani 0.44(4) 1 d . . P F 2
O2 O 0.6097(4) 0.7237(4) 0.9951(2) 0.137(3) Uani 1 1 d . . . . .
O5B O 0.334(2) 1.060(2) 0.6739(10) 0.15(2) Uani 0.32(4) 1 d . . P G 2
O20 O 1.0971(9) 1.2710(6) 0.8304(4) 0.231(7) Uani 1 1 d . . . . .
O21 O 1.1515(7) 1.2357(7) 0.7935(6) 0.254(8) Uani 1 1 d . . . . .
O34 O 0.3234(9) 1.0019(9) 0.7003(7) 0.283(9) Uani 1 1 d . . . . .
Cl3 Cl 0.75314(16) 0.48764(13) 0.87274(8) 0.1138(8) Uani 1 1 d . . . . .
O54 O 0.8446(11) 1.0083(10) 1.0120(7) 0.282(9) Uani 1 1 d . . . . .
O227 O 0.8266(15) 0.9795(12) 1.0543(5) 0.350(16) Uani 1 1 d . . . . .
O7 O 0.7751(4) 0.5422(4) 0.8898(3) 0.153(3) Uani 1 1 d . . . . .
O11 O 0.7555(7) 0.4782(5) 0.8376(3) 0.192(5) Uani 1 1 d . . . . .
O14 O 0.7727(8) 0.4495(5) 0.8910(3) 0.205(5) Uani 1 1 d . . . . .
O47 O 0.6970(8) 0.4729(8) 0.8742(7) 0.276(9) Uani 1 1 d . . . . .
C337 C 0.1167(5) 0.9879(8) 0.8672(4) 0.146(5) Uani 1 1 d . U . . .
H337 H 0.074357 0.972525 0.864293 0.175 Uiso 1 1 calc R U . . .
C169 C 0.2218(9) 0.7676(5) 0.6991(3) 0.116(4) Uani 1 1 d . U . . .
C339 C 0.1815(9) 0.7032(7) 0.6848(4) 0.087(5) Uani 0.5 1 d . U P C 2
H339 H 0.173794 0.675798 0.700633 0.104 Uiso 0.5 1 calc R U P C 2
C85 C 0.1586(8) 0.6880(8) 0.6501(5) 0.088(5) Uani 0.5 1 d . U P C 2
H85 H 0.136336 0.649403 0.640662 0.106 Uiso 0.5 1 calc R U P C 2
C341 C 0.1685(5) 0.7315(4) 0.6277(2) 0.092(3) Uani 1 1 d . U . . .
C171 C 0.2356(8) 0.7512(8) 0.6319(5) 0.097(5) Uani 0.5 1 d . U P C 1
H171 H 0.257841 0.750671 0.612256 0.117 Uiso 0.5 1 calc R U P C 1
C343 C 0.2632(12) 0.7710(8) 0.6681(6) 0.113(7) Uani 0.5 1 d . U P C 1
H343 H 0.305448 0.785788 0.673580 0.136 Uiso 0.5 1 calc R U P C 1
C43 C 0.1448(12) 0.7369(10) 0.6553(6) 0.132(10) Uani 0.5 1 d . U P C 1
H43 H 0.102620 0.730141 0.652355 0.158 Uiso 0.5 1 calc R U P C 1
C345 C 0.1728(17) 0.7511(18) 0.6889(7) 0.134(10) Uani 0.5 1 d . U P C 1
H345 H 0.147124 0.746670 0.706849 0.161 Uiso 0.5 1 calc R U P C 1
C173 C 0.1911(6) 0.7880(7) 0.6440(4) 0.076(4) Uani 0.5 1 d . U P C 2
H173 H 0.191001 0.818008 0.630432 0.091 Uiso 0.5 1 calc R U P C 2
C347 C 0.2130(7) 0.8012(8) 0.6780(4) 0.078(4) Uani 0.5 1 d . U P C 2
H347 H 0.223332 0.840894 0.687980 0.094 Uiso 0.5 1 calc R U P C 2
C87 C 0.2643(12) 0.9454(8) 0.7493(6) 0.107(7) Uani 0.5 1 d . U P C 2
H87 H 0.257335 0.975534 0.737641 0.128 Uiso 0.5 1 calc R U P C 2
C349 C 0.2560(12) 0.8891(13) 0.7305(8) 0.115(8) Uani 0.5 1 d . U P C 2
H349 H 0.247118 0.881107 0.705157 0.138 Uiso 0.5 1 calc R U P C 2
Cl2B Cl 0.4053(19) 0.7565(17) 0.6277(9) 0.219(15) Uani 0.23(2) 1 d . U P H 2
O8B O 0.470949 0.713570 0.630200 0.26(2) Uani 0.23(2) 1 d . U P H 2
O13B O 0.368061 0.678221 0.634409 0.217(18) Uani 0.23(2) 1 d . U P H 2
O29B O 0.359529 0.738060 0.627251 0.231(18) Uani 0.23(2) 1 d . U P H 2
O8A O 0.4503(9) 0.7537(7) 0.6217(4) 0.175(5) Uani 0.77(2) 1 d . U P H 1
Cl2A Cl 0.4184(4) 0.7253(4) 0.6468(3) 0.200(4) Uani 0.77(2) 1 d . U P H 1
O13A O 0.4175(17) 0.6706(16) 0.6514(9) 0.316(14) Uani 0.77(2) 1 d . U P H 1
O29A O 0.388381 0.714409 0.617130 0.36(2) Uani 0.77(2) 1 d . U P H 1
O9A O 0.4080(9) 0.7567(9) 0.6748(5) 0.210(8) Uani 0.77(2) 1 d . U P H 1
O8 O 0.4860(14) 0.7288(7) 0.4401(7) 0.164(13) Uani 0.56(4) 1 d . . P F 1
O30A O 0.5392(9) 0.638(2) 0.4366(5) 0.197(19) Uani 0.56(4) 1 d . . P F 1
O5 O 0.1227(7) 0.5015(6) 0.6258(4) 0.136(7) Uani 0.68(4) 1 d . . P A 1
O5A O 0.361(2) 1.0859(18) 0.6692(7) 0.227(17) Uani 0.68(4) 1 d . . P G 1
N7 N 0.5803(15) 0.4848(15) 0.7448(9) 0.104(8) Uani 0.70(4) 1 d . . P B 1
C17A C 0.5151(8) 0.3982(15) 0.7005(6) 0.129(10) Uani 0.70(4) 1 d . U P B 1
H17A H 0.543573 0.376865 0.701310 0.155 Uiso 0.70(4) 1 calc R U P B 1
C67A C 0.4643(9) 0.3794(13) 0.6788(6) 0.123(10) Uani 0.70(4) 1 d . U P B 1
H67A H 0.460450 0.346168 0.661628 0.148 Uiso 0.70(4) 1 calc R U P B 1
C1A C 0.6459(10) 0.4825(17) 0.6970(5) 0.111(9) Uani 0.70(4) 1 d . U P B 1
H1A H 0.616226 0.492244 0.682282 0.133 Uiso 0.70(4) 1 calc R U P B 1
C77A C 0.6934(11) 0.4774(16) 0.6825(4) 0.113(7) Uani 0.70(4) 1 d . U P B 1
H77A H 0.696384 0.479967 0.657974 0.135 Uiso 0.70(4) 1 calc R U P B 1
C5 C 0.0310(6) 0.8891(9) 0.5746(4) 0.098(7) Uani 0.75(4) 1 d . U P D 1
H5 H 0.008642 0.916403 0.576866 0.117 Uiso 0.75(4) 1 calc R U P D 1
C73A C 0.2714(12) 0.7438(9) 0.7504(5) 0.108(6) Uani 0.75(4) 1 d . U P C 1
C1B C 0.220750 0.923861 0.772519 0.052(6) Uani 0.25 1 d . U P C 1
H1B H 0.185631 0.931784 0.779849 0.063 Uiso 0.25 1 calc R U P C 1
C21A C 0.2078(14) 0.8660(15) 0.7552(7) 0.054(8) Uani 0.25 1 d . U P C 3
H21A H 0.176(12) 0.847(11) 0.727(7) 0.065 Uiso 0.25 1 d . U P I 3
N9 N 0.272(2) 0.794(2) 0.7276(16) 0.05(2) Uani 0.17(9) 1 d . U P C 1
O15 O 0.880(2) 0.496(2) 0.7965(7) 0.28(2) Uani 0.63(3) 1 d . . P J 2
O10 O 0.9776(18) 0.537(3) 0.7993(10) 0.33(3) Uani 0.63(3) 1 d . . P J 2
O12 O 0.8881(12) 0.5527(12) 0.7739(10) 0.254(17) Uani 0.63(3) 1 d . . P J 2
O13 O 0.948(3) 0.6017(14) 0.821(2) 0.43(5) Uani 0.63(3) 1 d . . P J 2
Cl4A Cl 0.926820 0.549740 0.795830 0.243(4) Uani 1 1 d D . . . .
O16 O 0.975(4) 0.553(3) 0.774(3) 0.43(7) Uani 0.37(3) 1 d D U P J 1
O17 O 0.933(3) 0.5734(18) 0.7647(10) 0.21(2) Uani 0.37(3) 1 d . . P J 1
O18 O 0.942(2) 0.570(2) 0.8298(7) 0.190(19) Uani 0.37(3) 1 d . . P J 1
O19 O 0.913(3) 0.4791(18) 0.7974(13) 0.19(2) Uani 0.37(3) 1 d . . P J 1

loop_
_atom_site_aniso_label
_atom_site_aniso_U_11
_atom_site_aniso_U_22
_atom_site_aniso_U_33
_atom_site_aniso_U_23
_atom_site_aniso_U_13
_atom_site_aniso_U_12
Zn2 0.0734(5) 0.0704(5) 0.0772(5) 0.0116(4) 0.0109(4) 0.0267(4)
Zn3 0.0694(5) 0.0705(5) 0.0767(5) 0.0116(4) 0.0040(4) 0.0194(4)
Zn8 0.0786(6) 0.0829(6) 0.0768(5) 0.0113(4) 0.0093(4) 0.0296(5)
Zn1 0.0832(6) 0.0723(5) 0.0834(5) 0.0120(4) 0.0100(4) 0.0170(5)
Zn7 0.0809(6) 0.0682(5) 0.0846(5) 0.0157(4) 0.0177(4) 0.0253(4)
Zn4 0.0938(7) 0.0915(7) 0.0848(6) 0.0063(5) 0.0136(5) 0.0348(5)
Zn6 0.0877(6) 0.0852(6) 0.0863(6) 0.0136(5) -0.0027(5) 0.0245(5)
Zn5 0.1062(8) 0.0866(6) 0.0903(6) 0.0136(5) 0.0262(5) 0.0210(6)
Cl09 0.0912(15) 0.0838(14) 0.0795(13) 0.0103(10) 0.0041(10) 0.0284(12)
Cl0A 0.0960(16) 0.0813(14) 0.0970(14) 0.0119(12) 0.0040(13) 0.0303(12)
Cl0B 0.158(2) 0.0690(14) 0.0905(15) 0.0147(12) 0.0296(16) 0.0195(15)
Cl0C 0.0866(15) 0.0941(16) 0.1123(16) 0.0214(13) -0.0012(14) 0.0197(13)
Cl0D 0.129(2) 0.105(2) 0.0905(16) 0.0169(15) 0.0126(16) 0.0024(18)
Cl0F 0.124(2) 0.127(2) 0.1070(19) 0.0122(16) 0.0039(16) 0.0374(18)
Cl0G 0.091(2) 0.167(3) 0.107(2) -0.017(2) 0.0186(16) 0.010(2)
Cl0H 0.141(3) 0.113(2) 0.1090(19) 0.0242(17) -0.0053(18) 0.033(2)
Cl0I 0.137(3) 0.122(2) 0.120(2) 0.0096(18) 0.0372(19) 0.0136(19)
Cl00 0.115(2) 0.152(3) 0.151(3) 0.045(3) 0.024(2) 0.046(2)
Cl0K 0.167(3) 0.196(4) 0.116(2) -0.002(3) -0.004(2) 0.097(3)
Cl1 0.155(4) 0.180(4) 0.173(4) 0.033(3) 0.028(3) 0.017(3)
O00M 0.118(5) 0.150(6) 0.115(5) 0.015(4) -0.002(4) 0.055(5)
N00N 0.076(4) 0.068(3) 0.057(3) -0.009(3) 0.002(3) 0.020(3)
N44 0.089(5) 0.071(4) 0.066(3) 0.022(3) 0.016(3) 0.030(3)
N00P 0.139(6) 0.068(4) 0.065(3) 0.010(3) 0.006(4) 0.055(4)
N00Q 0.085(4) 0.069(4) 0.076(4) 0.035(3) 0.014(3) 0.030(3)
N00R 0.058(3) 0.072(4) 0.079(4) 0.005(3) 0.022(3) 0.024(3)
N00S 0.080(4) 0.077(4) 0.056(3) -0.001(3) 0.008(3) 0.025(3)
N32 0.062(3) 0.071(4) 0.094(4) 0.026(3) 0.021(3) 0.030(3)
N00U 0.093(5) 0.091(5) 0.069(4) 0.002(3) -0.006(4) 0.022(4)
O00V 0.143(6) 0.085(4) 0.117(5) 0.022(3) 0.047(4) 0.039(4)
N00X 0.072(4) 0.064(3) 0.072(4) 0.002(3) -0.009(3) 0.007(3)
N10 0.140(6) 0.071(4) 0.086(4) 0.005(4) 0.046(5) 0.038(4)
N00Z 0.074(4) 0.089(5) 0.063(3) 0.009(3) 0.018(3) 0.028(3)
N1 0.075(4) 0.072(4) 0.066(3) 0.008(3) -0.005(3) 0.023(3)
O011 0.090(4) 0.136(6) 0.168(6) 0.069(5) 0.036(4) 0.037(4)
N5 0.094(5) 0.072(4) 0.085(4) 0.004(4) -0.005(4) 0.021(4)
N013 0.080(4) 0.091(4) 0.073(4) -0.001(3) 0.013(3) 0.023(4)
N014 0.074(4) 0.072(4) 0.086(4) 0.016(3) 0.013(3) 0.024(3)
N015 0.074(5) 0.073(4) 0.086(4) 0.027(3) 0.022(3) 0.020(3)
N016 0.075(4) 0.057(3) 0.087(4) 0.010(3) -0.007(3) 0.022(3)
N2 0.086(5) 0.093(5) 0.073(4) 0.014(4) -0.002(3) 0.008(4)
N018 0.097(5) 0.083(4) 0.069(4) 0.015(3) 0.013(4) 0.014(4)
N019 0.094(5) 0.082(4) 0.069(4) 0.003(3) -0.002(3) 0.040(4)
N01A 0.067(4) 0.070(4) 0.079(4) 0.013(3) 0.006(3) 0.021(3)
N01B 0.081(4) 0.057(3) 0.083(4) 0.017(3) 0.006(3) 0.030(3)
O01C 0.098(4) 0.121(5) 0.092(4) 0.026(3) 0.011(3) 0.042(4)
C1 0.095(6) 0.056(4) 0.073(5) 0.001(3) 0.017(4) 0.009(4)
Cl01 0.228(7) 0.210(5) 0.199(6) 0.023(5) 0.083(6) 0.012(5)
O01F 0.164(7) 0.115(6) 0.153(6) 0.001(5) 0.001(5) 0.057(5)
N40 0.073(4) 0.051(3) 0.085(4) 0.004(3) 0.004(3) 0.016(3)
N46 0.063(4) 0.097(5) 0.073(4) 0.001(3) 0.003(3) 0.010(3)
N52 0.077(4) 0.088(4) 0.075(4) 0.011(3) 0.005(3) 0.002(4)
N01J 0.080(5) 0.084(5) 0.125(5) 0.029(4) 0.021(4) 0.039(4)
N01K 0.079(4) 0.057(3) 0.083(4) 0.011(3) 0.011(3) 0.027(3)
N01L 0.094(5) 0.079(4) 0.118(5) 0.038(4) 0.025(4) 0.035(4)
N01M 0.107(5) 0.066(4) 0.074(4) 0.004(3) -0.012(3) 0.026(4)
N01N 0.106(5) 0.072(4) 0.067(4) 0.029(3) 0.015(3) 0.023(4)
C4 0.103(7) 0.061(4) 0.069(5) 0.009(3) -0.004(4) 0.033(4)
O01P 0.108(5) 0.129(5) 0.115(4) 0.022(4) 0.010(4) 0.050(4)
N01Q 0.090(5) 0.100(5) 0.072(4) -0.011(4) 0.004(3) 0.036(4)
O01R 0.168(8) 0.136(7) 0.144(6) 0.012(5) 0.057(6) 0.006(6)
N01S 0.075(4) 0.092(4) 0.077(4) 0.017(3) 0.023(3) 0.025(4)
N3 0.080(5) 0.059(4) 0.100(5) 0.017(3) 0.015(4) 0.010(3)
O01U 0.137(6) 0.092(4) 0.116(4) 0.005(3) -0.008(4) 0.049(4)
O01V 0.086(4) 0.115(5) 0.129(5) 0.026(4) -0.022(4) 0.012(4)
N01W 0.084(4) 0.080(4) 0.069(3) 0.012(3) 0.011(3) 0.035(4)
O01X 0.221(10) 0.114(6) 0.120(6) 0.005(5) -0.021(6) 0.061(6)
N01Y 0.076(4) 0.051(3) 0.086(4) 0.009(3) 0.015(3) 0.018(3)
O01Z 0.153(6) 0.124(6) 0.098(4) 0.027(4) -0.014(4) 0.044(5)
N020 0.089(5) 0.069(4) 0.128(5) 0.033(4) 0.020(4) 0.038(4)
N50 0.068(4) 0.061(4) 0.086(4) -0.002(3) 0.000(3) 0.015(3)
N022 0.133(7) 0.084(5) 0.093(5) 0.020(4) 0.027(5) 0.024(5)
N023 0.080(5) 0.081(4) 0.106(5) 0.025(4) 0.017(4) 0.023(4)
N024 0.081(4) 0.065(4) 0.081(4) 0.010(3) 0.011(3) 0.034(4)
C6 0.062(4) 0.082(5) 0.069(4) 0.011(4) 0.007(3) 0.016(4)
N026 0.085(5) 0.068(4) 0.062(3) -0.003(3) 0.001(3) 0.025(3)
C8 0.113(7) 0.080(5) 0.067(4) 0.012(4) 0.024(4) 0.024(5)
N029 0.081(4) 0.083(5) 0.079(4) 0.008(3) 0.006(3) 0.028(4)
O02A 0.104(6) 0.132(6) 0.162(6) 0.038(5) 0.023(5) 0.016(4)
C10 0.077(5) 0.073(4) 0.066(4) 0.008(4) 0.017(4) 0.021(4)
O02C 0.132(6) 0.101(5) 0.169(7) -0.006(5) 0.018(5) 0.016(4)
N4 0.106(6) 0.065(4) 0.105(5) 0.006(4) 0.032(4) 0.030(4)
C12 0.064(5) 0.087(5) 0.078(5) 0.007(4) 0.016(4) 0.016(4)
C14 0.088(6) 0.062(4) 0.071(5) 0.003(3) 0.012(4) 0.019(4)
N02G 0.096(5) 0.089(4) 0.071(4) 0.019(3) 0.006(3) 0.034(4)
N02H 0.087(5) 0.091(5) 0.099(5) 0.002(4) 0.023(4) 0.029(4)
O02I 0.174(8) 0.100(5) 0.165(7) 0.009(5) -0.047(6) 0.037(5)
N14 0.105(6) 0.093(5) 0.062(3) 0.011(3) 0.015(3) 0.038(4)
N02K 0.091(5) 0.098(5) 0.092(4) 0.040(4) 0.020(4) 0.044(4)
C16 0.109(6) 0.082(5) 0.071(5) 0.007(4) 0.015(5) 0.032(5)
N02M 0.095(5) 0.092(5) 0.085(5) 0.009(4) -0.002(4) 0.029(4)
C18 0.095(7) 0.066(5) 0.112(6) 0.027(4) 0.009(5) 0.032(5)
C20 0.078(6) 0.081(5) 0.085(5) 0.021(4) -0.001(4) 0.029(4)
C22 0.078(6) 0.087(6) 0.101(6) 0.021(5) 0.015(5) 0.029(4)
N02Q 0.092(5) 0.086(5) 0.120(5) 0.001(4) 0.039(5) 0.008(4)
C24 0.073(5) 0.070(5) 0.083(5) -0.006(4) 0.000(4) 0.032(4)
N02S 0.123(7) 0.096(6) 0.128(7) 0.041(5) 0.038(6) 0.040(5)
N02T 0.110(5) 0.076(4) 0.085(4) 0.029(4) 0.023(4) 0.051(4)
C26 0.064(4) 0.069(5) 0.079(5) 0.007(4) 0.003(4) 0.009(4)
C28 0.077(5) 0.078(5) 0.080(5) 0.016(4) 0.004(4) 0.025(4)
C30 0.072(5) 0.084(5) 0.067(4) 0.009(4) 0.002(4) 0.013(4)
O02X 0.175(7) 0.096(5) 0.107(4) 0.009(4) 0.034(4) 0.038(5)
C32 0.072(5) 0.073(5) 0.075(5) 0.007(4) 0.003(4) 0.024(4)
C34 0.072(5) 0.101(6) 0.068(4) 0.017(4) 0.014(4) 0.035(4)
O030 0.159(7) 0.129(6) 0.116(5) 0.013(5) -0.002(5) 0.040(5)
C36 0.069(5) 0.076(5) 0.067(4) 0.008(4) 0.009(4) 0.018(4)
C38 0.087(6) 0.102(7) 0.096(6) 0.034(5) 0.022(5) 0.022(5)
O033 0.111(5) 0.144(6) 0.125(5) 0.007(5) 0.022(4) 0.026(5)
C40 0.111(7) 0.098(6) 0.053(4) 0.000(4) -0.005(4) 0.045(6)
O9 0.156(16) 0.115(13) 0.21(2) 0.066(16) 0.073(16) 0.057(12)
O037 0.152(7) 0.130(6) 0.102(5) 0.023(4) -0.007(4) 0.034(5)
C42 0.098(6) 0.085(6) 0.085(5) 0.008(5) 0.005(5) 0.034(5)
C44 0.071(5) 0.077(5) 0.068(4) 0.003(4) 0.014(3) 0.021(4)
C46 0.078(6) 0.096(6) 0.096(6) -0.001(5) -0.011(5) 0.015(5)
C48 0.062(5) 0.074(5) 0.099(6) 0.015(4) 0.010(4) 0.009(4)
C50 0.075(5) 0.082(5) 0.065(4) 0.002(4) 0.002(4) 0.001(4)
N03D 0.087(5) 0.087(5) 0.086(4) 0.006(4) 0.002(4) 0.026(4)
C52 0.079(6) 0.090(6) 0.088(5) 0.032(5) 0.018(4) 0.024(5)
C54 0.080(6) 0.095(6) 0.114(7) 0.041(5) 0.020(5) 0.033(5)
C56 0.086(5) 0.081(5) 0.088(5) 0.017(4) 0.015(4) 0.035(4)
C58 0.066(5) 0.095(5) 0.076(4) 0.008(4) -0.004(4) 0.024(4)
C60 0.071(5) 0.111(6) 0.076(5) 0.011(4) 0.012(4) 0.032(5)
C62 0.073(5) 0.093(5) 0.068(4) 0.016(4) 0.022(4) 0.024(4)
N0 0.06(2) 0.06(2) 0.09(2) -0.013(19) 0.008(15) 0.016(18)
C64 0.089(5) 0.076(5) 0.069(5) 0.009(4) 0.013(4) 0.021(4)
N6 0.102(5) 0.076(4) 0.082(4) 0.006(3) 0.024(4) 0.029(4)
C66 0.063(4) 0.076(5) 0.090(5) 0.022(4) 0.009(4) 0.015(4)
C68 0.083(5) 0.071(5) 0.065(4) 0.007(4) 0.005(4) 0.011(4)
N03P 0.123(7) 0.072(5) 0.121(6) 0.012(4) -0.002(5) 0.022(5)
C70 0.101(6) 0.102(6) 0.073(5) 0.021(4) 0.007(4) 0.035(5)
C72 0.084(6) 0.099(6) 0.091(6) -0.001(5) -0.001(5) 0.026(5)
C74 0.072(5) 0.072(5) 0.083(5) 0.018(4) 0.014(4) 0.021(4)
C76 0.085(6) 0.079(5) 0.087(5) 0.003(4) 0.013(4) 0.025(4)
C78 0.080(5) 0.066(4) 0.078(5) -0.011(4) 0.009(4) 0.019(4)
C80 0.081(5) 0.072(5) 0.096(6) 0.032(4) 0.017(4) 0.032(4)
C82 0.094(7) 0.087(6) 0.078(5) 0.008(4) -0.002(4) 0.017(5)
C84 0.087(6) 0.075(5) 0.095(6) 0.007(5) 0.007(5) 0.010(5)
C86 0.098(6) 0.082(5) 0.066(4) 0.006(4) 0.012(4) 0.023(5)
C88 0.077(6) 0.077(5) 0.123(8) 0.006(5) 0.021(5) 0.033(4)
C90 0.117(7) 0.069(5) 0.078(5) 0.012(4) 0.013(4) 0.044(5)
C92 0.093(6) 0.071(5) 0.099(5) 0.027(4) 0.021(5) 0.034(4)
C94 0.125(9) 0.093(6) 0.097(6) 0.030(5) 0.029(6) 0.022(6)
C96 0.059(5) 0.084(5) 0.097(5) 0.030(4) 0.013(4) 0.028(4)
C98 0.081(5) 0.058(4) 0.069(4) 0.013(3) 0.007(4) 0.013(4)
C100 0.073(5) 0.066(4) 0.082(5) 0.014(4) 0.018(4) 0.016(4)
O046 0.188(10) 0.124(6) 0.210(9) 0.074(6) 0.094(8) 0.049(7)
C102 0.081(6) 0.085(6) 0.090(5) 0.023(4) 0.021(4) 0.016(5)
C104 0.080(6) 0.084(5) 0.089(5) 0.032(4) 0.001(4) 0.023(4)
N04A 0.094(5) 0.081(4) 0.090(5) 0.017(4) -0.021(4) 0.018(4)
O04B 0.151(7) 0.142(7) 0.149(6) -0.017(5) 0.051(6) 0.009(6)
C106 0.084(5) 0.085(6) 0.081(5) 0.009(4) 0.018(4) 0.031(5)
C108 0.068(4) 0.078(5) 0.057(4) 0.015(3) 0.017(3) 0.013(4)
C110 0.079(5) 0.102(6) 0.064(4) 0.019(4) 0.007(4) 0.032(5)
O04F 0.137(8) 0.246(12) 0.170(8) 0.100(8) -0.001(6) 0.030(8)
C112 0.097(6) 0.076(5) 0.097(6) 0.011(5) 0.006(5) 0.002(5)
C114 0.084(5) 0.093(6) 0.078(5) 0.017(4) 0.017(4) 0.016(5)
C116 0.120(7) 0.076(5) 0.079(5) 0.015(4) -0.003(5) 0.011(5)
C118 0.096(6) 0.096(6) 0.095(6) 0.016(5) 0.010(5) 0.052(6)
C120 0.089(6) 0.073(5) 0.092(5) 0.019(4) 0.015(4) 0.023(4)
C122 0.103(8) 0.089(6) 0.145(8) 0.017(6) 0.042(6) 0.026(6)
C124 0.097(6) 0.090(6) 0.096(6) 0.025(5) -0.013(5) 0.041(5)
C126 0.063(5) 0.129(8) 0.062(5) -0.008(5) 0.008(4) 0.018(5)
C128 0.087(6) 0.082(5) 0.101(6) 0.042(4) 0.028(5) 0.029(4)
C130 0.088(6) 0.075(5) 0.105(6) 0.023(4) 0.012(5) 0.029(5)
C132 0.081(6) 0.090(6) 0.083(6) 0.014(4) 0.017(5) 0.008(4)
C134 0.062(4) 0.082(5) 0.070(4) 0.012(4) 0.009(3) 0.019(4)
C136 0.117(6) 0.071(5) 0.056(4) 0.005(3) 0.017(4) 0.035(5)
C138 0.115(7) 0.069(5) 0.089(6) -0.010(4) 0.020(5) 0.013(5)
C140 0.081(5) 0.063(4) 0.079(5) 0.007(4) 0.009(4) 0.023(4)
C142 0.088(6) 0.110(7) 0.070(5) 0.006(4) 0.023(5) 0.007(5)
C144 0.079(5) 0.079(6) 0.086(5) 0.011(4) 0.007(4) 0.038(5)
C146 0.083(6) 0.067(5) 0.109(6) 0.030(4) 0.010(4) 0.027(5)
C148 0.081(6) 0.086(5) 0.083(5) 0.001(4) 0.010(4) 0.025(4)
C150 0.107(6) 0.078(5) 0.076(5) 0.008(4) 0.011(4) 0.042(5)
N051 0.090(5) 0.103(5) 0.068(4) 0.015(4) 0.002(3) 0.024(4)
C152 0.068(5) 0.094(6) 0.084(5) 0.012(4) -0.002(4) 0.039(5)
C154 0.070(4) 0.045(4) 0.085(5) 0.012(3) 0.024(4) 0.016(3)
C156 0.104(6) 0.078(5) 0.084(5) 0.018(4) 0.014(4) 0.037(5)
N055 0.164(7) 0.083(5) 0.073(4) 0.010(4) 0.018(4) 0.054(5)
C158 0.052(4) 0.100(6) 0.071(4) 0.000(4) 0.009(3) 0.035(4)
O057 0.164(8) 0.203(10) 0.256(11) 0.123(9) 0.128(8) 0.096(8)
C160 0.077(6) 0.072(5) 0.130(7) 0.008(5) -0.010(5) 0.014(5)
C162 0.147(11) 0.098(7) 0.088(6) 0.006(5) 0.051(6) 0.042(7)
C164 0.077(6) 0.099(7) 0.112(6) -0.015(5) -0.011(5) 0.038(5)
C166 0.077(6) 0.110(7) 0.082(5) 0.027(5) 0.011(4) 0.016(5)
C168 0.075(5) 0.099(6) 0.095(5) 0.038(5) 0.015(4) 0.027(5)
C170 0.082(6) 0.095(6) 0.096(5) 0.044(5) 0.026(4) 0.031(5)
C172 0.098(6) 0.062(4) 0.092(6) 0.016(4) 0.005(4) 0.030(4)
C174 0.093(7) 0.066(5) 0.110(6) 0.018(4) 0.012(5) 0.022(5)
C176 0.098(6) 0.073(5) 0.087(5) 0.005(4) 0.014(4) 0.025(5)
C178 0.098(6) 0.069(5) 0.075(5) 0.011(4) 0.013(4) 0.036(4)
C180 0.086(6) 0.082(5) 0.091(5) 0.030(4) 0.018(5) 0.046(4)
C182 0.092(6) 0.094(6) 0.065(4) 0.007(4) 0.004(4) 0.032(5)
O05K 0.152(7) 0.193(9) 0.121(6) 0.034(6) 0.021(5) 0.030(6)
C184 0.087(5) 0.075(5) 0.073(5) 0.006(4) -0.007(4) 0.017(4)
C186 0.067(5) 0.081(5) 0.094(5) 0.016(4) 0.018(4) 0.026(4)
C188 0.104(7) 0.100(6) 0.081(5) 0.020(5) 0.013(5) 0.025(6)
C190 0.061(5) 0.083(6) 0.087(5) 0.010(4) 0.006(4) 0.010(4)
C192 0.114(7) 0.077(5) 0.103(7) 0.013(5) -0.015(5) 0.038(5)
C194 0.102(7) 0.106(8) 0.104(6) 0.011(6) 0.010(6) 0.042(6)
C196 0.082(6) 0.118(7) 0.082(6) 0.018(5) 0.006(4) 0.028(5)
C198 0.077(5) 0.096(6) 0.082(5) 0.019(4) 0.012(4) 0.025(5)
C200 0.078(5) 0.080(5) 0.084(5) 0.018(4) 0.008(4) 0.020(4)
C202 0.094(6) 0.074(5) 0.080(5) 0.010(4) 0.012(4) 0.025(5)
C204 0.093(7) 0.081(6) 0.096(5) 0.007(4) 0.012(5) 0.032(5)
C206 0.053(4) 0.095(6) 0.087(5) 0.000(4) 0.002(4) 0.021(4)
C208 0.093(6) 0.069(5) 0.086(5) 0.014(4) 0.020(4) 0.030(4)
C210 0.088(6) 0.083(5) 0.081(5) 0.010(4) 0.004(4) 0.032(5)
C212 0.081(6) 0.157(9) 0.078(6) -0.023(6) 0.001(5) 0.029(6)
C214 0.079(6) 0.092(7) 0.130(7) 0.018(5) 0.015(5) 0.025(5)
C216 0.078(6) 0.105(6) 0.083(5) 0.025(4) 0.018(4) 0.034(5)
C218 0.068(5) 0.072(5) 0.078(5) 0.005(4) -0.001(4) 0.010(4)
C220 0.089(6) 0.117(7) 0.132(7) 0.070(6) 0.028(6) 0.047(6)
C222 0.079(5) 0.074(5) 0.108(6) 0.039(5) 0.026(5) 0.020(5)
C224 0.128(7) 0.077(5) 0.073(5) 0.014(4) 0.008(5) 0.038(5)
C226 0.100(6) 0.082(5) 0.074(5) 0.004(4) 0.006(4) 0.029(5)
C228 0.077(6) 0.168(10) 0.079(6) 0.014(6) 0.012(5) 0.037(7)
C230 0.076(5) 0.096(6) 0.084(5) 0.017(5) 0.012(4) 0.027(5)
C232 0.078(6) 0.110(7) 0.087(5) 0.040(5) 0.025(4) 0.038(5)
C234 0.070(5) 0.087(5) 0.087(5) 0.003(4) 0.003(4) 0.024(4)
C236 0.073(5) 0.064(4) 0.091(5) 0.013(4) 0.018(4) 0.014(4)
O06C 0.269(12) 0.173(8) 0.097(5) 0.004(5) 0.019(6) 0.139(8)
C238 0.099(7) 0.080(6) 0.110(6) 0.017(5) 0.027(5) 0.034(5)
C240 0.093(6) 0.062(4) 0.104(6) 0.026(4) 0.017(5) 0.022(4)
C242 0.108(6) 0.064(5) 0.097(6) 0.018(4) 0.010(5) 0.031(5)
O06G 0.183(8) 0.128(6) 0.114(5) 0.032(5) -0.002(5) 0.027(6)
C244 0.080(5) 0.103(6) 0.073(5) 0.014(4) 0.006(4) 0.031(5)
C246 0.082(5) 0.076(5) 0.084(5) 0.033(4) 0.005(4) 0.015(4)
C248 0.060(5) 0.122(8) 0.114(7) 0.018(6) 0.016(4) 0.028(5)
C250 0.063(5) 0.091(6) 0.093(6) -0.003(5) 0.008(4) 0.013(4)
C252 0.094(6) 0.092(6) 0.083(5) 0.016(5) -0.001(4) 0.050(5)
C254 0.082(5) 0.069(5) 0.080(5) 0.004(4) 0.005(4) 0.037(4)
C256 0.086(6) 0.074(5) 0.098(6) 0.006(4) 0.012(5) 0.028(4)
C258 0.129(8) 0.103(6) 0.085(6) 0.018(5) 0.020(5) 0.069(6)
C260 0.087(6) 0.092(6) 0.083(5) 0.023(4) 0.007(4) 0.023(5)
C262 0.082(5) 0.073(5) 0.076(5) 0.016(4) 0.035(4) 0.029(4)
C264 0.083(6) 0.084(6) 0.113(6) 0.011(5) 0.002(5) 0.027(5)
C266 0.104(7) 0.094(6) 0.069(4) 0.010(4) -0.001(5) 0.042(5)
C268 0.097(7) 0.079(6) 0.109(7) 0.003(5) 0.002(6) -0.003(5)
C270 0.106(7) 0.095(7) 0.106(7) 0.026(5) 0.009(6) 0.037(6)
C272 0.080(6) 0.104(6) 0.075(5) 0.018(5) 0.007(4) 0.010(5)
C274 0.065(5) 0.109(7) 0.114(7) 0.008(5) 0.034(5) 0.028(5)
O06X 0.232(10) 0.117(6) 0.099(5) 0.012(4) 0.022(5) 0.042(6)
C276 0.095(7) 0.080(6) 0.103(6) 0.020(4) 0.007(5) 0.039(5)
C278 0.085(5) 0.062(4) 0.081(5) -0.003(4) 0.001(4) 0.029(4)
C280 0.114(8) 0.087(6) 0.116(7) 0.028(5) 0.002(6) 0.029(6)
C282 0.066(5) 0.089(6) 0.092(6) -0.014(5) 0.008(4) 0.027(4)
C284 0.137(10) 0.097(7) 0.100(7) 0.037(5) 0.005(7) 0.043(7)
C286 0.079(5) 0.096(6) 0.093(6) 0.013(5) 0.019(5) 0.020(5)
C288 0.089(5) 0.080(6) 0.070(4) 0.016(4) 0.002(4) 0.031(5)
C290 0.076(6) 0.083(6) 0.091(5) 0.012(4) 0.008(4) 0.028(5)
C292 0.080(5) 0.087(6) 0.087(5) -0.002(5) 0.018(4) 0.016(4)
C294 0.091(6) 0.088(5) 0.065(4) 0.010(4) -0.002(4) 0.029(5)
C296 0.111(8) 0.113(7) 0.088(5) 0.028(5) 0.026(6) 0.034(6)
C298 0.084(6) 0.084(6) 0.110(6) 0.001(5) 0.012(5) 0.033(5)
C300 0.072(5) 0.098(6) 0.083(5) 0.005(4) 0.007(4) 0.026(5)
C302 0.087(6) 0.085(5) 0.087(5) 0.010(4) 0.003(4) 0.032(5)
C304 0.121(9) 0.134(9) 0.100(7) 0.005(6) -0.015(6) 0.050(7)
C306 0.075(5) 0.076(5) 0.077(5) 0.007(4) 0.014(4) 0.005(4)
C308 0.104(7) 0.085(6) 0.072(5) 0.009(4) 0.015(4) 0.038(5)
C310 0.076(6) 0.112(8) 0.161(10) 0.011(7) 0.042(7) -0.010(6)
C312 0.069(6) 0.118(7) 0.119(7) 0.043(6) -0.008(5) 0.014(5)
C314 0.074(6) 0.105(8) 0.157(9) 0.005(6) 0.029(6) 0.029(6)
C316 0.072(5) 0.082(6) 0.086(5) 0.018(4) 0.013(4) 0.020(4)
C318 0.086(6) 0.063(5) 0.090(5) 0.003(4) 0.014(4) 0.024(4)
C320 0.078(5) 0.075(5) 0.091(5) 0.011(4) 0.001(4) 0.024(5)
C322 0.060(5) 0.121(7) 0.064(4) 0.010(4) 0.005(3) 0.009(5)
C324 0.105(7) 0.092(6) 0.097(6) -0.025(5) -0.018(5) 0.033(6)
C326 0.103(6) 0.088(6) 0.089(6) 0.015(5) 0.011(5) 0.032(5)
C328 0.092(6) 0.108(7) 0.078(5) 0.026(5) 0.013(4) 0.040(6)
C330 0.107(7) 0.085(6) 0.100(6) 0.014(5) 0.001(5) 0.029(5)
C332 0.078(6) 0.147(9) 0.066(5) -0.009(6) 0.005(4) 0.043(6)
C334 0.112(7) 0.079(5) 0.089(6) 0.011(4) 0.022(5) 0.028(5)
C336 0.067(5) 0.086(6) 0.110(6) 0.018(5) 0.012(4) 0.030(4)
C338 0.085(5) 0.106(7) 0.084(5) 0.028(5) 0.008(4) 0.038(5)
C340 0.089(6) 0.088(6) 0.080(5) 0.010(4) 0.012(5) 0.026(5)
N8 0.18(3) 0.087(9) 0.077(8) 0.006(6) -0.018(12) 0.057(13)
C342 0.095(6) 0.102(6) 0.062(4) 0.017(4) 0.007(4) 0.037(5)
C344 0.120(7) 0.079(6) 0.098(6) 0.002(5) 0.012(5) 0.025(6)
C346 0.082(6) 0.099(7) 0.116(7) 0.043(5) 0.009(5) 0.028(5)
C348 0.094(6) 0.108(6) 0.077(5) 0.029(5) 0.022(5) 0.025(5)
C350 0.116(7) 0.065(5) 0.070(4) 0.011(4) -0.001(4) 0.026(5)
C175 0.072(5) 0.083(5) 0.101(5) 0.026(4) 0.023(4) 0.025(4)
C11 0.059(5) 0.113(7) 0.092(6) 0.009(5) 0.011(4) 0.017(4)
C177 0.100(6) 0.093(6) 0.066(5) -0.003(5) 0.002(4) 0.025(5)
C89 0.079(6) 0.062(5) 0.121(6) 0.005(5) 0.023(5) 0.010(4)
C179 0.100(6) 0.090(6) 0.078(5) 0.027(4) 0.015(4) 0.024(5)
O086 0.165(8) 0.185(9) 0.131(6) -0.010(6) 0.009(5) 0.066(7)
C45 0.064(5) 0.130(7) 0.075(5) 0.009(5) 0.018(4) 0.031(5)
C181 0.099(7) 0.091(6) 0.084(5) 0.021(4) 0.024(5) 0.035(5)
C91 0.137(9) 0.096(7) 0.103(6) 0.002(6) 0.007(6) 0.048(6)
C183 0.082(6) 0.109(7) 0.107(6) 0.048(5) 0.018(5) 0.020(5)
C23 0.092(6) 0.074(6) 0.135(7) 0.026(5) -0.039(6) 0.006(5)
C185 0.100(6) 0.082(5) 0.088(5) 0.019(4) 0.004(5) 0.034(5)
C93 0.080(5) 0.102(6) 0.070(5) 0.019(4) 0.016(4) 0.023(4)
C187 0.082(5) 0.090(6) 0.065(4) 0.003(4) 0.006(4) 0.023(4)
C47 0.093(7) 0.114(7) 0.109(7) 0.005(6) -0.007(6) 0.031(6)
C189 0.100(6) 0.077(5) 0.079(5) 0.012(4) 0.019(5) 0.033(4)
C95 0.088(6) 0.093(6) 0.090(5) 0.005(4) 0.007(4) 0.032(5)
C191 0.098(6) 0.072(5) 0.087(5) 0.016(4) 0.016(4) 0.029(4)
C3 0.072(5) 0.069(4) 0.069(4) -0.001(3) 0.001(4) 0.016(4)
C193 0.086(6) 0.075(5) 0.111(7) 0.021(5) 0.000(5) 0.009(4)
O08N 0.183(8) 0.155(7) 0.107(6) 0.007(5) 0.045(5) 0.022(6)
C97 0.063(5) 0.181(12) 0.097(6) -0.022(7) -0.011(5) 0.053(7)
O08P 0.143(7) 0.212(10) 0.161(7) 0.050(8) 0.041(6) 0.067(7)
C195 0.108(7) 0.055(4) 0.091(5) 0.021(4) -0.011(5) 0.015(4)
C49 0.099(8) 0.132(9) 0.117(7) 0.030(6) 0.017(6) 0.062(7)
C197 0.109(8) 0.089(6) 0.093(6) 0.018(5) 0.017(6) 0.026(6)
C99 0.072(6) 0.088(6) 0.114(7) 0.018(5) 0.021(5) 0.026(5)
C199 0.124(9) 0.105(7) 0.079(6) 0.001(5) 0.021(5) 0.041(6)
C25 0.087(6) 0.109(7) 0.136(9) 0.008(7) 0.033(7) 0.027(6)
C201 0.133(8) 0.082(6) 0.078(5) 0.016(5) 0.040(5) 0.029(5)
C101 0.101(5) 0.093(5) 0.066(4) 0.018(4) 0.009(4) 0.035(4)
C203 0.067(5) 0.083(5) 0.080(5) 0.014(4) 0.008(4) 0.010(4)
C51 0.129(10) 0.161(12) 0.074(6) 0.001(7) -0.030(6) -0.017(9)
C205 0.091(6) 0.088(6) 0.079(5) 0.008(4) -0.004(5) 0.014(5)
C103 0.128(8) 0.083(6) 0.066(4) -0.006(4) 0.000(5) 0.049(6)
C207 0.102(7) 0.106(8) 0.092(6) 0.023(5) 0.001(5) 0.033(6)
C13 0.097(6) 0.091(6) 0.123(7) 0.044(5) 0.035(5) 0.041(5)
C209 0.081(6) 0.083(5) 0.082(5) 0.019(4) -0.003(4) 0.021(5)
C105 0.160(10) 0.078(6) 0.108(7) 0.010(5) 0.019(7) 0.024(6)
N096 0.101(7) 0.118(7) 0.166(9) 0.027(7) 0.024(7) 0.021(5)
C211 0.084(6) 0.141(8) 0.111(6) 0.048(6) 0.037(5) 0.051(6)
C53 0.109(7) 0.131(9) 0.102(6) 0.038(6) 0.017(5) 0.058(7)
C213 0.082(5) 0.070(5) 0.095(6) 0.010(4) 0.005(4) 0.009(4)
C107 0.077(5) 0.106(7) 0.094(6) 0.019(5) -0.002(4) 0.030(5)
C215 0.078(6) 0.124(7) 0.091(6) 0.008(5) 0.011(4) 0.039(6)
C27 0.076(6) 0.095(6) 0.099(6) 0.036(5) 0.012(4) 0.002(5)
C217 0.074(5) 0.085(6) 0.099(6) 0.002(5) 0.004(4) 0.012(4)
C109 0.105(7) 0.078(6) 0.102(6) 0.006(5) -0.002(5) 0.029(5)
C219 0.112(7) 0.097(7) 0.100(7) -0.003(6) 0.016(5) 0.034(6)
C55 0.111(9) 0.164(11) 0.094(7) -0.010(7) 0.002(6) 0.021(8)
C221 0.073(5) 0.129(8) 0.100(6) 0.008(6) 0.010(5) 0.043(5)
C111 0.097(6) 0.088(6) 0.115(6) 0.029(5) 0.028(5) 0.031(5)
C223 0.103(7) 0.078(6) 0.088(5) 0.010(4) 0.009(4) 0.034(5)
C7 0.080(5) 0.092(6) 0.070(5) 0.004(4) 0.002(4) 0.012(4)
O09L 0.124(8) 0.217(12) 0.331(17) 0.124(12) 0.065(9) 0.041(8)
C225 0.096(7) 0.079(5) 0.114(6) 0.022(5) 0.007(5) 0.042(5)
C113 0.070(5) 0.064(5) 0.125(7) 0.013(4) 0.011(4) 0.020(4)
C227 0.133(8) 0.107(7) 0.105(6) 0.026(5) 0.014(6) 0.063(7)
C57 0.079(6) 0.153(9) 0.066(5) -0.005(5) 0.006(4) 0.038(6)
C229 0.089(6) 0.090(5) 0.074(5) 0.014(4) 0.003(4) 0.032(5)
C115 0.120(8) 0.094(6) 0.091(6) 0.025(5) 0.005(5) 0.043(6)
C231 0.070(6) 0.089(6) 0.093(5) 0.023(4) 0.013(4) 0.004(5)
C29 0.096(6) 0.103(7) 0.078(5) -0.009(5) 0.003(4) 0.029(5)
C233 0.075(7) 0.131(9) 0.154(9) 0.051(7) 0.031(6) 0.045(7)
O09V 0.117(7) 0.162(8) 0.183(8) 0.035(6) 0.033(5) 0.004(5)
C117 0.069(5) 0.082(5) 0.089(5) 0.010(4) 0.003(4) 0.026(4)
C235 0.093(6) 0.090(6) 0.089(5) 0.022(5) 0.015(5) 0.038(5)
C59 0.088(7) 0.116(8) 0.137(8) 0.044(7) 0.029(6) 0.009(6)
C237 0.087(6) 0.105(7) 0.136(7) 0.059(6) 0.041(5) 0.047(5)
C119 0.163(11) 0.103(8) 0.114(8) 0.030(7) 0.044(8) 0.027(7)
C239 0.147(9) 0.097(6) 0.083(6) 0.017(5) 0.034(6) 0.056(6)
C15 0.074(6) 0.125(8) 0.136(8) 0.052(6) 0.010(5) 0.025(6)
C241 0.084(6) 0.094(6) 0.082(5) 0.016(5) 0.015(4) 0.021(5)
C121 0.079(6) 0.173(10) 0.080(6) -0.023(6) 0.002(5) 0.033(7)
C243 0.095(7) 0.081(6) 0.119(7) 0.015(5) -0.016(5) 0.021(5)
O0A7 0.169(8) 0.125(6) 0.195(8) 0.023(6) -0.025(6) 0.062(6)
C61 0.105(9) 0.105(8) 0.178(14) 0.031(9) 0.004(9) 0.036(7)
O0A9 0.140(7) 0.161(8) 0.143(6) 0.032(6) 0.043(5) -0.011(6)
C245 0.101(6) 0.095(6) 0.074(5) -0.009(4) 0.000(4) 0.036(5)
C123 0.091(6) 0.112(7) 0.061(4) 0.021(4) 0.007(4) 0.016(5)
C247 0.102(6) 0.075(5) 0.083(5) 0.001(4) -0.016(5) 0.027(5)
N0AE 0.199(12) 0.172(10) 0.122(8) 0.055(7) 0.049(8) 0.090(9)
C31 0.078(6) 0.085(6) 0.127(7) 0.038(5) 0.012(5) 0.018(5)
C249 0.127(7) 0.088(6) 0.083(5) 0.020(5) 0.028(5) 0.052(6)
C125 0.092(7) 0.088(6) 0.111(6) 0.031(5) 0.008(5) 0.026(5)
C251 0.164(10) 0.101(7) 0.082(6) -0.005(5) 0.007(6) 0.074(7)
C63 0.094(7) 0.083(6) 0.114(6) -0.015(5) 0.007(5) 0.035(5)
C253 0.129(8) 0.124(8) 0.102(7) 0.022(6) 0.016(6) 0.061(7)
O0AM 0.260(16) 0.173(10) 0.247(14) 0.063(10) -0.069(13) 0.030(10)
C127 0.095(6) 0.086(6) 0.102(6) 0.008(5) 0.021(5) 0.024(5)
C255 0.105(7) 0.077(5) 0.071(4) 0.017(4) 0.008(5) 0.024(5)
C2 0.095(6) 0.083(6) 0.131(7) 0.017(5) -0.036(6) 0.016(5)
C257 0.108(8) 0.077(7) 0.184(11) 0.025(7) 0.039(8) 0.021(6)
C129 0.115(8) 0.115(8) 0.116(7) 0.024(6) 0.011(6) 0.060(6)
C259 0.094(6) 0.097(7) 0.117(7) 0.005(6) 0.019(6) 0.038(5)
C65 0.165(9) 0.074(5) 0.086(5) -0.004(4) -0.042(6) 0.051(6)
O0AU 0.157(9) 0.301(18) 0.137(7) -0.027(9) 0.000(6) -0.008(10)
C261 0.151(9) 0.133(8) 0.079(6) 0.020(6) 0.044(6) 0.062(8)
C131 0.092(6) 0.113(7) 0.120(7) 0.043(6) 0.045(5) 0.021(6)
O0AX 0.150(8) 0.174(9) 0.187(9) -0.020(8) -0.022(7) 0.015(7)
C263 0.073(6) 0.082(6) 0.153(8) 0.007(6) -0.018(5) 0.018(5)
C33 0.156(9) 0.089(6) 0.083(5) -0.006(5) -0.016(6) 0.056(7)
C265 0.132(9) 0.108(7) 0.102(6) 0.032(6) 0.032(6) 0.063(7)
C133 0.092(6) 0.117(7) 0.066(5) -0.014(5) -0.006(4) 0.008(5)
C267 0.136(9) 0.111(8) 0.102(7) -0.002(6) -0.037(6) 0.036(7)
C67B 0.10(4) 0.15(4) 0.13(3) 0.10(3) -0.07(3) -0.08(3)
C269 0.121(8) 0.100(7) 0.153(10) 0.005(7) -0.001(7) 0.052(7)
C135 0.109(7) 0.081(6) 0.076(5) 0.000(4) -0.014(5) 0.026(5)
C271 0.107(7) 0.104(7) 0.060(5) 0.003(4) 0.005(4) -0.010(5)
C17B 0.095(18) 0.092(16) 0.095(18) 0.006(9) 0.015(10) 0.030(10)
C273 0.170(11) 0.119(9) 0.107(8) 0.038(7) 0.034(8) 0.075(8)
C137 0.068(6) 0.162(10) 0.155(9) 0.067(8) 0.027(6) 0.027(6)
C275 0.142(10) 0.122(10) 0.119(8) 0.019(7) 0.043(7) 0.029(8)
C69 0.139(8) 0.110(7) 0.096(6) 0.034(5) 0.038(6) 0.075(7)
C277 0.117(8) 0.096(7) 0.106(7) 0.020(5) -0.024(6) 0.030(6)
C139 0.133(9) 0.129(10) 0.105(7) 0.029(6) 0.025(6) 0.066(8)
C279 0.115(8) 0.098(6) 0.089(6) 0.008(5) 0.029(5) 0.023(6)
C35 0.091(6) 0.081(6) 0.078(5) 0.007(4) 0.004(4) 0.012(5)
C281 0.074(6) 0.101(7) 0.142(8) 0.030(6) 0.005(5) 0.009(5)
C141 0.137(9) 0.099(7) 0.101(8) -0.018(6) -0.017(6) 0.055(6)
C283 0.106(9) 0.147(10) 0.158(10) 0.055(8) 0.030(7) 0.051(8)
C71 0.123(10) 0.142(10) 0.123(8) 0.071(8) 0.005(7) 0.048(8)
C285 0.054(5) 0.079(5) 0.107(6) 0.014(4) 0.006(4) 0.007(4)
C143 0.162(13) 0.125(9) 0.148(10) -0.005(7) 0.001(8) 0.079(9)
C287 0.128(8) 0.086(7) 0.107(6) 0.014(5) 0.018(6) 0.038(6)
C9 0.134(9) 0.109(8) 0.126(9) 0.036(7) 0.031(8) 0.056(7)
C289 0.137(10) 0.115(9) 0.159(11) 0.046(9) -0.056(8) 0.025(7)
C145 0.162(10) 0.130(9) 0.089(6) 0.019(6) 0.005(6) 0.072(8)
C291 0.100(8) 0.178(12) 0.146(10) -0.066(10) 0.005(7) 0.003(8)
C73B 0.052(13) 0.045(12) 0.036(13) 0.009(8) -0.002(8) 0.013(8)
N0BZ 0.152(10) 0.135(8) 0.135(8) 0.011(6) 0.003(7) 0.060(8)
C293 0.244(17) 0.204(15) 0.107(9) 0.041(9) 0.095(10) 0.122(14)
C147 0.098(7) 0.105(7) 0.102(6) 0.015(5) 0.008(5) 0.025(6)
C295 0.114(7) 0.098(6) 0.091(6) -0.008(5) 0.024(5) 0.037(6)
C37 0.126(8) 0.102(7) 0.078(5) 0.010(5) -0.004(5) 0.027(6)
C297 0.194(13) 0.137(10) 0.082(6) 0.014(6) 0.016(8) 0.063(10)
C149 0.130(10) 0.113(9) 0.156(10) 0.024(8) 0.028(8) 0.021(8)
O0C6 0.206(13) 0.242(15) 0.244(13) 0.104(13) -0.006(10) 0.015(11)
C299 0.098(8) 0.121(9) 0.128(8) 0.008(6) 0.004(6) 0.034(7)
C75 0.133(10) 0.101(7) 0.126(8) 0.030(6) 0.014(7) 0.059(7)
C301 0.119(8) 0.126(9) 0.103(7) 0.017(6) -0.008(6) 0.030(7)
C151 0.168(14) 0.123(10) 0.158(11) 0.008(8) 0.009(10) 0.055(9)
C303 0.136(9) 0.101(7) 0.073(5) 0.010(5) 0.025(5) 0.022(6)
N0CD 0.122(9) 0.185(13) 0.209(13) 0.051(10) -0.007(9) 0.022(9)
C19 0.110(10) 0.144(10) 0.132(9) 0.008(7) 0.000(8) 0.062(9)
C305 0.171(17) 0.125(10) 0.123(10) 0.025(8) 0.039(11) 0.029(12)
C153 0.177(11) 0.122(9) 0.112(8) 0.035(7) 0.009(8) 0.080(8)
C17 0.07(2) 0.048(19) 0.09(2) -0.011(16) -0.023(15) -0.014(16)
C77B 0.050(12) 0.064(12) 0.054(12) 0.020(8) 0.016(8) 0.006(8)
C309 0.211(17) 0.184(15) 0.124(10) 0.019(9) -0.020(11) 0.045(13)
C155 0.125(9) 0.177(11) 0.093(7) 0.037(7) 0.010(6) 0.065(9)
C311 0.137(10) 0.117(8) 0.121(8) -0.023(7) -0.005(7) 0.041(8)
C39 0.079(6) 0.109(8) 0.119(7) 0.031(6) 0.019(5) 0.004(6)
C313 0.233(15) 0.180(12) 0.142(9) 0.110(9) 0.090(10) 0.140(12)
C157 0.099(7) 0.111(8) 0.130(8) 0.016(6) 0.026(6) 0.010(6)
N0CQ 0.144(13) 0.25(2) 0.189(14) 0.000(12) 0.048(11) 0.031(12)
C67 0.12(2) 0.12(2) 0.12(2) 0.019(10) 0.007(10) 0.041(11)
N0CS 0.132(11) 0.181(13) 0.203(14) 0.057(10) 0.028(10) -0.006(10)
C79 0.188(14) 0.122(10) 0.170(12) 0.038(9) 0.038(10) 0.042(9)
C317 0.167(14) 0.130(11) 0.175(13) 0.017(9) 0.011(11) -0.001(10)
C159 0.095(7) 0.110(7) 0.111(7) 0.029(6) -0.005(5) 0.012(6)
C319 0.150(12) 0.205(15) 0.097(8) 0.009(8) 0.036(8) 0.056(10)
C321 0.186(14) 0.195(14) 0.132(10) 0.041(9) 0.053(9) 0.098(12)
N0D2 0.123(8) 0.174(10) 0.116(7) 0.036(7) 0.015(6) 0.036(7)
C161 0.180(15) 0.147(11) 0.114(9) -0.013(8) -0.006(10) -0.006(11)
C81 0.128(12) 0.148(12) 0.213(15) 0.025(10) 0.031(10) 0.021(9)
O0 0.14(2) 0.19(3) 0.134(17) 0.000(15) -0.030(15) 0.09(2)
C325 0.180(19) 0.138(13) 0.155(13) -0.018(10) -0.014(13) 0.067(14)
C163 0.188(12) 0.201(13) 0.114(7) 0.046(8) 0.046(8) 0.157(11)
C327 0.137(10) 0.107(8) 0.133(8) 0.049(6) 0.035(7) 0.051(8)
C41 0.139(12) 0.130(11) 0.163(13) 0.019(9) 0.022(11) 0.019(9)
O0DN 0.237(16) 0.43(3) 0.173(11) 0.018(15) 0.054(11) 0.107(19)
C329 0.137(12) 0.31(3) 0.173(13) 0.132(16) 0.054(10) 0.057(14)
C165 0.165(12) 0.144(11) 0.140(10) -0.004(9) 0.004(9) 0.041(9)
C73 0.076(14) 0.079(15) 0.078(14) 0.016(9) 0.002(9) 0.025(10)
C83 0.108(6) 0.097(6) 0.095(5) -0.003(4) -0.008(4) 0.042(5)
C333 0.125(8) 0.098(7) 0.096(6) 0.021(5) -0.011(5) 0.029(6)
C167 0.116(7) 0.098(7) 0.088(5) 0.008(5) -0.016(5) 0.046(6)
C335 0.151(8) 0.114(7) 0.118(6) 0.003(5) -0.020(6) 0.060(6)
C21B 0.21(7) 0.08(3) 0.13(5) 0.05(3) -0.05(5) 0.05(4)
O1 0.110(5) 0.156(7) 0.121(5) 0.033(5) 0.001(4) 0.034(5)
O3 0.237(13) 0.180(10) 0.290(14) 0.115(10) 0.124(12) 0.119(10)
O4 0.191(11) 0.234(13) 0.164(9) 0.020(9) 0.010(8) -0.016(10)
O6 0.166(9) 0.178(9) 0.231(11) 0.047(8) 0.037(8) 0.063(8)
O30B 0.113(19) 0.13(2) 0.16(2) 0.022(16) 0.007(15) 0.009(16)
O2 0.143(6) 0.162(7) 0.119(5) 0.010(5) -0.014(4) 0.079(6)
O5B 0.17(3) 0.17(4) 0.09(3) -0.07(3) -0.10(3) 0.09(3)
O20 0.334(19) 0.159(10) 0.212(11) 0.005(9) 0.102(12) 0.081(11)
O21 0.151(10) 0.231(14) 0.42(2) 0.139(15) 0.092(13) 0.057(10)
O34 0.221(15) 0.201(15) 0.39(3) 0.030(16) 0.075(16) -0.017(13)
Cl3 0.126(2) 0.0974(19) 0.116(2) 0.0164(16) 0.0136(16) 0.0292(16)
O54 0.238(19) 0.28(2) 0.28(2) -0.001(16) 0.035(17) 0.027(16)
O227 0.49(4) 0.40(3) 0.176(13) -0.025(16) -0.107(19) 0.24(3)
O7 0.137(6) 0.120(6) 0.180(7) -0.037(6) -0.033(5) 0.046(5)
O11 0.275(14) 0.181(10) 0.138(8) 0.019(7) 0.014(8) 0.100(10)
O14 0.307(16) 0.161(9) 0.190(9) 0.056(8) 0.061(10) 0.115(10)
O47 0.157(12) 0.212(14) 0.42(3) -0.010(15) 0.014(14) 0.026(10)
C337 0.065(6) 0.195(15) 0.171(11) 0.038(10) 0.011(6) 0.025(8)
C169 0.182(13) 0.098(7) 0.083(7) 0.008(6) -0.015(8) 0.081(9)
C339 0.131(15) 0.053(9) 0.064(9) 0.026(7) -0.017(9) 0.009(9)
C85 0.088(12) 0.079(11) 0.093(12) 0.015(10) 0.002(9) 0.019(9)
C341 0.113(7) 0.075(6) 0.086(6) 0.013(5) -0.025(5) 0.037(5)
C171 0.080(12) 0.093(12) 0.093(11) 0.003(9) -0.023(9) -0.002(9)
C343 0.141(18) 0.066(11) 0.126(16) 0.016(10) -0.012(14) 0.028(11)
C43 0.16(2) 0.101(16) 0.103(16) -0.027(12) 0.077(16) -0.013(14)
C345 0.15(3) 0.20(4) 0.086(17) 0.027(18) 0.016(16) 0.09(3)
C173 0.062(9) 0.076(10) 0.081(10) 0.005(8) 0.005(7) 0.010(8)
C347 0.063(9) 0.095(12) 0.075(10) 0.006(9) 0.010(8) 0.023(9)
C87 0.145(19) 0.063(10) 0.111(14) -0.008(10) -0.002(14) 0.045(12)
C349 0.115(11) 0.117(12) 0.108(11) 0.025(8) 0.015(8) 0.023(8)
Cl2B 0.226(17) 0.213(16) 0.219(17) 0.049(9) 0.014(9) 0.064(9)
O8B 0.24(2) 0.27(3) 0.28(3) 0.04(2) 0.043(19) 0.093(17)
O13B 0.22(2) 0.210(18) 0.22(2) 0.026(10) 0.030(10) 0.054(10)
O29B 0.232(18) 0.232(19) 0.23(2) 0.049(10) 0.018(10) 0.065(10)
O8A 0.180(9) 0.153(8) 0.189(9) 0.021(7) 0.056(7) 0.034(7)
Cl2A 0.213(7) 0.195(7) 0.198(6) 0.017(5) 0.023(5) 0.074(5)
O13A 0.35(2) 0.276(19) 0.34(2) 0.042(16) 0.018(16) 0.119(17)
O29A 0.36(2) 0.36(2) 0.36(2) 0.057(10) 0.038(10) 0.109(11)
O9A 0.216(14) 0.204(13) 0.198(13) -0.013(10) 0.043(10) 0.059(10)
O8 0.19(3) 0.104(11) 0.189(19) -0.007(10) 0.063(18) 0.034(12)
O30A 0.088(12) 0.36(5) 0.129(12) -0.038(18) 0.026(9) 0.08(2)
O5 0.153(12) 0.125(11) 0.143(12) 0.019(7) 0.008(8) 0.068(9)
O5A 0.38(5) 0.27(4) 0.111(12) 0.057(17) 0.060(19) 0.21(3)
N7 0.077(10) 0.15(2) 0.093(10) -0.003(17) 0.018(7) 0.049(17)
C17A 0.048(9) 0.22(2) 0.090(11) -0.064(14) -0.001(8) 0.028(11)
C67A 0.058(11) 0.18(2) 0.105(13) -0.075(13) 0.005(9) 0.031(12)
C1A 0.085(12) 0.16(3) 0.075(10) -0.004(13) 0.010(8) 0.034(15)
C77A 0.137(15) 0.16(2) 0.066(8) 0.043(10) 0.053(9) 0.057(15)
C5 0.055(8) 0.148(16) 0.093(9) 0.010(9) -0.004(6) 0.044(8)
C73A 0.115(10) 0.104(9) 0.098(8) 0.002(6) -0.009(7) 0.032(8)
C1B 0.054(10) 0.056(10) 0.044(9) 0.012(7) 0.017(8) 0.005(7)
C21A 0.062(16) 0.07(2) 0.033(12) 0.033(12) 0.031(12) 0.010(13)
N9 0.05(2) 0.05(2) 0.05(2) -0.001(9) 0.005(9) 0.009(11)
O15 0.28(4) 0.37(6) 0.130(16) 0.05(2) -0.06(2) 0.04(3)
O10 0.21(3) 0.59(8) 0.22(3) 0.12(4) -0.03(2) 0.17(4)
O12 0.153(19) 0.26(3) 0.29(3) 0.11(2) -0.12(2) -0.021(17)
O13 0.41(6) 0.103(19) 0.70(12) -0.05(3) 0.20(7) -0.02(3)
Cl4A 0.173(5) 0.355(13) 0.193(6) -0.053(7) -0.017(6) 0.122(7)
O16 0.46(9) 0.46(9) 0.40(9) -0.15(6) 0.15(6) 0.27(7)
O17 0.36(6) 0.18(3) 0.13(2) 0.09(2) 0.14(3) 0.09(4)
O18 0.28(4) 0.17(3) 0.091(17) -0.045(17) -0.05(2) 0.08(3)
O19 0.26(6) 0.15(3) 0.21(4) 0.08(2) 0.06(3) 0.13(3)

loop_
_atom_type_symbol
_atom_type_description
_atom_type_scat_dispersion_real
_atom_type_scat_dispersion_imag
_atom_type_scat_source
C C 0.0033 0.0016 'International Tables Vol C Tables 4.2.6.8 and 6.1.1.4'
H H 0.0000 0.0000 'International Tables Vol C Tables 4.2.6.8 and 6.1.1.4'
Cl Cl 0.1484 0.1585 'International Tables Vol C Tables 4.2.6.8 and 6.1.1.4'
N N 0.0061 0.0033 'International Tables Vol C Tables 4.2.6.8 and 6.1.1.4'
O O 0.0106 0.0060 'International Tables Vol C Tables 4.2.6.8 and 6.1.1.4'
Zn Zn 0.2839 1.4301 'International Tables Vol C Tables 4.2.6.8 and 6.1.1.4'

loop_
_geom_angle_atom_site_label_1
_geom_angle_atom_site_label_2
_geom_angle_atom_site_label_3
_geom_angle
_geom_angle_site_symmetry_1
_geom_angle_site_symmetry_3
_geom_angle_publ_flag
N44 Zn2 N00S 162.9(2) . . ?
N00R Zn2 N44 93.1(2) . . ?
N00R Zn2 N00S 98.8(2) . . ?
N00R Zn2 N32 169.3(2) . . ?
N00R Zn2 N016 78.2(3) . . ?
N00R Zn2 N01B 95.7(2) . . ?
N32 Zn2 N44 76.2(3) . . ?
N32 Zn2 N00S 91.8(2) . . ?
N016 Zn2 N44 90.0(2) . . ?
N016 Zn2 N00S 104.4(2) . . ?
N016 Zn2 N32 100.7(2) . . ?
N01B Zn2 N44 90.4(2) . . ?
N01B Zn2 N00S 76.3(2) . . ?
N01B Zn2 N32 85.3(2) . . ?
N01B Zn2 N016 173.9(2) . . ?
N00Q Zn3 N01A 73.9(2) . . ?
N00Q Zn3 N40 89.1(2) . . ?
N00Q Zn3 N01N 174.0(3) . . ?
N00Q Zn3 N50 90.1(2) . . ?
N00X Zn3 N00Q 97.9(2) . . ?
N00X Zn3 N01A 87.4(2) . . ?
N00X Zn3 N40 168.3(2) . . ?
N00X Zn3 N01N 76.2(3) . . ?
N00X Zn3 N50 93.4(2) . . ?
N40 Zn3 N01A 103.6(2) . . ?
N40 Zn3 N01N 96.5(2) . . ?
N01N Zn3 N01A 106.5(2) . . ?
N50 Zn3 N01A 164.0(2) . . ?
N50 Zn3 N40 77.2(2) . . ?
N50 Zn3 N01N 89.2(2) . . ?
N00N Zn8 N015 98.1(2) . . ?
N00N Zn8 N019 91.8(2) . . ?
N00N Zn8 N026 76.2(2) . . ?
N015 Zn8 N019 111.3(2) . . ?
N015 Zn8 N026 78.9(2) . . ?
N019 Zn8 N026 165.5(2) . . ?
N01W Zn8 N00N 171.2(2) . . ?
N01W Zn8 N015 77.6(2) . . ?
N01W Zn8 N019 96.9(2) . . ?
N01W Zn8 N026 95.3(2) . . ?
N01W Zn8 N02T 94.3(3) . . ?
N02T Zn8 N00N 88.8(2) . . ?
N02T Zn8 N015 168.4(3) . . ?
N02T Zn8 N019 77.7(3) . . ?
N02T Zn8 N026 93.8(2) . . ?
N1 Zn1 N5 97.1(2) . . ?
N1 Zn1 N3 89.0(2) . . ?
N1 Zn1 N6 110.1(3) . . ?
N5 Zn1 N3 76.0(3) . . ?
N5 Zn1 N6 87.1(3) . . ?
N2 Zn1 N1 78.8(3) . . ?
N2 Zn1 N5 172.1(3) . . ?
N2 Zn1 N3 97.0(3) . . ?
N2 Zn1 N4 97.5(3) . . ?
N2 Zn1 N6 100.6(3) . . ?
N3 Zn1 N6 156.2(3) . . ?
N4 Zn1 N1 173.9(3) . . ?
N4 Zn1 N5 85.9(3) . . ?
N4 Zn1 N3 86.6(3) . . ?
N4 Zn1 N6 75.3(3) . . ?
N00Z Zn7 N01S 170.6(2) . . ?
N00Z Zn7 N024 80.3(2) . . ?
N014 Zn7 N00Z 95.7(2) . . ?
N014 Zn7 N01S 76.8(3) . . ?
N014 Zn7 N024 171.4(2) . . ?
N01K Zn7 N00Z 77.3(2) . . ?
N01K Zn7 N014 102.0(2) . . ?
N01K Zn7 N01S 98.5(2) . . ?
N01K Zn7 N024 84.6(2) . . ?
N01S Zn7 N024 107.9(2) . . ?
N01Y Zn7 N00Z 96.7(2) . . ?
N01Y Zn7 N014 100.1(2) . . ?
N01Y Zn7 N01K 157.6(2) . . ?
N01Y Zn7 N01S 90.2(2) . . ?
N01Y Zn7 N024 73.0(2) . . ?
N10 Zn4 N01Q 102.0(3) . . ?
N10 Zn4 C158 172.7(3) . . ?
N14 Zn4 N10 76.5(3) . . ?
N14 Zn4 N01Q 169.1(3) . . ?
N14 Zn4 C158 96.3(3) . . ?
N02K Zn4 N10 101.9(3) . . ?
N02K Zn4 N01Q 95.8(3) . . ?
N02K Zn4 N14 95.0(3) . . ?
N02K Zn4 C158 77.2(3) . . ?
N03D Zn4 N10 92.1(3) . . ?
N03D Zn4 N01Q 77.3(3) . . ?
N03D Zn4 N14 91.9(3) . . ?
N03D Zn4 N02K 165.5(3) . . ?
N03D Zn4 C158 89.3(3) . . ?
C158 Zn4 N01Q 85.3(3) . . ?
N00P Zn6 N00U 88.0(3) . . ?
N00P Zn6 N029 93.2(2) . . ?
N00P Zn6 N02G 76.1(3) . . ?
N00P Zn6 N04A 90.5(3) . . ?
N00P Zn6 N051 161.7(3) . . ?
N029 Zn6 N00U 172.7(3) . . ?
N02G Zn6 N00U 85.2(2) . . ?
N02G Zn6 N029 102.0(3) . . ?
N04A Zn6 N00U 95.6(3) . . ?
N04A Zn6 N029 77.2(3) . . ?
N04A Zn6 N02G 166.5(3) . . ?
N04A Zn6 N051 99.9(3) . . ?
N051 Zn6 N00U 76.1(3) . . ?
N051 Zn6 N029 103.8(3) . . ?
N051 Zn6 N02G 93.3(3) . . ?
N018 Zn5 N02H 94.6(3) . . ?
N022 Zn5 N018 76.3(3) . . ?
N022 Zn5 N02H 167.8(3) . . ?
N02Q Zn5 N018 162.8(3) . . ?
N02Q Zn5 N022 90.0(3) . . ?
N02Q Zn5 N02H 100.4(3) . . ?
N02Q Zn5 C154 77.3(3) . . ?
C154 Zn5 N018 92.9(3) . . ?
C154 Zn5 N022 93.4(3) . . ?
C154 Zn5 N02H 95.2(3) . . ?
C262 Zn5 N018 98.1(3) . . ?
C262 Zn5 N022 95.3(3) . . ?
C262 Zn5 N02H 77.8(3) . . ?
C262 Zn5 N02Q 93.4(3) . . ?
C262 Zn5 C154 167.3(3) . . ?
O00M Cl09 O01C 109.8(4) . . ?
O00M Cl09 O1 107.5(5) . . ?
O01C Cl09 O1 109.2(4) . . ?
O01F Cl09 O00M 118.0(6) . . ?
O01F Cl09 O01C 107.3(5) . . ?
O01F Cl09 O1 104.6(6) . . ?
O01X Cl0A O01U 111.8(5) . . ?
O01X Cl0A O02I 108.4(6) . . ?
O02I Cl0A O01U 110.6(5) . . ?
O3 Cl0A O01U 108.7(6) . . ?
O3 Cl0A O01X 110.3(9) . . ?
O3 Cl0A O02I 106.9(9) . . ?
O00V Cl0B O01R 105.1(5) . . ?
O00V Cl0B O06X 112.3(6) . . ?
O01R Cl0B O06X 105.5(6) . . ?
O02X Cl0B O00V 110.7(4) . . ?
O02X Cl0B O01R 116.6(6) . . ?
O02X Cl0B O06X 106.7(5) . . ?
O011 Cl0C O01P 110.0(5) . . ?
O011 Cl0C O01V 109.8(5) . . ?
O011 Cl0C O01Z 109.5(5) . . ?
O01V Cl0C O01P 110.3(5) . . ?
O01V Cl0C O01Z 109.2(4) . . ?
O01Z Cl0C O01P 108.0(5) . . ?
O9 Cl0D O046 98.9(4) . . ?
O9 Cl0D O057 144.8(5) . . ?
O9 Cl0D O0AX 59.5(7) . . ?
O046 Cl0D O0AX 101.2(7) . . ?
O046 Cl0D O5 120.5(8) . . ?
O057 Cl0D O046 113.1(7) . . ?
O057 Cl0D O0AX 98.6(8) . . ?
O057 Cl0D O5 116.3(9) . . ?
O0AX Cl0D O5 102.1(8) . . ?
O02A Cl0F O02C 110.0(5) . . ?
O037 Cl0F O02A 108.9(5) . . ?
O037 Cl0F O02C 108.1(5) . . ?
O037 Cl0F O2 109.9(5) . . ?
O2 Cl0F O02A 108.9(6) . . ?
O2 Cl0F O02C 111.0(6) . . ?
O033 Cl0G O8 102.4(8) . . ?
O05K Cl0G O033 111.6(6) . . ?
O05K Cl0G O0 132.3(12) . . ?
O05K Cl0G O30B 115.0(16) . . ?
O05K Cl0G O8 97.9(13) . . ?
O05K Cl0G O30A 103.1(9) . . ?
O0 Cl0G O033 106.8(14) . . ?
O30B Cl0G O033 131.2(13) . . ?
O30B Cl0G O0 47(2) . . ?
O30A Cl0G O033 100.9(17) . . ?
O30A Cl0G O8 140(2) . . ?
O030 Cl0H O04F 107.2(7) . . ?
O030 Cl0H O0A7 108.3(6) . . ?
O04F Cl0H O0A7 109.6(8) . . ?
O06G Cl0H O030 112.6(6) . . ?
O06G Cl0H O04F 108.0(6) . . ?
O06G Cl0H O0A7 111.1(7) . . ?
O04B Cl0I O09V 110.3(6) . . ?
O08N Cl0I O04B 111.5(7) . . ?
O08N Cl0I O09V 108.2(6) . . ?
O08N Cl0I O0A9 110.3(6) . . ?
O0A9 Cl0I O04B 107.0(6) . . ?
O0A9 Cl0I O09V 109.6(7) . . ?
O08P Cl00 O6 105.3(7) . . ?
O09L Cl00 O08P 114.1(8) . . ?
O09L Cl00 O4 107.9(10) . . ?
O09L Cl00 O6 106.8(9) . . ?
O4 Cl00 O08P 109.8(9) . . ?
O4 Cl00 O6 113.0(10) . . ?
O06C Cl0K O086 117.0(7) . . ?
O06C Cl0K O34 102.3(11) . . ?
O06C Cl0K O5A 116.4(15) . . ?
O086 Cl0K O34 100.4(11) . . ?
O086 Cl0K O5A 100.9(16) . . ?
O5B Cl0K O06C 122(2) . . ?
O5B Cl0K O086 118(2) . . ?
O5B Cl0K O34 85(3) . . ?
O5A Cl0K O34 119(2) . . ?
O0AM Cl1 O0C6 110.9(9) . . ?
O0AM Cl1 O20 113.1(12) . . ?
O20 Cl1 O0C6 109.8(11) . . ?
O21 Cl1 O0AM 103.9(14) . . ?
O21 Cl1 O0C6 109.9(11) . . ?
O21 Cl1 O20 109.1(12) . . ?
C332 N00N Zn8 128.9(5) . . ?
C221 N00N Zn8 113.3(5) . . ?
C221 N00N C332 116.3(7) . . ?
C4 N44 Zn2 112.7(5) . . ?
C16 N44 Zn2 127.4(6) . . ?
C16 N44 C4 119.9(7) . . ?
C160 N00P Zn6 132.2(6) . . ?
C160 N00P C95 110.9(8) . . ?
C95 N00P Zn6 115.5(6) . . ?
C108 N00Q Zn3 116.7(5) . . ?
C114 N00Q Zn3 124.8(5) . . ?
C114 N00Q C108 118.2(7) . . ?
C44 N00R Zn2 112.4(5) . . ?
C238 N00R Zn2 128.0(6) . . ?
C238 N00R C44 119.4(7) . . ?
C1 N00S Zn2 129.9(5) . . ?
C278 N00S Zn2 109.7(5) . . ?
C278 N00S C1 120.3(6) . . ?
C30 N32 Zn2 113.1(5) . . ?
C30 N32 C134 118.9(6) . . ?
C134 N32 Zn2 126.1(5) . . ?
C268 N00U Zn6 110.3(6) . . ?
C304 N00U Zn6 131.0(8) . . ?
C304 N00U C268 117.7(8) . . ?
C198 N00X Zn3 124.1(6) . . ?
C198 N00X C306 120.0(6) . . ?
C306 N00X Zn3 115.9(5) . . ?
C348 N10 Zn4 131.4(6) . . ?
C201 N10 Zn4 110.1(6) . . ?
C201 N10 C348 118.5(9) . . ?
C80 N00Z Zn7 111.4(5) . . ?
C236 N00Z Zn7 127.8(5) . . ?
C236 N00Z C80 120.3(6) . . ?
N02S N1 Zn1 108.9(5) . . ?
N02S N1 C74 123.0(7) . . ?
C74 N1 Zn1 127.7(5) . . ?
C190 N5 Zn1 123.8(6) . . ?
C342 N5 Zn1 110.9(6) . . ?
C342 N5 C190 123.3(7) . . ?
C110 N013 C78 121.0(7) . . ?
C110 N013 C166 119.4(7) . . ?
C166 N013 C78 117.6(6) . . ?
C28 N014 Zn7 113.6(5) . . ?
C28 N014 C92 119.0(7) . . ?
C92 N014 Zn7 127.2(6) . . ?
C152 N015 Zn8 128.1(5) . . ?
C210 N015 Zn8 110.2(5) . . ?
C210 N015 C152 120.2(7) . . ?
C24 N016 Zn2 111.4(5) . . ?
C24 N016 C254 120.2(6) . . ?
C254 N016 Zn2 128.4(5) . . ?
C50 N2 Zn1 112.6(5) . . ?
C133 N2 Zn1 123.2(7) . . ?
C133 N2 C50 124.1(8) . . ?
C68 N018 Zn5 125.8(5) . . ?
C224 N018 Zn5 112.4(6) . . ?
C224 N018 C68 121.5(8) . . ?
C202 N019 Zn8 130.3(6) . . ?
C29 N019 Zn8 109.7(5) . . ?
C29 N019 C202 119.9(7) . . ?
C32 N01A Zn3 109.0(5) . . ?
C32 N01A C140 121.2(7) . . ?
C140 N01A Zn3 129.7(5) . . ?
C26 N01B Zn2 110.7(5) . . ?
C187 N01B Zn2 128.1(5) . . ?
C187 N01B C26 119.4(6) . . ?
C178 C1 N00S 119.3(6) . . ?
C258 C1 N00S 123.4(8) . . ?
C258 C1 C178 117.1(8) . . ?
O0AU Cl01 O227 112.5(15) . . ?
O0DN Cl01 O0AU 116.3(14) . . ?
O0DN Cl01 O227 89.3(13) . . ?
O54 Cl01 O0AU 111.9(13) . . ?
O54 Cl01 O0DN 129.6(16) . . ?
O54 Cl01 O227 86(2) . . ?
C36 N40 Zn3 130.8(5) . . ?
C324 N40 Zn3 110.5(5) . . ?
C324 N40 C36 118.7(6) . . ?
C6 N46 C206 119.4(6) . . ?
C10 N46 C6 117.9(6) . . ?
C10 N46 C206 122.5(6) . . ?
C60 N52 C82 116.0(7) . . ?
C132 N52 C60 121.5(7) . . ?
C132 N52 C82 114.0(7) . . ?
C316 N01J C54 115.1(7) . . ?
C316 N01J C336 121.0(7) . . ?
C336 N01J C54 123.7(7) . . ?
C64 N01K Zn7 114.2(5) . . ?
C64 N01K C98 121.1(6) . . ?
C98 N01K Zn7 124.6(5) . . ?
C146 N01L C48 117.9(6) . . ?
C222 N01L C48 117.1(7) . . ?
C222 N01L C146 118.4(7) . . ?
C90 N01M C40 118.2(6) . . ?
C90 N01M C136 125.0(7) . . ?
C136 N01M C40 116.4(6) . . ?
C320 N01N Zn3 110.0(5) . . ?
C320 N01N C341 121.5(7) . . ?
C341 N01N Zn3 128.0(6) . . ?
N44 C4 C30 118.4(6) . . ?
N44 C4 C334 121.1(8) . . ?
C334 C4 C30 120.4(8) . . ?
C252 N01Q Zn4 109.1(5) . . ?
C252 N01Q C83 122.8(7) . . ?
C83 N01Q Zn4 126.8(6) . . ?
C234 N01S Zn7 129.1(6) . . ?
C181 N01S Zn7 110.1(5) . . ?
C181 N01S C234 120.4(7) . . ?
C209 N3 Zn1 110.0(5) . . ?
C27 N3 Zn1 127.5(6) . . ?
C27 N3 C209 121.8(7) . . ?
C100 N01W Zn8 113.4(5) . . ?
C170 N01W Zn8 128.7(6) . . ?
C170 N01W C100 117.7(7) . . ?
C102 N01Y Zn7 119.1(5) . . ?
C288 N01Y Zn7 121.5(5) . . ?
C288 N01Y C102 119.4(7) . . ?
C20 N020 C104 120.2(7) . . ?
C20 N020 C118 121.6(7) . . ?
C118 N020 C104 118.2(7) . . ?
C164 N50 Zn3 110.5(5) . . ?
C164 N50 C216 124.5(7) . . ?
C216 N50 Zn3 124.9(5) . . ?
C270 N022 Zn5 113.3(6) . . ?
C119 N022 Zn5 131.4(9) . . ?
C119 N022 C270 115.3(10) . . ?
C246 N023 C180 119.9(7) . . ?
C290 N023 C180 117.8(7) . . ?
C290 N023 C246 118.4(7) . . ?
C62 N024 Zn7 133.4(5) . . ?
C144 N024 Zn7 107.1(5) . . ?
C144 N024 C62 119.2(7) . . ?
N46 C6 C260 119.8(7) . . ?
C56 C6 N46 122.6(7) . . ?
C56 C6 C260 117.6(7) . . ?
C340 N026 Zn8 111.5(5) . . ?
C229 N026 Zn8 128.7(6) . . ?
C229 N026 C340 117.6(7) . . ?
C68 C8 H8 119.0 . . ?
C189 C8 H8 119.0 . . ?
C189 C8 C68 122.0(8) . . ?
C184 N029 Zn6 130.2(6) . . ?
C179 N029 Zn6 109.0(6) . . ?
C179 N029 C184 120.6(7) . . ?
C34 C10 N46 120.5(6) . . ?
C148 C10 N46 122.2(7) . . ?
C148 C10 C34 117.2(7) . . ?
C308 N4 Zn1 111.4(5) . . ?
C287 N4 Zn1 128.3(7) . . ?
C287 N4 C308 117.7(8) . . ?
C36 C12 H12 120.0 . . ?
C36 C12 C148 120.1(7) . . ?
C148 C12 H12 120.0 . . ?
C274 C14 C154 120.3(5) . . ?
C274 C14 C255 121.0(5) . . ?
C255 C14 C154 118.7(5) . . ?
C52 N02G Zn6 128.1(6) . . ?
C231 N02G Zn6 111.2(6) . . ?
C231 N02G C52 119.3(8) . . ?
C106 N02H Zn5 131.0(6) . . ?
C155 N02H Zn5 109.4(6) . . ?
C155 N02H C106 119.5(8) . . ?
C99 N14 Zn4 111.5(5) . . ?
C99 N14 C253 122.0(8) . . ?
C253 N14 Zn4 126.0(7) . . ?
C232 N02K Zn4 129.2(6) . . ?
C137 N02K Zn4 112.1(7) . . ?
C137 N02K C232 118.6(9) . . ?
N44 C16 H16 119.6 . . ?
N44 C16 C162 120.9(10) . . ?
C162 C16 H16 119.6 . . ?
C177 N02M C86 118.5(7) . . ?
C177 N02M C247 119.9(7) . . ?
C247 N02M C86 121.4(7) . . ?
C288 C18 H18 121.2 . . ?
C89 C18 H18 121.2 . . ?
C89 C18 C288 117.6(8) . . ?
N020 C20 C204 121.2(8) . . ?
N020 C20 C225 121.1(8) . . ?
C204 C20 C225 117.7(8) . . ?
C88 C22 H22 120.9 . . ?
C88 C22 C296 118.3(9) . . ?
C296 C22 H22 120.9 . . ?
C207 N02Q Zn5 114.4(6) . . ?
C157 N02Q Zn5 129.0(7) . . ?
C157 N02Q C207 114.9(9) . . ?
N016 C24 H24 119.5 . . ?
N016 C24 C44 121.1(7) . . ?
C44 C24 H24 119.5 . . ?
N1 N02S H02S 117.3 . . ?
N1 N02S C50 125.5(8) . . ?
C50 N02S H02S 117.3 . . ?
C42 N02T Zn8 110.9(6) . . ?
C249 N02T Zn8 126.5(6) . . ?
C249 N02T C42 122.0(8) . . ?
N01B C26 C176 120.9(7) . . ?
N01B C26 C278 118.9(7) . . ?
C176 C26 C278 120.1(7) . . ?
N014 C28 C296 122.0(8) . . ?
N014 C28 C181 119.4(8) . . ?
C296 C28 C181 118.6(8) . . ?
N32 C30 C4 118.4(7) . . ?
N32 C30 H30 120.8 . . ?
C4 C30 H30 120.8 . . ?
N01A C32 H32 118.6 . . ?
N01A C32 C108 122.7(7) . . ?
C108 C32 H32 118.6 . . ?
C10 C34 H34 119.0 . . ?
C58 C34 C10 122.1(7) . . ?
C58 C34 H34 119.0 . . ?
C12 C36 N40 123.5(7) . . ?
C12 C36 C58 119.0(7) . . ?
C58 C36 N40 117.5(6) . . ?
C112 C38 H38 119.7 . . ?
C306 C38 H38 119.7 . . ?
C306 C38 C112 120.6(8) . . ?
C194 C40 N01M 122.1(9) . . ?
C194 C40 C227 118.5(10) . . ?
C227 C40 N01M 119.4(10) . . ?
Cl0D O9 O0AX 68.6(6) . . ?
N02T C42 C29 119.3(8) . . ?
N02T C42 C129 120.6(8) . . ?
C129 C42 C29 120.1(9) . . ?
N00R C44 C24 116.8(7) . . ?
N00R C44 C214 120.7(8) . . ?
C214 C44 C24 121.9(8) . . ?
C112 C46 H46 121.4 . . ?
C112 C46 C198 117.3(8) . . ?
C198 C46 H46 121.4 . . ?
C230 C48 N01L 120.9(8) . . ?
C230 C48 C240 116.2(8) . . ?
C240 C48 N01L 122.7(8) . . ?
N2 C50 N02S 114.2(8) . . ?
N2 C50 C47 118.2(8) . . ?
C47 C50 N02S 127.5(10) . . ?
C91 N03D Zn4 129.1(7) . . ?
C91 N03D C259 119.1(8) . . ?
C259 N03D Zn4 110.6(6) . . ?
C264 C52 N02G 121.9(8) . . ?
C264 C52 C243 118.9(9) . . ?
C243 C52 N02G 119.2(8) . . ?
C128 C54 N01J 118.9(8) . . ?
C312 C54 N01J 122.2(9) . . ?
C312 C54 C128 118.7(8) . . ?
C6 C56 H56 119.3 . . ?
C6 C56 C294 121.4(8) . . ?
C294 C56 H56 119.3 . . ?
C34 C58 C36 119.9(7) . . ?
C34 C58 H58 120.1 . . ?
C36 C58 H58 120.1 . . ?
N52 C60 C322 120.6(7) . . ?
C11 C60 N52 121.8(8) . . ?
C11 C60 C322 117.6(7) . . ?
C211 C62 N024 124.4(7) . . ?
C211 C62 C313 115.6(9) . . ?
C313 C62 N024 119.8(8) . . ?
C212 N0 C126 114(4) . . ?
C212 N0 C121 115(5) . . ?
C121 N0 C126 106(4) . . ?
N01K C64 H64 119.3 . . ?
N01K C64 C80 121.3(8) . . ?
C80 C64 H64 119.3 . . ?
C318 N6 Zn1 127.1(6) . . ?
C127 N6 Zn1 110.5(6) . . ?
C127 N6 C318 121.0(8) . . ?
C188 C66 H66 117.5 . . ?
C188 C66 C290 125.0(8) . . ?
C290 C66 H66 117.5 . . ?
C8 C68 N018 120.8(7) . . ?
C8 C68 C235 117.8(8) . . ?
C235 C68 N018 121.2(8) . . ?
C184 C70 H70 119.6 . . ?
C109 C70 H70 119.6 . . ?
C109 C70 C184 120.8(8) . . ?
C126 C72 H72 119.2 . . ?
C250 C72 H72 119.2 . . ?
C250 C72 C126 121.6(9) . . ?
C208 C74 N1 122.2(7) . . ?
C208 C74 C338 116.9(7) . . ?
C338 C74 N1 120.3(7) . . ?
C266 C76 H76 121.2 . . ?
C340 C76 H76 121.2 . . ?
C340 C76 C266 117.7(8) . . ?
C182 C78 N013 120.3(7) . . ?
C3 C78 N013 121.2(7) . . ?
C3 C78 C182 118.5(7) . . ?
N00Z C80 C64 115.2(7) . . ?
N00Z C80 C191 119.4(7) . . ?
C191 C80 C64 125.4(7) . . ?
C248 C82 N52 122.0(9) . . ?
C248 C82 C285 117.4(8) . . ?
C285 C82 N52 120.5(9) . . ?
N03P C84 C111 177.5(10) . . ?
C185 C86 N02M 122.1(8) . . ?
C245 C86 N02M 119.4(7) . . ?
C245 C86 C185 118.5(8) . . ?
C22 C88 H88 120.1 . . ?
C22 C88 C92 119.8(8) . . ?
C92 C88 H88 120.1 . . ?
N01M C90 C101 120.5(7) . . ?
C156 C90 N01M 122.7(7) . . ?
C156 C90 C101 116.8(7) . . ?
N014 C92 C88 122.3(8) . . ?
N014 C92 H92 118.8 . . ?
C88 C92 H92 118.8 . . ?
C328 C94 H94 120.4 . . ?
C25 C94 H94 120.4 . . ?
C25 C94 C328 119.3(9) . . ?
C200 C96 H96 120.1 . . ?
C254 C96 H96 120.1 . . ?
C254 C96 C200 119.8(8) . . ?
N01K C98 C65 122.6(7) . . ?
C172 C98 N01K 120.8(7) . . ?
C172 C98 C65 116.6(7) . . ?
N01W C100 C174 121.0(7) . . ?
N01W C100 C210 116.8(7) . . ?
C174 C100 C210 122.1(8) . . ?
N01Y C102 C144 117.2(7) . . ?
N01Y C102 C113 118.7(8) . . ?
C113 C102 C144 124.0(8) . . ?
C220 C104 N020 120.9(8) . . ?
C220 C104 C163 118.5(8) . . ?
C163 C104 N020 120.5(8) . . ?
C217 N04A Zn6 111.5(6) . . ?
C277 N04A Zn6 124.8(7) . . ?
C277 N04A C217 123.2(9) . . ?
C138 C106 N02H 121.6(8) . . ?
C138 C106 C271 117.5(8) . . ?
C271 C106 N02H 120.9(7) . . ?
N00Q C108 C32 117.1(6) . . ?
N00Q C108 C292 122.2(8) . . ?
C292 C108 C32 120.7(7) . . ?
C250 C110 N013 124.8(8) . . ?
C286 C110 N013 121.0(8) . . ?
C286 C110 C250 114.1(7) . . ?
C38 C112 H112 119.6 . . ?
C46 C112 C38 120.8(8) . . ?
C46 C112 H112 119.6 . . ?
N00Q C114 H114 117.6 . . ?
N00Q C114 C256 124.9(8) . . ?
C256 C114 H114 117.6 . . ?
C150 C116 H116 119.2 . . ?
C150 C116 C330 121.5(9) . . ?
C330 C116 H116 119.2 . . ?
C200 C118 N020 121.4(8) . . ?
C23 C118 N020 121.1(8) . . ?
C23 C118 C200 117.3(9) . . ?
C246 C120 H120 120.1 . . ?
C235 C120 H120 120.1 . . ?
C235 C120 C246 119.8(8) . . ?
C238 C122 H122 120.4 . . ?
C314 C122 H122 120.4 . . ?
C314 C122 C238 119.2(10) . . ?
C136 C124 H124 118.2 . . ?
C136 C124 C178 123.7(8) . . ?
C178 C124 H124 118.2 . . ?
C72 C126 N0 113(3) . . ?
C228 C126 N0 131(3) . . ?
C228 C126 C72 116.0(8) . . ?
N7 C126 C72 125.4(18) . . ?
N7 C126 C228 117.8(18) . . ?
C54 C128 H128 120.6 . . ?
C168 C128 C54 118.8(8) . . ?
C168 C128 H128 120.6 . . ?
C146 C130 H130 120.5 . . ?
C146 C130 C204 118.9(8) . . ?
C204 C130 H130 120.5 . . ?
N52 C132 C123 123.2(8) . . ?
C196 C132 N52 121.0(9) . . ?
C196 C132 C123 115.8(8) . . ?
C294 C134 N32 121.0(7) . . ?
C294 C134 C93 121.7(7) . . ?
C93 C134 N32 117.0(7) . . ?
C124 C136 N01M 121.8(8) . . ?
C124 C136 C69 116.2(8) . . ?
C69 C136 N01M 122.0(7) . . ?
C106 C138 H138 119.7 . . ?
C219 C138 C106 120.6(9) . . ?
C219 C138 H138 119.7 . . ?
N01A C140 C175 122.4(7) . . ?
C186 C140 N01A 120.0(7) . . ?
C186 C140 C175 117.5(7) . . ?
C212 C142 H142 120.6 . . ?
C244 C142 H142 120.6 . . ?
C244 C142 C212 118.9(8) . . ?
N024 C144 C102 123.6(8) . . ?
N024 C144 H144 118.2 . . ?
C102 C144 H144 118.2 . . ?
C130 C146 N01L 117.6(8) . . ?
C276 C146 N01L 122.3(8) . . ?
C276 C146 C130 120.1(8) . . ?
C10 C148 C12 121.7(7) . . ?
C10 C148 H148 119.2 . . ?
C12 C148 H148 119.2 . . ?
C116 C150 C109 116.7(7) . . ?
N055 C150 C116 121.1(8) . . ?
N055 C150 C109 122.2(7) . . ?
C279 N051 Zn6 112.7(6) . . ?
C279 N051 C35 120.9(8) . . ?
C35 N051 Zn6 126.2(6) . . ?
N015 C152 C213 120.4(8) . . ?
C272 C152 N015 122.6(7) . . ?
C272 C152 C213 117.0(8) . . ?
C14 C154 Zn5 128.8(4) . . ?
C139 C154 Zn5 112.3(6) . . ?
C139 C154 C14 119.0(7) . . ?
C90 C156 H156 119.8 . . ?
C90 C156 C338 120.4(8) . . ?
C338 C156 H156 119.8 . . ?
C150 N055 C326 120.3(7) . . ?
C150 N055 C103 118.3(6) . . ?
C103 N055 C326 118.7(7) . . ?
C215 C158 Zn4 125.7(8) . . ?
C215 C158 C233 121.4(9) . . ?
C233 C158 Zn4 111.3(6) . . ?
N00P C160 H160 116.6 . . ?
N00P C160 C49 126.9(9) . . ?
C49 C160 H160 116.6 . . ?
C16 C162 H162 119.9 . . ?
C197 C162 C16 120.2(9) . . ?
C197 C162 H162 119.9 . . ?
N50 C164 C324 120.7(8) . . ?
N50 C164 C143 122.0(9) . . ?
C324 C164 C143 117.1(10) . . ?
C298 C166 N013 119.7(8) . . ?
C302 C166 N013 121.8(9) . . ?
C302 C166 C298 118.5(8) . . ?
C128 C168 H168 119.3 . . ?
C128 C168 C180 121.4(8) . . ?
C180 C168 H168 119.3 . . ?
N01W C170 H170 117.2 . . ?
N01W C170 C59 125.6(9) . . ?
C59 C170 H170 117.2 . . ?
C98 C172 H172 118.3 . . ?
C350 C172 C98 123.5(8) . . ?
C350 C172 H172 118.3 . . ?
C100 C174 H174 120.1 . . ?
C100 C174 C310 119.9(10) . . ?
C310 C174 H174 120.1 . . ?
C26 C176 H176 121.1 . . ?
C192 C176 C26 117.9(8) . . ?
C192 C176 H176 121.1 . . ?
C1 C178 H178 120.2 . . ?
C124 C178 C1 119.5(7) . . ?
C124 C178 H178 120.2 . . ?
C168 C180 N023 118.4(8) . . ?
C183 C180 N023 121.7(8) . . ?
C183 C180 C168 119.9(8) . . ?
C78 C182 H182 120.4 . . ?
C274 C182 C78 119.3(8) . . ?
C274 C182 H182 120.4 . . ?
C70 C184 N029 120.9(8) . . ?
C70 C184 C330 119.0(8) . . ?
C330 C184 N029 120.0(7) . . ?
C140 C186 H186 119.1 . . ?
C240 C186 C140 121.9(7) . . ?
C240 C186 H186 119.1 . . ?
C66 C188 H188 121.3 . . ?
C66 C188 C232 117.5(9) . . ?
C232 C188 H188 121.3 . . ?
N5 C190 C223 118.3(8) . . ?
C125 C190 N5 124.0(8) . . ?
C125 C190 C223 117.7(8) . . ?
C176 C192 H192 119.4 . . ?
C242 C192 C176 121.2(8) . . ?
C242 C192 H192 119.4 . . ?
C40 C194 H194 118.3 . . ?
C40 C194 C280 123.4(10) . . ?
C280 C194 H194 118.3 . . ?
C132 C196 H196 118.6 . . ?
C132 C196 C205 122.8(9) . . ?
C205 C196 H196 118.6 . . ?
N00X C198 C46 120.0(8) . . ?
N00X C198 H198 120.0 . . ?
C46 C198 H198 120.0 . . ?
C96 C200 H200 119.7 . . ?
C118 C200 C96 120.7(8) . . ?
C118 C200 H200 119.7 . . ?
C226 C202 N019 118.5(7) . . ?
C226 C202 C107 118.5(8) . . ?
C107 C202 N019 122.9(8) . . ?
C20 C204 C130 121.3(8) . . ?
C20 C204 H204 119.4 . . ?
C130 C204 H204 119.4 . . ?
C300 C206 N46 119.9(8) . . ?
C300 C206 C203 117.8(7) . . ?
C203 C206 N46 122.3(7) . . ?
C74 C208 H208 118.2 . . ?
C101 C208 C74 123.6(8) . . ?
C101 C208 H208 118.2 . . ?
N015 C210 C100 121.3(8) . . ?
N015 C210 H210 119.3 . . ?
C100 C210 H210 119.3 . . ?
N0 C212 C142 111(3) . . ?
N0 C212 C17 119(3) . . ?
C142 C212 N7 119.8(15) . . ?
C17 C212 C142 115(2) . . ?
C1A C212 C142 115.1(11) . . ?
C1A C212 N7 122.6(19) . . ?
C44 C214 H214 121.2 . . ?
C44 C214 C314 117.6(9) . . ?
C314 C214 H214 121.2 . . ?
N50 C216 H216 120.9 . . ?
N50 C216 C97 118.2(9) . . ?
C97 C216 H216 120.9 . . ?
C266 C218 H218 119.9 . . ?
C266 C218 C229 120.3(8) . . ?
C229 C218 H218 119.9 . . ?
C104 C220 H220 120.7 . . ?
C104 C220 C211 118.7(8) . . ?
C211 C220 H220 120.7 . . ?
C193 C222 N01L 121.1(8) . . ?
C115 C222 N01L 120.5(9) . . ?
C115 C222 C193 118.4(8) . . ?
N018 C224 H224 118.4 . . ?
N018 C224 C270 123.1(10) . . ?
C270 C224 H224 118.4 . . ?
C202 C226 H226 120.0 . . ?
C185 C226 C202 120.0(8) . . ?
C185 C226 H226 120.0 . . ?
C126 C228 H228 119.2 . . ?
C286 C228 C126 121.6(9) . . ?
C286 C228 H228 119.2 . . ?
C48 C230 H230 118.0 . . ?
C175 C230 C48 123.9(8) . . ?
C175 C230 H230 118.0 . . ?
N02K C232 C188 116.0(9) . . ?
C346 C232 N02K 124.4(9) . . ?
C346 C232 C188 119.4(9) . . ?
N01S C234 C77A 115.7(10) . . ?
C244 C234 N01S 127.0(8) . . ?
C244 C234 C77A 116.2(9) . . ?
C77B C234 N01S 124.1(17) . . ?
C77B C234 C244 107.2(18) . . ?
N00Z C236 H236 119.5 . . ?
N00Z C236 C282 121.1(7) . . ?
C282 C236 H236 119.5 . . ?
N00R C238 C122 121.3(9) . . ?
N00R C238 H238 119.4 . . ?
C122 C238 H238 119.4 . . ?
C48 C240 H240 119.3 . . ?
C186 C240 C48 121.4(8) . . ?
C186 C240 H240 119.3 . . ?
C192 C242 H242 121.1 . . ?
C192 C242 C187 117.9(8) . . ?
C187 C242 H242 121.1 . . ?
C142 C244 C234 123.8(8) . . ?
C142 C244 H244 118.1 . . ?
C234 C244 H244 118.1 . . ?
C120 C246 N023 118.8(8) . . ?
C189 C246 N023 123.4(8) . . ?
C189 C246 C120 117.8(7) . . ?
C82 C248 H248 118.1 . . ?
C82 C248 C125 123.8(9) . . ?
C125 C248 H248 118.1 . . ?
C72 C250 C110 122.6(8) . . ?
C72 C250 H250 118.7 . . ?
C110 C250 H250 118.7 . . ?
N01Q C252 H252 118.8 . . ?
N01Q C252 C259 122.5(8) . . ?
C259 C252 H252 118.8 . . ?
C96 C254 N016 119.2(7) . . ?
C96 C254 C2 121.3(8) . . ?
C2 C254 N016 119.5(7) . . ?
C114 C256 H256 121.3 . . ?
C195 C256 C114 117.5(8) . . ?
C195 C256 H256 121.3 . . ?
C1 C258 H258 118.5 . . ?
C69 C258 C1 123.1(9) . . ?
C69 C258 H258 118.5 . . ?
C6 C260 H260 119.5 . . ?
C93 C260 C6 121.0(8) . . ?
C93 C260 H260 119.5 . . ?
C261 C262 Zn5 112.2(6) . . ?
C295 C262 Zn5 128.3(7) . . ?
C295 C262 C261 119.5(8) . . ?
C52 C264 H264 118.6 . . ?
C52 C264 C147 122.8(9) . . ?
C147 C264 H264 118.6 . . ?
C76 C266 H266 121.0 . . ?
C218 C266 C76 118.1(7) . . ?
C218 C266 H266 121.0 . . ?
N00U C268 C279 116.8(9) . . ?
N00U C268 C291 123.3(10) . . ?
C291 C268 C279 119.5(11) . . ?
N022 C270 C224 114.7(9) . . ?
C301 C270 N022 121.1(10) . . ?
C301 C270 C224 124.3(11) . . ?
C152 C272 H272 119.0 . . ?
C152 C272 C193 121.9(8) . . ?
C193 C272 H272 119.0 . . ?
C14 C274 C182 120.9(8) . . ?
C14 C274 H274 119.5 . . ?
C182 C274 H274 119.5 . . ?
C146 C276 H276 118.8 . . ?
C146 C276 C225 122.5(8) . . ?
C225 C276 H276 118.8 . . ?
N00S C278 C26 122.0(7) . . ?
N00S C278 H278 119.0 . . ?
C26 C278 H278 119.0 . . ?
C194 C280 H280 120.6 . . ?
C194 C280 C103 118.9(11) . . ?
C103 C280 H280 120.6 . . ?
C236 C282 H282 120.1 . . ?
C236 C282 C241 119.9(7) . . ?
C241 C282 H282 120.1 . . ?
C119 C284 H284 119.5 . . ?
C71 C284 H284 119.5 . . ?
C71 C284 C119 121.1(11) . . ?
C110 C286 H286 118.1 . . ?
C228 C286 C110 123.9(9) . . ?
C228 C286 H286 118.1 . . ?
N01Y C288 C18 122.4(8) . . ?
N01Y C288 H288 118.8 . . ?
C18 C288 H288 118.8 . . ?
N023 C290 C66 123.6(8) . . ?
C31 C290 N023 122.4(8) . . ?
C31 C290 C66 114.0(8) . . ?
C108 C292 H292 120.2 . . ?
C108 C292 C195 119.6(8) . . ?
C195 C292 H292 120.2 . . ?
C56 C294 H294 120.2 . . ?
C134 C294 C56 119.6(7) . . ?
C134 C294 H294 120.2 . . ?
C22 C296 H296 121.0 . . ?
C28 C296 C22 118.0(8) . . ?
C28 C296 H296 121.0 . . ?
C166 C298 H298 119.2 . . ?
C63 C298 C166 121.7(8) . . ?
C63 C298 H298 119.2 . . ?
C206 C300 H300 119.3 . . ?
C206 C300 C11 121.5(8) . . ?
C11 C300 H300 119.3 . . ?
C166 C302 H302 120.3 . . ?
C117 C302 C166 119.4(8) . . ?
C117 C302 H302 120.3 . . ?
N00U C304 H304 115.9 . . ?
N00U C304 C55 128.3(12) . . ?
C55 C304 H304 115.9 . . ?
N00X C306 C320 114.5(7) . . ?
C38 C306 N00X 121.1(7) . . ?
C38 C306 C320 124.2(8) . . ?
N4 C308 C127 116.6(8) . . ?
C53 C308 N4 122.9(9) . . ?
C53 C308 C127 120.5(10) . . ?
C174 C310 H310 121.3 . . ?
C174 C310 C59 117.4(9) . . ?
C59 C310 H310 121.3 . . ?
C54 C312 H312 119.1 . . ?
C54 C312 C183 121.8(9) . . ?
C183 C312 H312 119.1 . . ?
C122 C314 C214 121.2(9) . . ?
C122 C314 H314 119.4 . . ?
C214 C314 H314 119.4 . . ?
N01J C316 C147 120.5(8) . . ?
C263 C316 N01J 122.4(8) . . ?
C263 C316 C147 117.0(9) . . ?
C13 C318 N6 123.6(8) . . ?
C39 C318 N6 120.4(8) . . ?
C39 C318 C13 116.0(8) . . ?
N01N C320 C306 122.5(8) . . ?
N01N C320 H320 118.8 . . ?
C306 C320 H320 118.8 . . ?
C60 C322 H322 120.1 . . ?
C203 C322 C60 119.8(7) . . ?
C203 C322 H322 120.1 . . ?
N40 C324 C164 119.6(8) . . ?
N40 C324 H324 120.2 . . ?
C164 C324 H324 120.2 . . ?
C350 C326 N055 119.1(8) . . ?
C251 C326 N055 120.9(8) . . ?
C251 C326 C350 118.3(8) . . ?
C94 C328 H328 120.6 . . ?
C209 C328 C94 118.7(9) . . ?
C209 C328 H328 120.6 . . ?
C116 C330 C184 119.7(8) . . ?
C116 C330 H330 120.2 . . ?
C184 C330 H330 120.2 . . ?
C57 C332 N00N 119.0(9) . . ?
C67B C332 N00N 114(2) . . ?
C67B C332 C57 123(2) . . ?
C67A C332 N00N 126.0(11) . . ?
C67A C332 C57 114.9(12) . . ?
C4 C334 H334 120.9 . . ?
C197 C334 C4 118.2(10) . . ?
C197 C334 H334 120.9 . . ?
C237 C336 N01J 121.0(8) . . ?
C237 C336 C131 118.9(9) . . ?
C131 C336 N01J 120.1(8) . . ?
C74 C338 C156 120.7(8) . . ?
C74 C338 H338 119.7 . . ?
C156 C338 H338 119.7 . . ?
N026 C340 C76 122.8(8) . . ?
N026 C340 C221 113.9(7) . . ?
C76 C340 C221 123.3(8) . . ?
C335 N8 C73B 122.7(15) . . ?
C169 N8 C73B 116.4(17) . . ?
C169 N8 C335 120.5(13) . . ?
N5 C342 H342 119.0 . . ?
N5 C342 C209 122.0(8) . . ?
C209 C342 H342 119.0 . . ?
C247 C344 H344 119.5 . . ?
C141 C344 H344 119.5 . . ?
C141 C344 C247 121.1(10) . . ?
C232 C346 H346 120.4 . . ?
C31 C346 C232 119.2(9) . . ?
C31 C346 H346 120.4 . . ?
N10 C348 C205 121.9(8) . . ?
C7 C348 N10 120.2(9) . . ?
C7 C348 C205 117.7(8) . . ?
C172 C350 C326 118.0(8) . . ?
C172 C350 H350 121.0 . . ?
C326 C350 H350 121.0 . . ?
C140 C175 H175 120.6 . . ?
C230 C175 C140 118.8(8) . . ?
C230 C175 H175 120.6 . . ?
C60 C11 H11 119.7 . . ?
C300 C11 C60 120.7(8) . . ?
C300 C11 H11 119.7 . . ?
C219 C177 N02M 123.3(8) . . ?
C219 C177 C159 115.0(8) . . ?
C159 C177 N02M 121.7(9) . . ?
C18 C89 H89 119.6 . . ?
C113 C89 C18 120.8(8) . . ?
C113 C89 H89 119.6 . . ?
N029 C179 H179 118.7 . . ?
N029 C179 C217 122.5(8) . . ?
C217 C179 H179 118.7 . . ?
C57 C45 H45 120.3 . . ?
C57 C45 C121 119.5(9) . . ?
C121 C45 H45 120.3 . . ?
N01S C181 C28 119.6(8) . . ?
N01S C181 H181 120.2 . . ?
C28 C181 H181 120.2 . . ?
N03D C91 H91 117.5 . . ?
N03D C91 C105 125.0(10) . . ?
C105 C91 H91 117.5 . . ?
C180 C183 C312 119.3(9) . . ?
C180 C183 H183 120.4 . . ?
C312 C183 H183 120.4 . . ?
C118 C23 H23 118.8 . . ?
C118 C23 C2 122.4(9) . . ?
C2 C23 H23 118.8 . . ?
C86 C185 H185 119.3 . . ?
C226 C185 C86 121.5(8) . . ?
C226 C185 H185 119.3 . . ?
C134 C93 C260 118.1(8) . . ?
C134 C93 H93 120.9 . . ?
C260 C93 H93 120.9 . . ?
N01B C187 C242 122.6(7) . . ?
N01B C187 H187 118.7 . . ?
C242 C187 H187 118.7 . . ?
C50 C47 H47 121.6 . . ?
C50 C47 C51 116.7(11) . . ?
C51 C47 H47 121.6 . . ?
C8 C189 H189 119.2 . . ?
C246 C189 C8 121.6(8) . . ?
C246 C189 H189 119.2 . . ?
N00P C95 C231 112.1(8) . . ?
C15 C95 N00P 124.6(9) . . ?
C15 C95 C231 123.2(9) . . ?
C80 C191 H191 118.3 . . ?
C80 C191 C241 123.3(8) . . ?
C241 C191 H191 118.3 . . ?
C78 C3 H3 119.8 . . ?
C255 C3 C78 120.5(7) . . ?
C255 C3 H3 119.8 . . ?
C222 C193 C272 120.9(8) . . ?
C222 C193 H193 119.5 . . ?
C272 C193 H193 119.5 . . ?
C216 C97 H97A 123.8 . . ?
C216 C97 H97 120.4 . . ?
C216 C97 C5 119.1(9) . . ?
C67 C97 C216 112(3) . . ?
C67 C97 H97A 123.8 . . ?
C5 C97 H97 120.4 . . ?
C256 C195 C292 117.5(8) . . ?
C256 C195 H195 121.2 . . ?
C292 C195 H195 121.2 . . ?
C160 C49 H49 120.8 . . ?
C281 C49 C160 118.4(9) . . ?
C281 C49 H49 120.8 . . ?
C162 C197 C334 119.6(9) . . ?
C162 C197 H197 120.2 . . ?
C334 C197 H197 120.2 . . ?
N14 C99 C201 117.8(9) . . ?
N14 C99 C37 118.1(8) . . ?
C201 C99 C37 124.0(9) . . ?
C253 C199 H199 121.1 . . ?
C253 C199 C303 117.9(9) . . ?
C303 C199 H199 121.1 . . ?
C94 C25 H25 120.9 . . ?
C94 C25 C27 118.3(10) . . ?
C27 C25 H25 120.9 . . ?
N10 C201 C99 123.2(10) . . ?
N10 C201 H201 118.4 . . ?
C99 C201 H201 118.4 . . ?
C90 C101 H101 119.4 . . ?
C208 C101 C90 121.3(7) . . ?
C208 C101 H101 119.4 . . ?
C206 C203 H203 118.7 . . ?
C322 C203 C206 122.5(8) . . ?
C322 C203 H203 118.7 . . ?
C47 C51 H51 118.4 . . ?
C311 C51 C47 123.2(10) . . ?
C311 C51 H51 118.4 . . ?
C196 C205 C348 119.8(8) . . ?
C196 C205 H205 120.1 . . ?
C348 C205 H205 120.1 . . ?
C280 C103 N055 119.2(10) . . ?
C265 C103 N055 122.2(9) . . ?
C265 C103 C280 118.6(9) . . ?
N02Q C207 C257 124.0(10) . . ?
N02Q C207 C139 113.4(9) . . ?
C257 C207 C139 122.6(10) . . ?
C318 C13 H13 120.3 . . ?
C131 C13 C318 119.4(8) . . ?
C131 C13 H13 120.3 . . ?
N3 C209 C342 117.8(8) . . ?
C328 C209 N3 120.3(8) . . ?
C328 C209 C342 121.7(8) . . ?
C91 C105 H105 122.6 . . ?
C153 C105 C91 114.8(10) . . ?
C153 C105 H105 122.6 . . ?
C62 C211 C220 124.0(8) . . ?
C62 C211 H211 118.0 . . ?
C220 C211 H211 118.0 . . ?
C308 C53 H53 121.5 . . ?
C308 C53 C75 117.1(10) . . ?
C75 C53 H53 121.5 . . ?
C152 C213 H213 119.6 . . ?
C115 C213 C152 120.8(8) . . ?
C115 C213 H213 119.6 . . ?
C202 C107 H107 119.3 . . ?
C245 C107 C202 121.4(8) . . ?
C245 C107 H107 119.3 . . ?
C158 C215 H215 119.6 . . ?
C158 C215 C299 120.9(11) . . ?
C299 C215 H215 119.6 . . ?
N3 C27 C25 121.5(9) . . ?
N3 C27 H27 119.2 . . ?
C25 C27 H27 119.2 . . ?
N04A C217 C179 118.8(9) . . ?
N04A C217 C269 120.5(9) . . ?
C179 C217 C269 120.2(9) . . ?
C70 C109 C150 122.1(6) . . ?
C70 C109 H109 118.9 . . ?
C150 C109 H109 118.9 . . ?
C138 C219 C177 123.5(9) . . ?
C138 C219 H219 118.3 . . ?
C177 C219 H219 118.3 . . ?
C304 C55 H55 123.9 . . ?
C304 C55 C161 112.1(11) . . ?
C161 C55 H55 123.9 . . ?
N00N C221 C340 122.8(8) . . ?
N00N C221 H221 118.6 . . ?
C340 C221 H221 118.6 . . ?
C84 C111 H11A 109.5 . . ?
C84 C111 H11B 109.5 . . ?
C84 C111 H11C 109.5 . . ?
H11A C111 H11B 109.5 . . ?
H11A C111 H11C 109.5 . . ?
H11B C111 H11C 109.5 . . ?
C190 C223 H223 119.8 . . ?
C285 C223 C190 120.4(8) . . ?
C285 C223 H223 119.8 . . ?
C348 C7 H7 119.3 . . ?
C123 C7 C348 121.4(9) . . ?
C123 C7 H7 119.3 . . ?
C20 C225 H225 120.3 . . ?
C276 C225 C20 119.5(9) . . ?
C276 C225 H225 120.3 . . ?
C102 C113 H113 119.5 . . ?
C89 C113 C102 121.1(8) . . ?
C89 C113 H113 119.5 . . ?
C40 C227 H227 121.0 . . ?
C40 C227 C265 118.0(11) . . ?
C265 C227 H227 121.0 . . ?
C332 C57 C45 120.9(9) . . ?
C332 C57 H57 119.6 . . ?
C45 C57 H57 119.6 . . ?
N026 C229 C218 123.4(8) . . ?
N026 C229 H229 118.3 . . ?
C218 C229 H229 118.3 . . ?
C222 C115 C213 120.8(8) . . ?
C222 C115 H115 119.6 . . ?
C213 C115 H115 119.6 . . ?
N02G C231 C95 123.5(9) . . ?
N02G C231 H231 118.3 . . ?
C95 C231 H231 118.3 . . ?
N019 C29 C42 120.1(8) . . ?
N019 C29 H29 119.9 . . ?
C42 C29 H29 119.9 . . ?
C158 C233 C137 115.9(9) . . ?
C158 C233 C283 123.7(10) . . ?
C283 C233 C137 120.4(12) . . ?
C302 C117 H117 118.7 . . ?
C302 C117 C35 122.5(8) . . ?
C35 C117 H117 118.7 . . ?
C68 C235 H235 119.6 . . ?
C120 C235 C68 120.8(8) . . ?
C120 C235 H235 119.6 . . ?
C170 C59 C310 117.9(10) . . ?
C170 C59 H59 121.1 . . ?
C310 C59 H59 121.1 . . ?
C336 C237 H237 120.3 . . ?
C336 C237 C39 119.3(9) . . ?
C39 C237 H237 120.3 . . ?
N022 C119 C284 124.0(12) . . ?
N022 C119 H119 118.0 . . ?
C284 C119 H119 118.0 . . ?
C249 C239 H239 120.8 . . ?
C249 C239 C273 118.4(10) . . ?
C273 C239 H239 120.8 . . ?
C95 C15 H15 120.1 . . ?
C281 C15 C95 119.8(10) . . ?
C281 C15 H15 120.1 . . ?
C282 C241 H241 122.1 . . ?
C191 C241 C282 115.9(8) . . ?
C191 C241 H241 122.1 . . ?
N0 C121 C17B 111(3) . . ?
C45 C121 N0 132(2) . . ?
C45 C121 C17B 112(2) . . ?
C45 C121 N7 112.6(15) . . ?
C17A C121 C45 119.7(11) . . ?
C17A C121 N7 127.2(16) . . ?
C52 C243 H243 121.2 . . ?
C52 C243 C263 117.7(9) . . ?
C263 C243 H243 121.2 . . ?
N096 C61 C165 177.4(14) . . ?
C86 C245 H245 120.1 . . ?
C107 C245 C86 119.8(8) . . ?
C107 C245 H245 120.1 . . ?
C132 C123 H123 118.9 . . ?
C7 C123 C132 122.1(8) . . ?
C7 C123 H123 118.9 . . ?
C344 C247 N02M 120.9(9) . . ?
C344 C247 C135 117.8(9) . . ?
C135 C247 N02M 121.2(8) . . ?
C290 C31 H31 117.7 . . ?
C346 C31 C290 124.6(9) . . ?
C346 C31 H31 117.7 . . ?
N02T C249 C239 122.1(9) . . ?
N02T C249 H249 119.0 . . ?
C239 C249 H249 119.0 . . ?
C190 C125 H125 119.9 . . ?
C248 C125 C190 120.2(9) . . ?
C248 C125 H125 119.9 . . ?
C326 C251 H251 118.5 . . ?
C65 C251 C326 123.0(9) . . ?
C65 C251 H251 118.5 . . ?
C298 C63 H63 120.3 . . ?
C298 C63 C35 119.5(8) . . ?
C35 C63 H63 120.3 . . ?
N14 C253 H253 118.7 . . ?
C199 C253 N14 122.6(11) . . ?
C199 C253 H253 118.7 . . ?
N6 C127 C308 121.6(9) . . ?
N6 C127 H127 119.2 . . ?
C308 C127 H127 119.2 . . ?
C14 C255 C3 119.8(7) . . ?
C14 C255 H255 120.1 . . ?
C3 C255 H255 120.1 . . ?
C254 C2 C23 118.2(8) . . ?
C254 C2 H2 120.9 . . ?
C23 C2 H2 120.9 . . ?
C207 C257 H257 122.0 . . ?
C149 C257 C207 116.0(11) . . ?
C149 C257 H257 122.0 . . ?
C42 C129 H129 121.9 . . ?
C42 C129 C273 116.1(10) . . ?
C273 C129 H129 121.9 . . ?
N03D C259 C252 118.0(9) . . ?
C145 C259 N03D 120.1(9) . . ?
C145 C259 C252 121.9(10) . . ?
C98 C65 H65 120.1 . . ?
C251 C65 C98 119.9(8) . . ?
C251 C65 H65 120.1 . . ?
C262 C261 C155 117.4(10) . . ?
C262 C261 C321 119.5(9) . . ?
C321 C261 C155 123.1(12) . . ?
C336 C131 C13 122.0(8) . . ?
C336 C131 H131 119.0 . . ?
C13 C131 H131 119.0 . . ?
O9 O0AX Cl0D 52.0(5) . . ?
C316 C263 C243 124.5(9) . . ?
C316 C263 H263 117.8 . . ?
C243 C263 H263 117.8 . . ?
C135 C33 H33A 125.7 . . ?
C135 C33 H33 117.9 . . ?
C135 C33 C73B 108.7(13) . . ?
C73B C33 H33A 125.7 . . ?
C73A C33 H33 117.9 . . ?
C73A C33 C135 124.1(15) . . ?
C103 C265 C227 122.6(10) . . ?
C103 C265 H265 118.7 . . ?
C227 C265 H265 118.7 . . ?
N2 C133 H133 118.5 . . ?
N2 C133 C311 123.1(11) . . ?
C311 C133 H133 118.5 . . ?
C277 C267 H267 121.3 . . ?
C289 C267 H267 121.3 . . ?
C289 C267 C277 117.4(10) . . ?
C332 C67B H67B 119.8 . . ?
C17B C67B C332 120(5) . . ?
C17B C67B H67B 119.8 . . ?
C217 C269 H269 122.5 . . ?
C289 C269 C217 115.1(11) . . ?
C289 C269 H269 122.5 . . ?
C33 C135 C247 123.1(9) . . ?
C106 C271 H271 119.2 . . ?
C159 C271 C106 121.5(8) . . ?
C159 C271 H271 119.2 . . ?
C121 C17B H17B 121.5 . . ?
C67B C17B C121 117(4) . . ?
C67B C17B H17B 121.5 . . ?
C239 C273 C129 120.6(10) . . ?
C239 C273 H273 119.7 . . ?
C129 C273 H273 119.7 . . ?
N02K C137 C233 121.1(11) . . ?
N02K C137 H137 119.5 . . ?
C233 C137 H137 119.5 . . ?
C149 C275 H275 121.5 . . ?
C149 C275 C157 116.9(12) . . ?
C157 C275 H275 121.5 . . ?
C136 C69 H69 119.9 . . ?
C258 C69 C136 120.2(8) . . ?
C258 C69 H69 119.9 . . ?
N04A C277 C267 121.2(10) . . ?
N04A C277 H277 119.4 . . ?
C267 C277 H277 119.4 . . ?
C154 C139 C207 122.2(10) . . ?
C154 C139 H139 118.9 . . ?
C207 C139 H139 118.9 . . ?
N051 C279 C268 121.4(10) . . ?
N051 C279 H279 119.3 . . ?
C268 C279 H279 119.3 . . ?
C117 C35 N051 119.1(8) . . ?
C63 C35 N051 122.4(8) . . ?
C63 C35 C117 118.3(8) . . ?
C49 C281 H281 120.3 . . ?
C15 C281 C49 119.4(10) . . ?
C15 C281 H281 120.3 . . ?
C344 C141 H14A 117.3 . . ?
C344 C141 H141 120.7 . . ?
C344 C141 C73A 118.6(11) . . ?
C73B C141 C344 125.5(18) . . ?
C73B C141 H14A 117.3 . . ?
C73A C141 H141 120.7 . . ?
C233 C283 H283 121.5 . . ?
C233 C283 C337 117.0(13) . . ?
C337 C283 H283 121.5 . . ?
C284 C71 H71 121.9 . . ?
C284 C71 C301 116.2(11) . . ?
C301 C71 H71 121.9 . . ?
C82 C285 C223 119.8(8) . . ?
C82 C285 H285 120.1 . . ?
C223 C285 H285 120.1 . . ?
C164 C143 H14B 131.8 . . ?
C164 C143 H143 121.5 . . ?
C164 C143 C67 96.3(19) . . ?
C67 C143 H14B 131.8 . . ?
C5 C143 C164 117.0(13) . . ?
C5 C143 H143 121.5 . . ?
N4 C287 H287 118.2 . . ?
N4 C287 C327 123.6(11) . . ?
C327 C287 H287 118.2 . . ?
N0AE C9 C79 179.3(15) . . ?
C267 C289 C269 122.3(11) . . ?
C267 C289 H289 118.9 . . ?
C269 C289 H289 118.9 . . ?
C259 C145 H145 120.7 . . ?
C259 C145 C153 118.6(10) . . ?
C153 C145 H145 120.7 . . ?
C268 C291 H291 121.4 . . ?
C161 C291 C268 117.3(13) . . ?
C161 C291 H291 121.4 . . ?
N8 C73B C33 99(3) . . ?
C141 C73B N8 133(3) . . ?
C141 C73B C33 117(2) . . ?
C297 C293 H293 121.1 . . ?
C297 C293 C321 117.8(12) . . ?
C321 C293 H293 121.1 . . ?
C264 C147 C316 118.6(9) . . ?
C264 C147 H147 120.7 . . ?
C316 C147 H147 120.7 . . ?
C262 C295 H295 118.3 . . ?
C262 C295 C297 123.4(11) . . ?
C297 C295 H295 118.3 . . ?
C99 C37 H37 119.8 . . ?
C303 C37 C99 120.3(10) . . ?
C303 C37 H37 119.8 . . ?
C293 C297 H297 120.0 . . ?
C295 C297 C293 120.0(11) . . ?
C295 C297 H297 120.0 . . ?
C257 C149 H149 119.2 . . ?
C275 C149 C257 121.5(12) . . ?
C275 C149 H149 119.2 . . ?
C215 C299 H299 121.2 . . ?
C215 C299 C337 117.6(11) . . ?
C337 C299 H299 121.2 . . ?
C53 C75 H75 119.6 . . ?
C327 C75 C53 120.8(10) . . ?
C327 C75 H75 119.6 . . ?
C270 C301 C71 122.0(12) . . ?
C270 C301 H301 119.0 . . ?
C71 C301 H301 119.0 . . ?
H15A C151 H15B 109.5 . . ?
H15A C151 H15C 109.5 . . ?
H15B C151 H15C 109.5 . . ?
C305 C151 H15A 109.5 . . ?
C305 C151 H15B 109.5 . . ?
C305 C151 H15C 109.5 . . ?
C199 C303 H303 120.5 . . ?
C37 C303 C199 118.9(9) . . ?
C37 C303 H303 120.5 . . ?
N0BZ C19 C81 178.6(18) . . ?
N0CS C305 C151 178.1(19) . . ?
C105 C153 H153 118.8 . . ?
C145 C153 C105 122.3(10) . . ?
C145 C153 H153 118.8 . . ?
C212 C17 H17 124.1 . . ?
C77B C17 C212 112(3) . . ?
C77B C17 H17 124.1 . . ?
C234 C77B H77B 111.7 . . ?
C17 C77B C234 137(4) . . ?
C17 C77B H77B 111.7 . . ?
H30A C309 H30B 109.5 . . ?
H30A C309 H30C 109.5 . . ?
H30B C309 H30C 109.5 . . ?
C319 C309 H30A 109.5 . . ?
C319 C309 H30B 109.5 . . ?
C319 C309 H30C 109.5 . . ?
N02H C155 C261 123.0(11) . . ?
N02H C155 H155 118.5 . . ?
C261 C155 H155 118.5 . . ?
C51 C311 H311 122.9 . . ?
C133 C311 C51 114.2(10) . . ?
C133 C311 H311 122.9 . . ?
C318 C39 H39 117.9 . . ?
C237 C39 C318 124.3(9) . . ?
C237 C39 H39 117.9 . . ?
C62 C313 H313 119.1 . . ?
C163 C313 C62 121.9(11) . . ?
C163 C313 H313 119.1 . . ?
N02Q C157 C275 125.8(11) . . ?
N02Q C157 H157 117.1 . . ?
C275 C157 H157 117.1 . . ?
C97 C67 C143 107(5) . . ?
C97 C67 H67 126.5 . . ?
C143 C67 H67 126.5 . . ?
C9 C79 H79A 109.5 . . ?
C9 C79 H79B 109.5 . . ?
C9 C79 H79C 109.5 . . ?
H79A C79 H79B 109.5 . . ?
H79A C79 H79C 109.5 . . ?
H79B C79 H79C 109.5 . . ?
H31A C317 H31B 109.5 . . ?
H31A C317 H31C 109.5 . . ?
H31B C317 H31C 109.5 . . ?
C325 C317 H31A 109.5 . . ?
C325 C317 H31B 109.5 . . ?
C325 C317 H31C 109.5 . . ?
C177 C159 H159 119.0 . . ?
C271 C159 C177 121.9(10) . . ?
C271 C159 H159 119.0 . . ?
N0D2 C319 C309 174.8(17) . . ?
C261 C321 C293 119.1(14) . . ?
C261 C321 H321 120.4 . . ?
C293 C321 H321 120.4 . . ?
C55 C161 H161 119.4 . . ?
C291 C161 C55 121.2(13) . . ?
C291 C161 H161 119.4 . . ?
C19 C81 H81A 109.5 . . ?
C19 C81 H81B 109.5 . . ?
C19 C81 H81C 109.5 . . ?
H81A C81 H81B 109.5 . . ?
H81A C81 H81C 109.5 . . ?
H81B C81 H81C 109.5 . . ?
O30B O0 Cl0G 65(2) . . ?
N0CQ C325 C317 178(2) . . ?
C104 C163 H163 119.5 . . ?
C313 C163 C104 120.9(11) . . ?
C313 C163 H163 119.5 . . ?
C287 C327 C75 117.9(11) . . ?
C287 C327 H327 121.1 . . ?
C75 C327 H327 121.1 . . ?
N0CD C41 C329 174.1(19) . . ?
C41 C329 H32A 109.5 . . ?
C41 C329 H32B 109.5 . . ?
C41 C329 H32C 109.5 . . ?
H32A C329 H32B 109.5 . . ?
H32A C329 H32C 109.5 . . ?
H32B C329 H32C 109.5 . . ?
C61 C165 H16A 109.5 . . ?
C61 C165 H16B 109.5 . . ?
C61 C165 H16C 109.5 . . ?
H16A C165 H16B 109.5 . . ?
H16A C165 H16C 109.5 . . ?
H16B C165 H16C 109.5 . . ?
C83 C73 H73 122.2 . . ?
C83 C73 C21A 115.7(13) . . ?
C21A C73 H73 122.2 . . ?
N01Q C83 C1B 119.5(5) . . ?
C73 C83 N01Q 121.8(6) . . ?
C73 C83 C333 120.0 . . ?
C333 C83 N01Q 118.1(6) . . ?
C333 C83 C87 113.3(8) . . ?
C333 C83 C1B 117.3(4) . . ?
C87 C83 N01Q 115.2(9) . . ?
C83 C333 H333 120.0 . . ?
C167 C333 C83 120.0 . . ?
C167 C333 H333 120.0 . . ?
C333 C167 H167 120.0 . . ?
C335 C167 C333 120.0 . . ?
C335 C167 H167 120.0 . . ?
N8 C335 C349 120.8(14) . . ?
C167 C335 N8 122.2(13) . . ?
C167 C335 C21B 120.0 . . ?
C167 C335 C349 108.8(12) . . ?
C167 C335 C21A 115.8(13) . . ?
C167 C335 N9 110.0(18) . . ?
C21B C335 N9 125(2) . . ?
C335 C21B H21B 122.1 . . ?
C335 C21B C1B 115.8(4) . . ?
C1B C21B H21B 122.1 . . ?
O0 O30B Cl0G 68(3) . . ?
Cl0K O5B O34 53(2) . . ?
Cl0K O34 O5B 41.1(11) . . ?
O7 Cl3 O14 111.8(8) . . ?
O11 Cl3 O7 117.3(8) . . ?
O11 Cl3 O14 113.7(7) . . ?
O47 Cl3 O7 107.1(9) . . ?
O47 Cl3 O11 102.3(13) . . ?
O47 Cl3 O14 102.8(13) . . ?
C283 C337 C299 118.7(11) . . ?
C283 C337 H337 120.7 . . ?
C299 C337 H337 120.7 . . ?
N8 C169 C339 119.0(18) . . ?
C345 C169 C343 113.1(18) . . ?
C345 C169 N9 153(3) . . ?
C347 C169 N8 126.4(13) . . ?
C347 C169 C339 111.0(14) . . ?
N9 C169 C343 94(3) . . ?
C169 C339 H339 120.3 . . ?
C85 C339 C169 119.3(13) . . ?
C85 C339 H339 120.3 . . ?
C339 C85 H85 120.8 . . ?
C339 C85 C341 118.4(15) . . ?
C341 C85 H85 120.8 . . ?
N01N C341 C171 114.8(11) . . ?
C85 C341 N01N 116.4(10) . . ?
C43 C341 N01N 128.3(16) . . ?
C43 C341 C171 116.6(16) . . ?
C173 C341 N01N 123.8(10) . . ?
C173 C341 C85 117.7(12) . . ?
C341 C171 H171 123.0 . . ?
C343 C171 C341 114.0(18) . . ?
C343 C171 H171 123.0 . . ?
C169 C343 H343 120.6 . . ?
C171 C343 C169 118.8(19) . . ?
C171 C343 H343 120.6 . . ?
C341 C43 H43 116.7 . . ?
C341 C43 C345 127(3) . . ?
C345 C43 H43 116.7 . . ?
C169 C345 C43 130(3) . . ?
C169 C345 H345 114.9 . . ?
C43 C345 H345 114.9 . . ?
C341 C173 H173 119.4 . . ?
C347 C173 C341 121.1(16) . . ?
C347 C173 H173 119.4 . . ?
C169 C347 C173 128.0(17) . . ?
C169 C347 H347 116.0 . . ?
C173 C347 H347 116.0 . . ?
C83 C87 H87 121.7 . . ?
C349 C87 C83 116.6(19) . . ?
C349 C87 H87 121.7 . . ?
C335 C349 H349 120.9 . . ?
C87 C349 C335 118(2) . . ?
C87 C349 H349 120.9 . . ?
O13B Cl2B O8B 71.8(15) . . ?
O29B Cl2B O8B 126(3) . . ?
O29B Cl2B O13B 54.5(18) . . ?
O29B O13B Cl2B 32.5(14) . . ?
Cl2B O29B O13B 93(2) . . ?
Cl2A O8A O29A 50.2(7) . . ?
O13A Cl2A O8A 122.7(19) . . ?
O29A Cl2A O8A 68.4(9) . . ?
O29A Cl2A O13A 99.1(16) . . ?
O29A Cl2A O9A 124.7(12) . . ?
O9A Cl2A O8A 118.2(13) . . ?
O9A Cl2A O13A 114.4(19) . . ?
Cl2A O29A O8A 61.4(7) . . ?
C126 N7 C212 124(2) . . ?
C126 N7 C121 121(2) . . ?
C212 N7 C121 112(2) . . ?
C121 C17A H17A 122.0 . . ?
C67A C17A C121 116.0(18) . . ?
C67A C17A H17A 122.0 . . ?
C332 C67A H67A 115.9 . . ?
C17A C67A C332 128.3(15) . . ?
C17A C67A H67A 115.9 . . ?
C212 C1A H1A 116.3 . . ?
C77A C1A C212 127.4(19) . . ?
C77A C1A H1A 116.3 . . ?
C234 C77A H77A 121.7 . . ?
C1A C77A C234 116.5(15) . . ?
C1A C77A H77A 121.7 . . ?
C97 C5 H5 120.8 . . ?
C143 C5 C97 118.3(13) . . ?
C143 C5 H5 120.8 . . ?
C33 C73A C141 114.6(16) . . ?
C33 C73A N9 114(3) . . ?
C141 C73A N9 132(2) . . ?
C83 C1B C21B 104.5(5) . . ?
C83 C1B H1B 127.8 . . ?
C21B C1B H1B 127.8 . . ?
C73 C21A H21A 113(10) . . ?
C335 C21A C73 103.0(18) . . ?
C335 C21A H21A 105(10) . . ?
C335 N9 C73A 107(4) . . ?
C169 N9 C335 112(3) . . ?
C169 N9 C73A 104(4) . . ?
Cl4A O15 O12 43.6(15) . . ?
Cl4A O12 O15 58.0(18) . . ?
O10 Cl4A O15 106(4) . . ?
O10 Cl4A O13 94(4) . . ?
O12 Cl4A O15 78(2) . . ?
O12 Cl4A O10 143(3) . . ?
O12 Cl4A O13 112(4) . . ?
O13 Cl4A O15 131(3) . . ?
O16 Cl4A O19 95(4) . . ?
O17 Cl4A O16 53(6) . . ?
O17 Cl4A O19 124(2) . . ?
O18 Cl4A O16 117(5) . . ?
O18 Cl4A O17 135(3) . . ?
O18 Cl4A O19 99(3) . . ?
O17 O16 Cl4A 61(3) . . ?
O16 O17 Cl4A 66(4) . . ?

loop_
_geom_bond_atom_site_label_1
_geom_bond_atom_site_label_2
_geom_bond_distance
_geom_bond_site_symmetry_2
_geom_bond_publ_flag
Zn2 N44 2.202(6) . ?
Zn2 N00R 2.122(6) . ?
Zn2 N00S 2.262(5) . ?
Zn2 N32 2.188(6) . ?
Zn2 N016 2.184(6) . ?
Zn2 N01B 2.182(6) . ?
Zn3 N00Q 2.167(6) . ?
Zn3 N00X 2.108(6) . ?
Zn3 N01A 2.389(6) . ?
Zn3 N40 2.206(6) . ?
Zn3 N01N 2.250(6) . ?
Zn3 N50 2.188(6) . ?
Zn8 N00N 2.169(6) . ?
Zn8 N015 2.207(6) . ?
Zn8 N019 2.227(6) . ?
Zn8 N01W 2.118(7) . ?
Zn8 N026 2.256(5) . ?
Zn8 N02T 2.154(6) . ?
Zn1 N1 2.185(6) . ?
Zn1 N5 2.200(7) . ?
Zn1 N2 2.124(7) . ?
Zn1 N3 2.237(7) . ?
Zn1 N4 2.183(7) . ?
Zn1 N6 2.281(7) . ?
Zn7 N00Z 2.191(6) . ?
Zn7 N014 2.154(7) . ?
Zn7 N01K 2.125(6) . ?
Zn7 N01S 2.253(6) . ?
Zn7 N01Y 2.104(6) . ?
Zn7 N024 2.522(6) . ?
Zn4 N10 2.178(8) . ?
Zn4 N01Q 2.249(6) . ?
Zn4 N14 2.171(6) . ?
Zn4 N02K 2.169(7) . ?
Zn4 N03D 2.154(8) . ?
Zn4 C158 2.234(7) . ?
Zn6 N00P 2.087(8) . ?
Zn6 N00U 2.251(6) . ?
Zn6 N029 2.240(6) . ?
Zn6 N02G 2.198(7) . ?
Zn6 N04A 2.166(7) . ?
Zn6 N051 2.185(7) . ?
Zn5 N018 2.206(7) . ?
Zn5 N022 2.199(9) . ?
Zn5 N02H 2.215(8) . ?
Zn5 N02Q 2.151(8) . ?
Zn5 C154 2.191(6) . ?
Zn5 C262 2.135(7) . ?
Cl09 O00M 1.374(8) . ?
Cl09 O01C 1.401(6) . ?
Cl09 O01F 1.361(8) . ?
Cl09 O1 1.435(9) . ?
Cl0A O01U 1.399(7) . ?
Cl0A O01X 1.351(8) . ?
Cl0A O02I 1.393(9) . ?
Cl0A O3 1.326(13) . ?
Cl0B O00V 1.368(7) . ?
Cl0B O01R 1.381(10) . ?
Cl0B O02X 1.358(7) . ?
Cl0B O06X 1.395(10) . ?
Cl0C O011 1.359(7) . ?
Cl0C O01P 1.403(7) . ?
Cl0C O01V 1.399(7) . ?
Cl0C O01Z 1.399(8) . ?
Cl0D O9 1.215(3) . ?
Cl0D O046 1.358(12) . ?
Cl0D O057 1.311(10) . ?
Cl0D O0AX 1.436(12) . ?
Cl0D O5 1.439(13) . ?
Cl0F O02A 1.425(8) . ?
Cl0F O02C 1.442(9) . ?
Cl0F O037 1.393(8) . ?
Cl0F O2 1.398(8) . ?
Cl0G O033 1.403(9) . ?
Cl0G O05K 1.327(9) . ?
Cl0G O0 1.38(3) . ?
Cl0G O30B 1.34(3) . ?
Cl0G O8 1.59(2) . ?
Cl0G O30A 1.39(3) . ?
Cl0H O030 1.371(8) . ?
Cl0H O04F 1.407(11) . ?
Cl0H O06G 1.363(9) . ?
Cl0H O0A7 1.416(10) . ?
Cl0I O04B 1.402(10) . ?
Cl0I O08N 1.341(9) . ?
Cl0I O09V 1.450(10) . ?
Cl0I O0A9 1.371(10) . ?
Cl00 O08P 1.359(12) . ?
Cl00 O09L 1.314(11) . ?
Cl00 O4 1.349(13) . ?
Cl00 O6 1.428(12) . ?
Cl0K O06C 1.343(8) . ?
Cl0K O086 1.369(11) . ?
Cl0K O5B 1.20(3) . ?
Cl0K O34 1.467(17) . ?
Cl0K O5A 1.42(3) . ?
Cl1 O0AM 1.345(14) . ?
Cl1 O0C6 1.456(16) . ?
Cl1 O20 1.396(12) . ?
Cl1 O21 1.329(15) . ?
N00N C332 1.430(11) . ?
N00N C221 1.260(10) . ?
N44 C4 1.332(10) . ?
N44 C16 1.292(10) . ?
N00P C160 1.366(12) . ?
N00P C95 1.394(12) . ?
N00Q C108 1.300(9) . ?
N00Q C114 1.281(11) . ?
N00R C44 1.374(10) . ?
N00R C238 1.310(11) . ?
N00S C1 1.431(10) . ?
N00S C278 1.270(9) . ?
N32 C30 1.323(9) . ?
N32 C134 1.431(9) . ?
N00U C268 1.306(13) . ?
N00U C304 1.269(13) . ?
N00X C198 1.352(10) . ?
N00X C306 1.357(10) . ?
N10 C348 1.388(11) . ?
N10 C201 1.295(12) . ?
N00Z C80 1.346(10) . ?
N00Z C236 1.335(10) . ?
N1 N02S 1.239(11) . ?
N1 C74 1.406(10) . ?
N5 C190 1.384(11) . ?
N5 C342 1.290(11) . ?
N013 C78 1.428(10) . ?
N013 C110 1.399(10) . ?
N013 C166 1.410(11) . ?
N014 C28 1.297(10) . ?
N014 C92 1.324(10) . ?
N015 C152 1.408(11) . ?
N015 C210 1.289(10) . ?
N016 C24 1.285(10) . ?
N016 C254 1.466(10) . ?
N2 C50 1.357(12) . ?
N2 C133 1.270(11) . ?
N018 C68 1.408(11) . ?
N018 C224 1.261(11) . ?
N019 C202 1.413(10) . ?
N019 C29 1.292(11) . ?
N01A C32 1.232(9) . ?
N01A C140 1.415(10) . ?
N01B C26 1.340(9) . ?
N01B C187 1.328(10) . ?
C1 C178 1.376(12) . ?
C1 C258 1.355(11) . ?
Cl01 O0AU 1.317(14) . ?
Cl01 O0DN 1.31(2) . ?
Cl01 O54 1.27(2) . ?
Cl01 O227 1.484(19) . ?
N40 C36 1.421(10) . ?
N40 C324 1.268(11) . ?
N46 C6 1.400(10) . ?
N46 C10 1.387(10) . ?
N46 C206 1.419(10) . ?
N52 C60 1.407(10) . ?
N52 C82 1.418(11) . ?
N52 C132 1.388(11) . ?
N01J C54 1.429(12) . ?
N01J C316 1.405(11) . ?
N01J C336 1.415(11) . ?
N01K C64 1.245(9) . ?
N01K C98 1.410(9) . ?
N01L C48 1.440(11) . ?
N01L C146 1.433(11) . ?
N01L C222 1.420(11) . ?
N01M C40 1.465(11) . ?
N01M C90 1.377(10) . ?
N01M C136 1.410(10) . ?
N01N C320 1.265(10) . ?
N01N C341 1.435(11) . ?
C4 C30 1.439(12) . ?
C4 C334 1.406(12) . ?
N01Q C252 1.285(11) . ?
N01Q C83 1.443(9) . ?
N01S C234 1.381(10) . ?
N01S C181 1.295(11) . ?
N3 C209 1.345(10) . ?
N3 C27 1.283(11) . ?
N01W C100 1.350(10) . ?
N01W C170 1.312(10) . ?
N01Y C102 1.378(11) . ?
N01Y C288 1.310(10) . ?
N020 C20 1.383(11) . ?
N020 C104 1.427(11) . ?
N020 C118 1.426(12) . ?
N50 C164 1.274(11) . ?
N50 C216 1.326(10) . ?
N022 C270 1.365(13) . ?
N022 C119 1.339(14) . ?
N023 C180 1.473(11) . ?
N023 C246 1.424(10) . ?
N023 C290 1.388(11) . ?
N024 C62 1.405(10) . ?
N024 C144 1.232(10) . ?
C6 C56 1.357(11) . ?
C6 C260 1.408(12) . ?
N026 C340 1.345(11) . ?
N026 C229 1.312(10) . ?
C8 H8 0.9500 . ?
C8 C68 1.363(12) . ?
C8 C189 1.355(12) . ?
N029 C184 1.401(10) . ?
N029 C179 1.260(11) . ?
C10 C34 1.374(11) . ?
C10 C148 1.369(11) . ?
N4 C308 1.370(12) . ?
N4 C287 1.334(12) . ?
C12 H12 0.9500 . ?
C12 C36 1.338(10) . ?
C12 C148 1.405(11) . ?
C14 C154 1.446(7) . ?
C14 C274 1.336(10) . ?
C14 C255 1.344(10) . ?
N02G C52 1.442(11) . ?
N02G C231 1.250(10) . ?
N02H C106 1.408(11) . ?
N02H C155 1.272(14) . ?
N14 C99 1.342(11) . ?
N14 C253 1.356(12) . ?
N02K C232 1.403(11) . ?
N02K C137 1.297(12) . ?
C16 H16 0.9500 . ?
C16 C162 1.410(14) . ?
N02M C86 1.438(11) . ?
N02M C177 1.401(11) . ?
N02M C247 1.413(11) . ?
C18 H18 0.9500 . ?
C18 C288 1.404(12) . ?
C18 C89 1.373(13) . ?
C20 C204 1.384(12) . ?
C20 C225 1.416(12) . ?
C22 H22 0.9500 . ?
C22 C88 1.338(13) . ?
C22 C296 1.391(13) . ?
N02Q C207 1.370(12) . ?
N02Q C157 1.301(13) . ?
C24 H24 0.9500 . ?
C24 C44 1.428(11) . ?
N02S H02S 0.8800 . ?
N02S C50 1.450(12) . ?
N02T C42 1.329(11) . ?
N02T C249 1.278(11) . ?
C26 C176 1.409(12) . ?
C26 C278 1.417(11) . ?
C28 C296 1.380(13) . ?
C28 C181 1.460(12) . ?
C30 H30 0.9500 . ?
C32 H32 0.9500 . ?
C32 C108 1.483(11) . ?
C34 H34 0.9500 . ?
C34 C58 1.363(11) . ?
C36 C58 1.408(11) . ?
C38 H38 0.9500 . ?
C38 C112 1.373(13) . ?
C38 C306 1.330(12) . ?
C40 C194 1.348(14) . ?
C40 C227 1.378(14) . ?
O9 O0AX 1.329(14) . ?
C42 C29 1.448(13) . ?
C42 C129 1.387(13) . ?
C44 C214 1.382(12) . ?
C46 H46 0.9500 . ?
C46 C112 1.356(13) . ?
C46 C198 1.436(13) . ?
C48 C230 1.371(12) . ?
C48 C240 1.400(12) . ?
C50 C47 1.369(13) . ?
N03D C91 1.311(12) . ?
N03D C259 1.393(12) . ?
C52 C264 1.362(12) . ?
C52 C243 1.376(13) . ?
C54 C128 1.411(13) . ?
C54 C312 1.326(13) . ?
C56 H56 0.9500 . ?
C56 C294 1.396(11) . ?
C58 H58 0.9500 . ?
C60 C322 1.409(12) . ?
C60 C11 1.384(12) . ?
C62 C211 1.315(12) . ?
C62 C313 1.391(15) . ?
N0 C126 1.55(6) . ?
N0 C212 1.40(7) . ?
N0 C121 1.52(7) . ?
C64 H64 0.9500 . ?
C64 C80 1.470(11) . ?
N6 C318 1.419(11) . ?
N6 C127 1.246(12) . ?
C66 H66 0.9500 . ?
C66 C188 1.338(13) . ?
C66 C290 1.390(12) . ?
C68 C235 1.374(12) . ?
N03P C84 1.136(12) . ?
C70 H70 0.9500 . ?
C70 C184 1.381(12) . ?
C70 C109 1.347(8) . ?
C72 H72 0.9500 . ?
C72 C126 1.376(13) . ?
C72 C250 1.344(12) . ?
C74 C208 1.372(11) . ?
C74 C338 1.399(12) . ?
C76 H76 0.9500 . ?
C76 C266 1.417(12) . ?
C76 C340 1.377(11) . ?
C78 C182 1.381(12) . ?
C78 C3 1.381(11) . ?
C80 C191 1.357(11) . ?
C82 C248 1.349(14) . ?
C82 C285 1.386(13) . ?
C84 C111 1.443(16) . ?
C86 C185 1.397(12) . ?
C86 C245 1.374(13) . ?
C88 H88 0.9500 . ?
C88 C92 1.349(13) . ?
C90 C156 1.369(11) . ?
C90 C101 1.439(12) . ?
C92 H92 0.9500 . ?
C94 H94 0.9500 . ?
C94 C328 1.397(14) . ?
C94 C25 1.367(15) . ?
C96 H96 0.9500 . ?
C96 C200 1.388(11) . ?
C96 C254 1.353(11) . ?
C98 C172 1.374(11) . ?
C98 C65 1.419(12) . ?
C100 C174 1.380(12) . ?
C100 C210 1.428(12) . ?
C102 C144 1.454(12) . ?
C102 C113 1.404(12) . ?
C104 C220 1.339(13) . ?
C104 C163 1.374(16) . ?
N04A C217 1.316(11) . ?
N04A C277 1.285(12) . ?
C106 C138 1.368(12) . ?
C106 C271 1.371(13) . ?
C108 C292 1.350(11) . ?
C110 C250 1.387(12) . ?
C110 C286 1.369(12) . ?
C112 H112 0.9500 . ?
C114 H114 0.9500 . ?
C114 C256 1.411(13) . ?
C116 H116 0.9500 . ?
C116 C150 1.387(12) . ?
C116 C330 1.389(13) . ?
C118 C200 1.386(12) . ?
C118 C23 1.365(13) . ?
C120 H120 0.9500 . ?
C120 C246 1.418(12) . ?
C120 C235 1.370(12) . ?
C122 H122 0.9500 . ?
C122 C238 1.401(14) . ?
C122 C314 1.328(15) . ?
C124 H124 0.9500 . ?
C124 C136 1.339(11) . ?
C124 C178 1.362(11) . ?
C126 C228 1.371(15) . ?
C126 N7 1.33(3) . ?
C128 H128 0.9500 . ?
C128 C168 1.358(12) . ?
C130 H130 0.9500 . ?
C130 C146 1.377(12) . ?
C130 C204 1.410(13) . ?
C132 C196 1.362(12) . ?
C132 C123 1.415(13) . ?
C134 C294 1.343(11) . ?
C134 C93 1.369(11) . ?
C136 C69 1.395(13) . ?
C138 H138 0.9500 . ?
C138 C219 1.338(13) . ?
C140 C186 1.382(11) . ?
C140 C175 1.417(11) . ?
C142 H142 0.9500 . ?
C142 C212 1.432(14) . ?
C142 C244 1.356(12) . ?
C144 H144 0.9500 . ?
C146 C276 1.347(12) . ?
C148 H148 0.9500 . ?
C150 N055 1.383(11) . ?
C150 C109 1.406(9) . ?
N051 C279 1.248(11) . ?
N051 C35 1.413(11) . ?
C152 C272 1.349(12) . ?
C152 C213 1.420(12) . ?
C154 C139 1.265(14) . ?
C156 H156 0.9500 . ?
C156 C338 1.408(12) . ?
N055 C326 1.451(11) . ?
N055 C103 1.434(12) . ?
C158 C215 1.316(12) . ?
C158 C233 1.322(14) . ?
C160 H160 0.9500 . ?
C160 C49 1.385(14) . ?
C162 H162 0.9500 . ?
C162 C197 1.320(15) . ?
C164 C324 1.463(14) . ?
C164 C143 1.484(15) . ?
C166 C298 1.401(13) . ?
C166 C302 1.395(13) . ?
C168 H168 0.9500 . ?
C168 C180 1.370(11) . ?
C170 H170 0.9500 . ?
C170 C59 1.342(14) . ?
C172 H172 0.9500 . ?
C172 C350 1.369(11) . ?
C174 H174 0.9500 . ?
C174 C310 1.394(15) . ?
C176 H176 0.9500 . ?
C176 C192 1.378(13) . ?
C178 H178 0.9500 . ?
C180 C183 1.334(12) . ?
C182 H182 0.9500 . ?
C182 C274 1.374(12) . ?
C184 C330 1.390(13) . ?
C186 H186 0.9500 . ?
C186 C240 1.349(11) . ?
C188 H188 0.9500 . ?
C188 C232 1.403(13) . ?
C190 C223 1.412(12) . ?
C190 C125 1.359(12) . ?
C192 H192 0.9500 . ?
C192 C242 1.350(13) . ?
C194 H194 0.9500 . ?
C194 C280 1.349(14) . ?
C196 H196 0.9500 . ?
C196 C205 1.387(13) . ?
C198 H198 0.9500 . ?
C200 H200 0.9500 . ?
C202 C226 1.370(12) . ?
C202 C107 1.399(12) . ?
C204 H204 0.9500 . ?
C206 C300 1.366(12) . ?
C206 C203 1.371(11) . ?
C208 H208 0.9500 . ?
C208 C101 1.305(11) . ?
C210 H210 0.9500 . ?
C212 C17 1.40(4) . ?
C212 N7 1.47(3) . ?
C212 C1A 1.36(2) . ?
C214 H214 0.9500 . ?
C214 C314 1.385(15) . ?
C216 H216 0.9500 . ?
C216 C97 1.417(13) . ?
C218 H218 0.9500 . ?
C218 C266 1.345(12) . ?
C218 C229 1.364(11) . ?
C220 H220 0.9500 . ?
C220 C211 1.399(13) . ?
C222 C193 1.373(13) . ?
C222 C115 1.369(13) . ?
C224 H224 0.9500 . ?
C224 C270 1.455(14) . ?
C226 H226 0.9500 . ?
C226 C185 1.366(12) . ?
C228 H228 0.9500 . ?
C228 C286 1.332(13) . ?
C230 H230 0.9500 . ?
C230 C175 1.359(12) . ?
C232 C346 1.379(14) . ?
C234 C244 1.376(11) . ?
C234 C77B 1.33(4) . ?
C234 C77A 1.48(2) . ?
C236 H236 0.9500 . ?
C236 C282 1.386(12) . ?
C238 H238 0.9500 . ?
C240 H240 0.9500 . ?
C242 H242 0.9500 . ?
C242 C187 1.397(12) . ?
C244 H244 0.9500 . ?
C246 C189 1.339(11) . ?
C248 H248 0.9500 . ?
C248 C125 1.355(13) . ?
C250 H250 0.9500 . ?
C252 H252 0.9500 . ?
C252 C259 1.405(13) . ?
C254 C2 1.361(12) . ?
C256 H256 0.9500 . ?
C256 C195 1.314(12) . ?
C258 H258 0.9500 . ?
C258 C69 1.341(13) . ?
C260 H260 0.9500 . ?
C260 C93 1.395(12) . ?
C262 C261 1.349(14) . ?
C262 C295 1.324(12) . ?
C264 H264 0.9500 . ?
C264 C147 1.363(14) . ?
C266 H266 0.9500 . ?
C268 C279 1.489(14) . ?
C268 C291 1.379(15) . ?
C270 C301 1.351(15) . ?
C272 H272 0.9500 . ?
C272 C193 1.386(13) . ?
C274 H274 0.9500 . ?
C276 H276 0.9500 . ?
C276 C225 1.374(13) . ?
C278 H278 0.9500 . ?
C280 H280 0.9500 . ?
C280 C103 1.382(14) . ?
C282 H282 0.9500 . ?
C282 C241 1.396(13) . ?
C284 H284 0.9500 . ?
C284 C119 1.360(17) . ?
C284 C71 1.314(16) . ?
C286 H286 0.9500 . ?
C288 H288 0.9500 . ?
C290 C31 1.369(12) . ?
C292 H292 0.9500 . ?
C292 C195 1.429(13) . ?
C294 H294 0.9500 . ?
C296 H296 0.9500 . ?
C298 H298 0.9500 . ?
C298 C63 1.367(13) . ?
C300 H300 0.9500 . ?
C300 C11 1.372(12) . ?
C302 H302 0.9500 . ?
C302 C117 1.346(12) . ?
C304 H304 0.9500 . ?
C304 C55 1.380(16) . ?
C306 C320 1.438(11) . ?
C308 C53 1.356(13) . ?
C308 C127 1.458(13) . ?
C310 H310 0.9500 . ?
C310 C59 1.399(17) . ?
C312 H312 0.9500 . ?
C312 C183 1.402(13) . ?
C314 H314 0.9500 . ?
C316 C263 1.316(12) . ?
C316 C147 1.442(13) . ?
C318 C13 1.410(12) . ?
C318 C39 1.378(14) . ?
C320 H320 0.9500 . ?
C322 H322 0.9500 . ?
C322 C203 1.352(11) . ?
C324 H324 0.9500 . ?
C326 C350 1.401(13) . ?
C326 C251 1.366(13) . ?
C328 H328 0.9500 . ?
C328 C209 1.341(12) . ?
C330 H330 0.9500 . ?
C332 C57 1.359(14) . ?
C332 C67B 1.32(7) . ?
C332 C67A 1.34(2) . ?
C334 H334 0.9500 . ?
C334 C197 1.360(13) . ?
C336 C237 1.362(12) . ?
C336 C131 1.376(13) . ?
C338 H338 0.9500 . ?
C340 C221 1.477(13) . ?
N8 C73B 1.56(4) . ?
N8 C335 1.432(13) . ?
N8 C169 1.389(16) . ?
C342 H342 0.9500 . ?
C342 C209 1.419(12) . ?
C344 H344 0.9500 . ?
C344 C247 1.369(13) . ?
C344 C141 1.358(15) . ?
C346 H346 0.9500 . ?
C346 C31 1.330(13) . ?
C348 C205 1.397(13) . ?
C348 C7 1.371(12) . ?
C350 H350 0.9500 . ?
C175 H175 0.9500 . ?
C11 H11 0.9500 . ?
C177 C219 1.381(14) . ?
C177 C159 1.383(14) . ?
C89 H89 0.9500 . ?
C89 C113 1.311(12) . ?
C179 H179 0.9500 . ?
C179 C217 1.436(13) . ?
C45 H45 0.9500 . ?
C45 C57 1.369(12) . ?
C45 C121 1.391(14) . ?
C181 H181 0.9500 . ?
C91 H91 0.9500 . ?
C91 C105 1.402(15) . ?
C183 H183 0.9500 . ?
C23 H23 0.9500 . ?
C23 C2 1.393(14) . ?
C185 H185 0.9500 . ?
C93 H93 0.9500 . ?
C187 H187 0.9500 . ?
C47 H47 0.9500 . ?
C47 C51 1.411(18) . ?
C189 H189 0.9500 . ?
C95 C231 1.415(13) . ?
C95 C15 1.392(14) . ?
C191 H191 0.9500 . ?
C191 C241 1.372(12) . ?
C3 H3 0.9500 . ?
C3 C255 1.368(12) . ?
C193 H193 0.9500 . ?
C97 H97A 0.9500 . ?
C97 H97 0.9500 . ?
C97 C67 1.13(6) . ?
C97 C5 1.48(2) . ?
C195 H195 0.9500 . ?
C49 H49 0.9500 . ?
C49 C281 1.355(15) . ?
C197 H197 0.9500 . ?
C99 C201 1.355(12) . ?
C99 C37 1.440(13) . ?
C199 H199 0.9500 . ?
C199 C253 1.355(14) . ?
C199 C303 1.445(15) . ?
C25 H25 0.9500 . ?
C25 C27 1.370(14) . ?
C201 H201 0.9500 . ?
C101 H101 0.9500 . ?
C203 H203 0.9500 . ?
C51 H51 0.9500 . ?
C51 C311 1.384(19) . ?
C205 H205 0.9500 . ?
C103 C265 1.340(14) . ?
C207 C257 1.370(15) . ?
C207 C139 1.486(16) . ?
C13 H13 0.9500 . ?
C13 C131 1.392(13) . ?
C105 H105 0.9500 . ?
C105 C153 1.393(16) . ?
N096 C61 1.193(17) . ?
C211 H211 0.9500 . ?
C53 H53 0.9500 . ?
C53 C75 1.412(16) . ?
C213 H213 0.9500 . ?
C213 C115 1.376(13) . ?
C107 H107 0.9500 . ?
C107 C245 1.370(13) . ?
C215 H215 0.9500 . ?
C215 C299 1.393(15) . ?
C27 H27 0.9500 . ?
C217 C269 1.455(15) . ?
C109 H109 0.9500 . ?
C219 H219 0.9500 . ?
C55 H55 0.9500 . ?
C55 C161 1.43(2) . ?
C221 H221 0.9500 . ?
C111 H11A 0.9800 . ?
C111 H11B 0.9800 . ?
C111 H11C 0.9800 . ?
C223 H223 0.9500 . ?
C223 C285 1.394(12) . ?
C7 H7 0.9500 . ?
C7 C123 1.354(12) . ?
C225 H225 0.9500 . ?
C113 H113 0.9500 . ?
C227 H227 0.9500 . ?
C227 C265 1.389(14) . ?
C57 H57 0.9500 . ?
C229 H229 0.9500 . ?
C115 H115 0.9500 . ?
C231 H231 0.9500 . ?
C29 H29 0.9500 . ?
C233 C137 1.496(16) . ?
C233 C283 1.360(16) . ?
C117 H117 0.9500 . ?
C117 C35 1.403(12) . ?
C235 H235 0.9500 . ?
C59 H59 0.9500 . ?
C237 H237 0.9500 . ?
C237 C39 1.371(14) . ?
C119 H119 0.9500 . ?
C239 H239 0.9500 . ?
C239 C249 1.356(13) . ?
C239 C273 1.357(16) . ?
C15 H15 0.9500 . ?
C15 C281 1.345(15) . ?
C241 H241 0.9500 . ?
C121 C17B 1.66(5) . ?
C121 N7 1.49(4) . ?
C121 C17A 1.36(3) . ?
C243 H243 0.9500 . ?
C243 C263 1.405(14) . ?
C61 C165 1.44(2) . ?
C245 H245 0.9500 . ?
C123 H123 0.9500 . ?
C247 C135 1.388(13) . ?
N0AE C9 1.062(14) . ?
C31 H31 0.9500 . ?
C249 H249 0.9500 . ?
C125 H125 0.9500 . ?
C251 H251 0.9500 . ?
C251 C65 1.332(12) . ?
C63 H63 0.9500 . ?
C63 C35 1.385(13) . ?
C253 H253 0.9500 . ?
C127 H127 0.9500 . ?
C255 H255 0.9500 . ?
C2 H2 0.9500 . ?
C257 H257 0.9500 . ?
C257 C149 1.366(17) . ?
C129 H129 0.9500 . ?
C129 C273 1.400(16) . ?
C259 C145 1.380(15) . ?
C65 H65 0.9500 . ?
C261 C155 1.417(14) . ?
C261 C321 1.402(17) . ?
C131 H131 0.9500 . ?
C263 H263 0.9500 . ?
C33 H33A 0.9500 . ?
C33 H33 0.9500 . ?
C33 C135 1.348(13) . ?
C33 C73B 1.73(4) . ?
C33 C73A 1.29(2) . ?
C265 H265 0.9500 . ?
C133 H133 0.9500 . ?
C133 C311 1.373(16) . ?
C267 H267 0.9500 . ?
C267 C277 1.429(15) . ?
C267 C289 1.361(18) . ?
C67B H67B 0.9500 . ?
C67B C17B 1.30(8) . ?
C269 H269 0.9500 . ?
C269 C289 1.400(17) . ?
C271 H271 0.9500 . ?
C271 C159 1.348(13) . ?
C17B H17B 0.9500 . ?
C273 H273 0.9500 . ?
C137 H137 0.9500 . ?
C275 H275 0.9500 . ?
C275 C149 1.353(17) . ?
C275 C157 1.367(17) . ?
C69 H69 0.9500 . ?
C277 H277 0.9500 . ?
C139 H139 0.9500 . ?
C279 H279 0.9500 . ?
C281 H281 0.9500 . ?
C141 H14A 0.9500 . ?
C141 H141 0.9500 . ?
C141 C73B 1.07(3) . ?
C141 C73A 1.57(3) . ?
C283 H283 0.9500 . ?
C283 C337 1.418(19) . ?
C71 H71 0.9500 . ?
C71 C301 1.386(16) . ?
C285 H285 0.9500 . ?
C143 H14B 0.9500 . ?
C143 H143 0.9500 . ?
C143 C67 1.85(7) . ?
C143 C5 1.346(18) . ?
C287 H287 0.9500 . ?
C287 C327 1.364(15) . ?
C9 C79 1.49(2) . ?
C289 H289 0.9500 . ?
C145 H145 0.9500 . ?
C145 C153 1.387(17) . ?
C291 H291 0.9500 . ?
C291 C161 1.360(19) . ?
N0BZ C19 1.074(15) . ?
C293 H293 0.9500 . ?
C293 C297 1.37(2) . ?
C293 C321 1.402(18) . ?
C147 H147 0.9500 . ?
C295 H295 0.9500 . ?
C295 C297 1.326(16) . ?
C37 H37 0.9500 . ?
C37 C303 1.370(14) . ?
C297 H297 0.9500 . ?
C149 H149 0.9500 . ?
C299 H299 0.9500 . ?
C299 C337 1.43(2) . ?
C75 H75 0.9500 . ?
C75 C327 1.368(16) . ?
C301 H301 0.9500 . ?
C151 H15A 0.9800 . ?
C151 H15B 0.9800 . ?
C151 H15C 0.9800 . ?
C151 C305 1.42(3) . ?
C303 H303 0.9500 . ?
N0CD C41 1.17(2) . ?
C19 C81 1.37(2) . ?
C305 N0CS 1.12(2) . ?
C153 H153 0.9500 . ?
C17 H17 0.9500 . ?
C17 C77B 1.29(5) . ?
C77B H77B 0.9500 . ?
C309 H30A 0.9800 . ?
C309 H30B 0.9800 . ?
C309 H30C 0.9800 . ?
C309 C319 1.39(2) . ?
C155 H155 0.9500 . ?
C311 H311 0.9500 . ?
C39 H39 0.9500 . ?
C313 H313 0.9500 . ?
C313 C163 1.337(15) . ?
C157 H157 0.9500 . ?
N0CQ C325 1.05(2) . ?
C67 H67 0.9500 . ?
C79 H79A 0.9800 . ?
C79 H79B 0.9800 . ?
C79 H79C 0.9800 . ?
C317 H31A 0.9800 . ?
C317 H31B 0.9800 . ?
C317 H31C 0.9800 . ?
C317 C325 1.53(3) . ?
C159 H159 0.9500 . ?
C319 N0D2 1.099(15) . ?
C321 H321 0.9500 . ?
C161 H161 0.9500 . ?
C81 H81A 0.9800 . ?
C81 H81B 0.9800 . ?
C81 H81C 0.9800 . ?
O0 O30B 1.09(5) . ?
C163 H163 0.9500 . ?
C327 H327 0.9500 . ?
C41 C329 1.47(3) . ?
C329 H32A 0.9800 . ?
C329 H32B 0.9800 . ?
C329 H32C 0.9800 . ?
C165 H16A 0.9800 . ?
C165 H16B 0.9800 . ?
C165 H16C 0.9800 . ?
C73 H73 0.9500 . ?
C73 C83 1.3900 . ?
C73 C21A 1.54(4) . ?
C83 C333 1.3900 . ?
C83 C87 1.44(2) . ?
C83 C1B 1.484(8) . ?
C333 H333 0.9500 . ?
C333 C167 1.3900 . ?
C167 H167 0.9500 . ?
C167 C335 1.3900 . ?
C335 C21B 1.3900 . ?
C335 C349 1.51(3) . ?
C335 C21A 1.53(4) . ?
C335 N9 1.49(4) . ?
C21B H21B 0.9500 . ?
C21B C1B 1.561(11) . ?
O5B O34 1.82(6) . ?
Cl3 O7 1.343(8) . ?
Cl3 O11 1.337(11) . ?
Cl3 O14 1.377(12) . ?
Cl3 O47 1.273(17) . ?
C337 H337 0.9500 . ?
C169 C339 1.59(2) . ?
C169 C343 1.59(3) . ?
C169 C345 1.12(3) . ?
C169 C347 1.26(2) . ?
C169 N9 1.47(5) . ?
C339 H339 0.9500 . ?
C339 C85 1.35(2) . ?
C85 H85 0.9500 . ?
C85 C341 1.43(2) . ?
C341 C171 1.50(2) . ?
C341 C43 1.24(2) . ?
C341 C173 1.375(18) . ?
C171 H171 0.9500 . ?
C171 C343 1.43(3) . ?
C343 H343 0.9500 . ?
C43 H43 0.9500 . ?
C43 C345 1.34(4) . ?
C345 H345 0.9500 . ?
C173 H173 0.9500 . ?
C173 C347 1.31(2) . ?
C347 H347 0.9500 . ?
C87 H87 0.9500 . ?
C87 C349 1.42(3) . ?
C349 H349 0.9500 . ?
Cl2B O8B 2.08(5) . ?
Cl2B O13B 1.94(4) . ?
Cl2B O29B 1.04(4) . ?
O13B O29B 1.5790(4) . ?
O8A Cl2A 1.406(18) . ?
O8A O29A 1.489(18) . ?
Cl2A O13A 1.36(4) . ?
Cl2A O29A 1.230(10) . ?
Cl2A O9A 1.313(17) . ?
C17A H17A 0.9500 . ?
C17A C67A 1.32(3) . ?
C67A H67A 0.9500 . ?
C1A H1A 0.9500 . ?
C1A C77A 1.31(3) . ?
C77A H77A 0.9500 . ?
C5 H5 0.9500 . ?
C73A N9 1.58(8) . ?
C1B H1B 0.9500 . ?
C21A H21A 1.2(3) . ?
O15 O12 1.70(6) . ?
O15 Cl4A 1.47(5) . ?
O10 Cl4A 1.31(4) . ?
O12 Cl4A 1.20(2) . ?
O13 Cl4A 1.43(5) . ?
Cl4A O16 1.44(2) . ?
Cl4A O17 1.39(3) . ?
Cl4A O18 1.30(2) . ?
Cl4A O19 1.68(4) . ?
O16 O17 1.26(13) . ?

loop_
_geom_torsion_atom_site_label_1
_geom_torsion_atom_site_label_2
_geom_torsion_atom_site_label_3
_geom_torsion_atom_site_label_4
_geom_torsion
_geom_torsion_site_symmetry_1
_geom_torsion_site_symmetry_2
_geom_torsion_site_symmetry_3
_geom_torsion_site_symmetry_4
_geom_torsion_publ_flag
Zn2 N44 C4 C30 1.2(8) . . . . ?
Zn2 N44 C4 C334 176.5(6) . . . . ?
Zn2 N44 C16 C162 -179.1(6) . . . . ?
Zn2 N00R C44 C24 3.5(7) . . . . ?
Zn2 N00R C44 C214 175.7(6) . . . . ?
Zn2 N00R C238 C122 -179.9(7) . . . . ?
Zn2 N00S C1 C178 23.4(10) . . . . ?
Zn2 N00S C1 C258 -162.3(7) . . . . ?
Zn2 N00S C278 C26 -3.7(9) . . . . ?
Zn2 N32 C30 C4 12.9(9) . . . . ?
Zn2 N32 C134 C294 117.3(7) . . . . ?
Zn2 N32 C134 C93 -56.8(9) . . . . ?
Zn2 N016 C24 C44 2.9(8) . . . . ?
Zn2 N016 C254 C96 45.1(9) . . . . ?
Zn2 N016 C254 C2 -137.7(7) . . . . ?
Zn2 N01B C26 C176 -164.1(6) . . . . ?
Zn2 N01B C26 C278 16.4(8) . . . . ?
Zn2 N01B C187 C242 163.8(6) . . . . ?
Zn3 N00Q C108 C32 8.7(8) . . . . ?
Zn3 N00Q C108 C292 -169.9(6) . . . . ?
Zn3 N00Q C114 C256 170.3(6) . . . . ?
Zn3 N00X C198 C46 -179.2(6) . . . . ?
Zn3 N00X C306 C38 176.6(7) . . . . ?
Zn3 N00X C306 C320 0.1(9) . . . . ?
Zn3 N01A C32 C108 -0.7(8) . . . . ?
Zn3 N01A C140 C186 11.0(10) . . . . ?
Zn3 N01A C140 C175 -172.0(5) . . . . ?
Zn3 N40 C36 C12 -152.9(6) . . . . ?
Zn3 N40 C36 C58 25.0(10) . . . . ?
Zn3 N40 C324 C164 11.5(11) . . . . ?
Zn3 N01N C320 C306 11.4(9) . . . . ?
Zn3 N01N C341 C85 -166.5(10) . . . . ?
Zn3 N01N C341 C171 -48.7(12) . . . . ?
Zn3 N01N C341 C43 124.4(18) . . . . ?
Zn3 N01N C341 C173 30.1(15) . . . . ?
Zn3 N50 C164 C324 -6.4(11) . . . . ?
Zn3 N50 C164 C143 168.4(9) . . . . ?
Zn3 N50 C216 C97 -174.1(7) . . . . ?
Zn8 N00N C332 C57 -58.3(13) . . . . ?
Zn8 N00N C332 C67B 100(3) . . . . ?
Zn8 N00N C332 C67A 124.2(19) . . . . ?
Zn8 N00N C221 C340 8.0(12) . . . . ?
Zn8 N015 C152 C272 -52.5(10) . . . . ?
Zn8 N015 C152 C213 124.2(7) . . . . ?
Zn8 N015 C210 C100 8.5(9) . . . . ?
Zn8 N019 C202 C226 23.6(11) . . . . ?
Zn8 N019 C202 C107 -158.4(7) . . . . ?
Zn8 N019 C29 C42 -8.9(10) . . . . ?
Zn8 N01W C100 C174 174.1(6) . . . . ?
Zn8 N01W C100 C210 -3.1(8) . . . . ?
Zn8 N01W C170 C59 -168.5(8) . . . . ?
Zn8 N026 C340 C76 -162.0(7) . . . . ?
Zn8 N026 C340 C221 15.8(9) . . . . ?
Zn8 N026 C229 C218 157.7(6) . . . . ?
Zn8 N02T C42 C29 13.3(10) . . . . ?
Zn8 N02T C42 C129 -167.3(8) . . . . ?
Zn8 N02T C249 C239 165.8(7) . . . . ?
Zn1 N1 N02S C50 -2.9(10) . . . . ?
Zn1 N1 C74 C208 54.4(10) . . . . ?
Zn1 N1 C74 C338 -117.2(7) . . . . ?
Zn1 N5 C190 C223 -71.2(9) . . . . ?
Zn1 N5 C190 C125 109.8(9) . . . . ?
Zn1 N5 C342 C209 14.8(10) . . . . ?
Zn1 N2 C50 N02S 0.0(8) . . . . ?
Zn1 N2 C50 C47 177.6(7) . . . . ?
Zn1 N2 C133 C311 -174.4(9) . . . . ?
Zn1 N3 C209 C328 172.6(7) . . . . ?
Zn1 N3 C209 C342 -11.9(9) . . . . ?
Zn1 N3 C27 C25 -171.4(7) . . . . ?
Zn1 N4 C308 C53 -162.4(7) . . . . ?
Zn1 N4 C308 C127 18.1(9) . . . . ?
Zn1 N4 C287 C327 161.1(8) . . . . ?
Zn1 N6 C318 C13 -174.8(7) . . . . ?
Zn1 N6 C318 C39 3.9(11) . . . . ?
Zn1 N6 C127 C308 -13.5(10) . . . . ?
Zn7 N00Z C80 C64 8.3(8) . . . . ?
Zn7 N00Z C80 C191 -171.7(6) . . . . ?
Zn7 N00Z C236 C282 172.0(5) . . . . ?
Zn7 N014 C28 C296 179.8(7) . . . . ?
Zn7 N014 C28 C181 -0.4(9) . . . . ?
Zn7 N014 C92 C88 -179.2(6) . . . . ?
Zn7 N01K C64 C80 -1.0(10) . . . . ?
Zn7 N01K C98 C172 52.6(9) . . . . ?
Zn7 N01K C98 C65 -124.5(8) . . . . ?
Zn7 N01S C234 C244 -176.6(7) . . . . ?
Zn7 N01S C234 C77B 20(2) . . . . ?
Zn7 N01S C234 C77A -8.9(19) . . . . ?
Zn7 N01S C181 C28 7.4(10) . . . . ?
Zn7 N01Y C102 C144 -0.7(9) . . . . ?
Zn7 N01Y C102 C113 -177.0(6) . . . . ?
Zn7 N01Y C288 C18 176.6(6) . . . . ?
Zn7 N024 C62 C211 74.5(11) . . . . ?
Zn7 N024 C62 C313 -110.4(11) . . . . ?
Zn7 N024 C144 C102 -0.5(9) . . . . ?
Zn4 N10 C348 C205 -142.1(8) . . . . ?
Zn4 N10 C348 C7 34.0(12) . . . . ?
Zn4 N10 C201 C99 9.2(11) . . . . ?
Zn4 N01Q C252 C259 11.2(11) . . . . ?
Zn4 N01Q C83 C73 144.3(7) . . . . ?
Zn4 N01Q C83 C333 -39.4(10) . . . . ?
Zn4 N01Q C83 C87 -177.7(12) . . . . ?
Zn4 N01Q C83 C1B 114.8(6) . . . . ?
Zn4 N14 C99 C201 -5.0(10) . . . . ?
Zn4 N14 C99 C37 171.5(7) . . . . ?
Zn4 N14 C253 C199 -174.3(8) . . . . ?
Zn4 N02K C232 C188 36.8(10) . . . . ?
Zn4 N02K C232 C346 -138.3(8) . . . . ?
Zn4 N02K C137 C233 -5.4(13) . . . . ?
Zn4 N03D C91 C105 -165.9(9) . . . . ?
Zn4 N03D C259 C252 -12.2(10) . . . . ?
Zn4 N03D C259 C145 165.9(8) . . . . ?
Zn4 C158 C215 C299 170.3(7) . . . . ?
Zn4 C158 C233 C137 15.2(12) . . . . ?
Zn4 C158 C233 C283 -167.4(10) . . . . ?
Zn6 N00P C160 C49 -166.8(7) . . . . ?
Zn6 N00P C95 C231 -9.9(8) . . . . ?
Zn6 N00P C95 C15 168.6(7) . . . . ?
Zn6 N00U C268 C279 16.1(10) . . . . ?
Zn6 N00U C268 C291 -170.2(11) . . . . ?
Zn6 N00U C304 C55 165.8(10) . . . . ?
Zn6 N029 C184 C70 -145.1(7) . . . . ?
Zn6 N029 C184 C330 38.4(11) . . . . ?
Zn6 N029 C179 C217 8.5(10) . . . . ?
Zn6 N02G C52 C264 125.4(8) . . . . ?
Zn6 N02G C52 C243 -52.5(10) . . . . ?
Zn6 N02G C231 C95 9.1(10) . . . . ?
Zn6 N04A C217 C179 -5.1(10) . . . . ?
Zn6 N04A C217 C269 167.0(8) . . . . ?
Zn6 N04A C277 C267 -168.6(8) . . . . ?
Zn6 N051 C279 C268 -6.0(12) . . . . ?
Zn6 N051 C35 C117 43.4(10) . . . . ?
Zn6 N051 C35 C63 -140.2(8) . . . . ?
Zn5 N018 C68 C8 82.0(8) . . . . ?
Zn5 N018 C68 C235 -103.3(8) . . . . ?
Zn5 N018 C224 C270 -3.3(10) . . . . ?
Zn5 N022 C270 C224 3.4(10) . . . . ?
Zn5 N022 C270 C301 -175.2(8) . . . . ?
Zn5 N022 C119 C284 177.5(8) . . . . ?
Zn5 N02H C106 C138 77.7(10) . . . . ?
Zn5 N02H C106 C271 -103.8(10) . . . . ?
Zn5 N02H C155 C261 -4.3(15) . . . . ?
Zn5 N02Q C207 C257 172.8(9) . . . . ?
Zn5 N02Q C207 C139 -7.1(10) . . . . ?
Zn5 N02Q C157 C275 -164.0(10) . . . . ?
Zn5 C154 C139 C207 -0.5(12) . . . . ?
Zn5 C262 C261 C155 1.5(13) . . . . ?
Zn5 C262 C261 C321 -179.8(11) . . . . ?
Zn5 C262 C295 C297 -173.1(9) . . . . ?
N00N C332 C57 C45 -179.9(9) . . . . ?
N00N C332 C67B C17B -171(4) . . . . ?
N00N C332 C67A C17A -173(2) . . . . ?
N44 C4 C30 N32 -9.8(11) . . . . ?
N44 C4 C334 C197 2.8(12) . . . . ?
N44 C16 C162 C197 2.2(14) . . . . ?
N00P C160 C49 C281 1.8(16) . . . . ?
N00P C95 C231 N02G 0.0(12) . . . . ?
N00P C95 C15 C281 -0.2(15) . . . . ?
N00Q C108 C292 C195 -1.6(11) . . . . ?
N00Q C114 C256 C195 -0.3(13) . . . . ?
N00R C44 C214 C314 7.2(13) . . . . ?
N00S C1 C178 C124 173.4(7) . . . . ?
N00S C1 C258 C69 -172.5(9) . . . . ?
N32 C134 C294 C56 179.2(7) . . . . ?
N32 C134 C93 C260 -177.4(7) . . . . ?
N00U C268 C279 N051 -7.7(14) . . . . ?
N00U C268 C291 C161 2(2) . . . . ?
N00U C304 C55 C161 1(2) . . . . ?
N00X C306 C320 N01N -8.5(12) . . . . ?
N10 C348 C205 C196 -177.8(8) . . . . ?
N10 C348 C7 C123 177.6(8) . . . . ?
N00Z C80 C191 C241 0.1(13) . . . . ?
N00Z C236 C282 C241 -3.2(12) . . . . ?
N1 N02S C50 N2 2.2(12) . . . . ?
N1 N02S C50 C47 -175.2(9) . . . . ?
N1 C74 C208 C101 -171.8(8) . . . . ?
N1 C74 C338 C156 169.9(7) . . . . ?
N5 C190 C223 C285 -178.9(7) . . . . ?
N5 C190 C125 C248 -175.8(8) . . . . ?
N5 C342 C209 N3 -1.8(12) . . . . ?
N5 C342 C209 C328 173.6(8) . . . . ?
N013 C78 C182 C274 178.3(7) . . . . ?
N013 C78 C3 C255 -178.0(7) . . . . ?
N013 C110 C250 C72 -177.6(8) . . . . ?
N013 C110 C286 C228 179.3(9) . . . . ?
N013 C166 C298 C63 -179.0(8) . . . . ?
N013 C166 C302 C117 177.2(8) . . . . ?
N014 C28 C296 C22 4.7(13) . . . . ?
N014 C28 C181 N01S -5.2(12) . . . . ?
N015 C152 C272 C193 -179.6(8) . . . . ?
N015 C152 C213 C115 -179.1(8) . . . . ?
N016 C24 C44 N00R -4.5(10) . . . . ?
N016 C24 C44 C214 -176.6(8) . . . . ?
N016 C254 C2 C23 -178.9(9) . . . . ?
N2 C50 C47 C51 1.0(14) . . . . ?
N2 C133 C311 C51 -7.2(18) . . . . ?
N018 C68 C235 C120 -178.5(8) . . . . ?
N018 C224 C270 N022 0.0(13) . . . . ?
N018 C224 C270 C301 178.4(10) . . . . ?
N019 C202 C226 C185 175.6(8) . . . . ?
N019 C202 C107 C245 -173.4(8) . . . . ?
N01A C32 C108 N00Q -5.2(11) . . . . ?
N01A C32 C108 C292 173.4(7) . . . . ?
N01A C140 C186 C240 179.7(7) . . . . ?
N01A C140 C175 C230 179.1(7) . . . . ?
N01B C26 C176 C192 -3.8(12) . . . . ?
N01B C26 C278 N00S -8.9(11) . . . . ?
C1 N00S C278 C26 172.7(7) . . . . ?
C1 C258 C69 C136 1.1(16) . . . . ?
N40 C36 C58 C34 180.0(7) . . . . ?
N46 C6 C56 C294 -179.9(7) . . . . ?
N46 C6 C260 C93 -178.5(7) . . . . ?
N46 C10 C34 C58 -179.5(8) . . . . ?
N46 C10 C148 C12 179.7(8) . . . . ?
N46 C206 C300 C11 176.3(8) . . . . ?
N46 C206 C203 C322 -176.2(8) . . . . ?
N52 C60 C322 C203 178.9(8) . . . . ?
N52 C60 C11 C300 -178.8(8) . . . . ?
N52 C82 C248 C125 -173.1(8) . . . . ?
N52 C82 C285 C223 178.9(7) . . . . ?
N52 C132 C196 C205 176.9(8) . . . . ?
N52 C132 C123 C7 -177.0(8) . . . . ?
N01J C54 C128 C168 -175.5(8) . . . . ?
N01J C54 C312 C183 174.7(9) . . . . ?
N01J C316 C263 C243 -178.1(10) . . . . ?
N01J C316 C147 C264 -179.1(8) . . . . ?
N01J C336 C237 C39 175.5(9) . . . . ?
N01J C336 C131 C13 -178.8(9) . . . . ?
N01K C64 C80 N00Z -5.3(11) . . . . ?
N01K C64 C80 C191 174.7(8) . . . . ?
N01K C98 C172 C350 -179.4(8) . . . . ?
N01K C98 C65 C251 179.6(10) . . . . ?
N01L C48 C230 C175 -179.8(8) . . . . ?
N01L C48 C240 C186 178.6(8) . . . . ?
N01L C146 C276 C225 179.9(8) . . . . ?
N01L C222 C193 C272 179.6(8) . . . . ?
N01L C222 C115 C213 -178.3(8) . . . . ?
N01M C40 C194 C280 178.4(8) . . . . ?
N01M C40 C227 C265 179.6(8) . . . . ?
N01M C90 C156 C338 -177.1(8) . . . . ?
N01M C90 C101 C208 174.9(8) . . . . ?
N01M C136 C69 C258 174.0(9) . . . . ?
N01N C341 C171 C343 177.1(12) . . . . ?
N01N C341 C43 C345 177(3) . . . . ?
N01N C341 C173 C347 175.2(12) . . . . ?
C4 N44 C16 C162 1.8(12) . . . . ?
C4 C334 C197 C162 1.2(14) . . . . ?
N01Q C252 C259 N03D 0.2(14) . . . . ?
N01Q C252 C259 C145 -177.8(10) . . . . ?
N01Q C83 C333 C167 -176.4(8) . . . . ?
N01Q C83 C87 C349 172.6(18) . . . . ?
N01Q C83 C1B C21B 155.3(7) . . . . ?
N01S C234 C244 C142 178.7(9) . . . . ?
N01S C234 C77B C17 180(3) . . . . ?
N01S C234 C77A C1A -177.1(18) . . . . ?
N01W C100 C174 C310 -0.5(12) . . . . ?
N01W C100 C210 N015 -4.1(11) . . . . ?
N01W C170 C59 C310 -8.5(16) . . . . ?
N01Y C102 C144 N024 0.9(11) . . . . ?
N01Y C102 C113 C89 -0.1(12) . . . . ?
N020 C20 C204 C130 178.2(8) . . . . ?
N020 C20 C225 C276 -177.7(8) . . . . ?
N020 C104 C220 C211 177.4(9) . . . . ?
N020 C104 C163 C313 179.2(13) . . . . ?
N020 C118 C200 C96 179.2(7) . . . . ?
N020 C118 C23 C2 178.0(9) . . . . ?
N50 C164 C324 N40 -3.8(15) . . . . ?
N50 C164 C143 C67 30(3) . . . . ?
N50 C164 C143 C5 4.2(19) . . . . ?
N50 C216 C97 C67 -40(5) . . . . ?
N50 C216 C97 C5 7.8(15) . . . . ?
N022 C270 C301 C71 -0.6(17) . . . . ?
N023 C180 C183 C312 179.3(8) . . . . ?
N023 C246 C189 C8 -179.3(8) . . . . ?
N023 C290 C31 C346 -176.3(9) . . . . ?
N024 C62 C211 C220 177.1(9) . . . . ?
N024 C62 C313 C163 179.0(13) . . . . ?
C6 N46 C10 C34 30.2(11) . . . . ?
C6 N46 C10 C148 -152.7(8) . . . . ?
C6 N46 C206 C300 40.1(11) . . . . ?
C6 N46 C206 C203 -141.6(8) . . . . ?
C6 C56 C294 C134 0.6(12) . . . . ?
C6 C260 C93 C134 -3.9(12) . . . . ?
N026 C340 C221 N00N -17.0(13) . . . . ?
C8 C68 C235 C120 -3.6(12) . . . . ?
N029 C184 C330 C116 174.0(9) . . . . ?
N029 C179 C217 N04A -2.7(13) . . . . ?
N029 C179 C217 C269 -174.8(9) . . . . ?
C10 N46 C6 C56 47.7(11) . . . . ?
C10 N46 C6 C260 -136.1(8) . . . . ?
C10 N46 C206 C300 -134.3(8) . . . . ?
C10 N46 C206 C203 44.0(12) . . . . ?
C10 C34 C58 C36 -0.7(12) . . . . ?
N4 C308 C53 C75 -2.6(13) . . . . ?
N4 C308 C127 N6 -2.7(12) . . . . ?
N4 C287 C327 C75 -0.8(17) . . . . ?
C12 C36 C58 C34 -2.0(12) . . . . ?
C14 C154 C139 C207 178.7(7) . . . . ?
N02G C52 C264 C147 176.2(9) . . . . ?
N02G C52 C243 C263 -173.6(9) . . . . ?
N02H C106 C138 C219 178.3(9) . . . . ?
N02H C106 C271 C159 -177.8(9) . . . . ?
N14 C99 C201 N10 -3.0(14) . . . . ?
N14 C99 C37 C303 3.5(14) . . . . ?
N02K C232 C346 C31 -179.9(8) . . . . ?
C16 N44 C4 C30 -179.6(7) . . . . ?
C16 N44 C4 C334 -4.3(11) . . . . ?
C16 C162 C197 C334 -3.6(15) . . . . ?
N02M C86 C185 C226 -175.6(8) . . . . ?
N02M C86 C245 C107 177.8(8) . . . . ?
N02M C177 C219 C138 -176.9(9) . . . . ?
N02M C177 C159 C271 177.4(9) . . . . ?
N02M C247 C135 C33 -178.0(8) . . . . ?
C18 C89 C113 C102 -2.1(13) . . . . ?
C20 N020 C104 C220 137.9(9) . . . . ?
C20 N020 C104 C163 -37.8(13) . . . . ?
C20 N020 C118 C200 -36.2(12) . . . . ?
C20 N020 C118 C23 139.0(9) . . . . ?
C22 C88 C92 N014 -7.3(13) . . . . ?
N02Q C207 C257 C149 -10.7(17) . . . . ?
N02Q C207 C139 C154 5.2(14) . . . . ?
C24 N016 C254 C96 -133.6(7) . . . . ?
C24 N016 C254 C2 43.6(10) . . . . ?
C24 C44 C214 C314 178.9(8) . . . . ?
N02S N1 C74 C208 -133.2(9) . . . . ?
N02S N1 C74 C338 55.1(11) . . . . ?
N02S C50 C47 C51 178.2(9) . . . . ?
N02T C42 C29 N019 -2.9(13) . . . . ?
N02T C42 C129 C273 -0.2(15) . . . . ?
C26 N01B C187 C242 0.6(11) . . . . ?
C26 C176 C192 C242 3.4(13) . . . . ?
C28 N014 C92 C88 5.1(11) . . . . ?
C30 N32 C134 C294 -46.0(10) . . . . ?
C30 N32 C134 C93 140.0(8) . . . . ?
C30 C4 C334 C197 178.0(8) . . . . ?
C32 N01A C140 C186 -173.5(7) . . . . ?
C32 N01A C140 C175 3.5(11) . . . . ?
C32 C108 C292 C195 179.9(7) . . . . ?
C34 C10 C148 C12 -3.1(12) . . . . ?
C36 N40 C324 C164 -170.6(8) . . . . ?
C36 C12 C148 C10 0.4(13) . . . . ?
C38 C306 C320 N01N 175.2(9) . . . . ?
O033 Cl0G O0 O30B 131.2(19) . . . . ?
O033 Cl0G O30B O0 -73(3) . . . . ?
C40 N01M C90 C156 -12.6(13) . . . . ?
C40 N01M C90 C101 165.7(8) . . . . ?
C40 N01M C136 C124 -56.9(11) . . . . ?
C40 N01M C136 C69 124.5(10) . . . . ?
C40 C194 C280 C103 1.1(15) . . . . ?
C40 C227 C265 C103 2.9(15) . . . . ?
C42 N02T C249 C239 -3.8(14) . . . . ?
C42 C129 C273 C239 -3.3(16) . . . . ?
C44 N00R C238 C122 5.2(12) . . . . ?
C44 C214 C314 C122 -2.4(16) . . . . ?
C48 N01L C146 C130 -140.7(8) . . . . ?
C48 N01L C146 C276 40.1(12) . . . . ?
C48 N01L C222 C193 -111.4(9) . . . . ?
C48 N01L C222 C115 70.3(11) . . . . ?
C48 C230 C175 C140 0.4(13) . . . . ?
C50 N2 C133 C311 7.9(15) . . . . ?
C50 C47 C51 C311 -1.0(18) . . . . ?
N03D C91 C105 C153 1.7(17) . . . . ?
N03D C259 C145 C153 2.8(17) . . . . ?
C52 N02G C231 C95 176.5(8) . . . . ?
C52 C264 C147 C316 -0.7(14) . . . . ?
C52 C243 C263 C316 -4.8(17) . . . . ?
C54 N01J C316 C263 50.7(12) . . . . ?
C54 N01J C316 C147 -125.5(9) . . . . ?
C54 N01J C336 C237 -160.9(9) . . . . ?
C54 N01J C336 C131 16.5(13) . . . . ?
C54 C128 C168 C180 0.3(13) . . . . ?
C54 C312 C183 C180 0.9(16) . . . . ?
C56 C6 C260 C93 -2.2(12) . . . . ?
C60 N52 C82 C248 92.9(10) . . . . ?
C60 N52 C82 C285 -88.6(10) . . . . ?
C60 N52 C132 C196 153.2(9) . . . . ?
C60 N52 C132 C123 -28.0(12) . . . . ?
C60 C322 C203 C206 -0.4(13) . . . . ?
C62 N024 C144 C102 -174.8(7) . . . . ?
C62 C313 C163 C104 3(2) . . . . ?
N0 C126 C228 C286 -164(3) . . . . ?
N0 C212 C17 C77B -160(3) . . . . ?
N0 C121 C17B C67B -177(5) . . . . ?
C64 N01K C98 C172 -130.5(8) . . . . ?
C64 N01K C98 C65 52.5(11) . . . . ?
C64 C80 C191 C241 -180.0(8) . . . . ?
N6 C318 C13 C131 176.2(9) . . . . ?
N6 C318 C39 C237 -179.4(9) . . . . ?
C66 C188 C232 N02K -178.0(7) . . . . ?
C66 C188 C232 C346 -2.7(12) . . . . ?
C66 C290 C31 C346 4.7(13) . . . . ?
C68 N018 C224 C270 -177.4(8) . . . . ?
C68 C8 C189 C246 -1.0(13) . . . . ?
C70 C184 C330 C116 -2.5(14) . . . . ?
C72 C126 C228 C286 4.4(14) . . . . ?
C72 C126 N7 C212 -134(2) . . . . ?
C72 C126 N7 C121 27(4) . . . . ?
C74 N1 N02S C50 -176.6(7) . . . . ?
C74 C208 C101 C90 4.4(13) . . . . ?
C76 C340 C221 N00N 160.8(9) . . . . ?
C78 N013 C110 C250 -15.2(12) . . . . ?
C78 N013 C110 C286 165.6(8) . . . . ?
C78 N013 C166 C298 -63.7(11) . . . . ?
C78 N013 C166 C302 117.8(9) . . . . ?
C78 C182 C274 C14 0.8(12) . . . . ?
C78 C3 C255 C14 -1.3(11) . . . . ?
C80 N00Z C236 C282 0.5(11) . . . . ?
C80 C191 C241 C282 -2.7(13) . . . . ?
C82 N52 C60 C322 169.5(8) . . . . ?
C82 N52 C60 C11 -10.1(12) . . . . ?
C82 N52 C132 C196 -60.3(11) . . . . ?
C82 N52 C132 C123 118.6(9) . . . . ?
C82 C248 C125 C190 -9.9(15) . . . . ?
C86 N02M C177 C219 -39.3(13) . . . . ?
C86 N02M C177 C159 141.5(9) . . . . ?
C86 N02M C247 C344 146.4(9) . . . . ?
C86 N02M C247 C135 -36.2(12) . . . . ?
C88 C22 C296 C28 -6.6(13) . . . . ?
C90 N01M C40 C194 92.1(10) . . . . ?
C90 N01M C40 C227 -89.3(10) . . . . ?
C90 N01M C136 C124 130.4(9) . . . . ?
C90 N01M C136 C69 -48.2(13) . . . . ?
C90 C156 C338 C74 -0.3(13) . . . . ?
C92 N014 C28 C296 -3.9(12) . . . . ?
C92 N014 C28 C181 175.9(7) . . . . ?
C94 C328 C209 N3 -2.0(13) . . . . ?
C94 C328 C209 C342 -177.4(8) . . . . ?
C94 C25 C27 N3 2.9(15) . . . . ?
C96 C254 C2 C23 -1.8(14) . . . . ?
C98 N01K C64 C80 -178.3(7) . . . . ?
C98 C172 C350 C326 5.7(13) . . . . ?
C100 N01W C170 C59 6.1(13) . . . . ?
C100 C174 C310 C59 -1.9(14) . . . . ?
O046 Cl0D O9 O0AX 97.9(7) . . . . ?
O046 Cl0D O0AX O9 -93.7(5) . . . . ?
C102 N01Y C288 C18 -3.1(11) . . . . ?
C104 N020 C20 C204 -38.1(12) . . . . ?
C104 N020 C20 C225 141.4(8) . . . . ?
C104 N020 C118 C200 143.2(8) . . . . ?
C104 N020 C118 C23 -41.5(12) . . . . ?
C104 C220 C211 C62 4.3(17) . . . . ?
N04A C217 C269 C289 6.1(15) . . . . ?
C106 N02H C155 C261 179.3(10) . . . . ?
C106 C138 C219 C177 -1.3(16) . . . . ?
C106 C271 C159 C177 0.3(16) . . . . ?
C108 N00Q C114 C256 -3.0(12) . . . . ?
C108 C292 C195 C256 -1.7(12) . . . . ?
C110 N013 C78 C182 -46.4(11) . . . . ?
C110 N013 C78 C3 134.2(8) . . . . ?
C110 N013 C166 C298 132.4(9) . . . . ?
C110 N013 C166 C302 -46.0(11) . . . . ?
C112 C38 C306 N00X 5.2(14) . . . . ?
C112 C38 C306 C320 -178.7(9) . . . . ?
C112 C46 C198 N00X 0.4(13) . . . . ?
C114 N00Q C108 C32 -177.5(7) . . . . ?
C114 N00Q C108 C292 3.9(11) . . . . ?
C114 C256 C195 C292 2.6(11) . . . . ?
C116 C150 N055 C326 134.3(10) . . . . ?
C116 C150 N055 C103 -26.9(13) . . . . ?
C116 C150 C109 C70 -3.0(10) . . . . ?
C118 N020 C20 C204 141.3(8) . . . . ?
C118 N020 C20 C225 -39.1(12) . . . . ?
C118 N020 C104 C220 -41.6(12) . . . . ?
C118 N020 C104 C163 142.7(10) . . . . ?
C118 C23 C2 C254 5.6(16) . . . . ?
C120 C246 C189 C8 0.2(12) . . . . ?
C124 C136 C69 C258 -4.6(14) . . . . ?
C126 N0 C212 C142 67(4) . . . . ?
C126 N0 C212 C17 -156(3) . . . . ?
C126 N0 C121 C45 13(6) . . . . ?
C126 N0 C121 C17B -137(3) . . . . ?
C126 C72 C250 C110 -0.2(14) . . . . ?
C126 C228 C286 C110 -3.1(15) . . . . ?
C128 C54 C312 C183 0.3(15) . . . . ?
C128 C168 C180 N023 -179.8(8) . . . . ?
C128 C168 C180 C183 0.9(13) . . . . ?
C130 C146 C276 C225 0.7(13) . . . . ?
C132 N52 C60 C322 -44.6(12) . . . . ?
C132 N52 C60 C11 135.9(9) . . . . ?
C132 N52 C82 C248 -55.6(11) . . . . ?
C132 N52 C82 C285 123.0(9) . . . . ?
C132 C196 C205 C348 -1.9(14) . . . . ?
C134 N32 C30 C4 178.3(7) . . . . ?
C136 N01M C40 C194 -81.1(10) . . . . ?
C136 N01M C40 C227 97.5(10) . . . . ?
C136 N01M C90 C156 160.0(9) . . . . ?
C136 N01M C90 C101 -21.7(13) . . . . ?
C136 C124 C178 C1 -2.5(14) . . . . ?
C138 C106 C271 C159 0.8(15) . . . . ?
C140 N01A C32 C108 -177.1(6) . . . . ?
C140 C186 C240 C48 2.2(13) . . . . ?
C142 C212 C17 C77B -25(3) . . . . ?
C142 C212 N7 C126 19(4) . . . . ?
C142 C212 N7 C121 -144.0(18) . . . . ?
C142 C212 C1A C77A 15(4) . . . . ?
C144 N024 C62 C211 -113.0(10) . . . . ?
C144 N024 C62 C313 62.1(12) . . . . ?
C144 C102 C113 C89 -176.1(8) . . . . ?
C146 N01L C48 C230 46.9(11) . . . . ?
C146 N01L C48 C240 -137.3(8) . . . . ?
C146 N01L C222 C193 39.6(12) . . . . ?
C146 N01L C222 C115 -138.6(9) . . . . ?
C146 C130 C204 C20 0.6(13) . . . . ?
C146 C276 C225 C20 -1.5(13) . . . . ?
C148 C10 C34 C58 3.2(12) . . . . ?
C148 C12 C36 N40 -180.0(7) . . . . ?
C148 C12 C36 C58 2.2(12) . . . . ?
C150 C116 C330 C184 1.6(15) . . . . ?
C150 N055 C326 C350 -29.6(13) . . . . ?
C150 N055 C326 C251 165.2(10) . . . . ?
C150 N055 C103 C280 -79.9(11) . . . . ?
C150 N055 C103 C265 100.5(10) . . . . ?
C152 N015 C210 C100 175.4(7) . . . . ?
C152 C272 C193 C222 -1.5(14) . . . . ?
C152 C213 C115 C222 -1.3(13) . . . . ?
C154 C14 C274 C182 -178.5(7) . . . . ?
C154 C14 C255 C3 178.8(6) . . . . ?
C156 C90 C101 C208 -6.7(13) . . . . ?
N055 C150 C109 C70 174.8(7) . . . . ?
N055 C326 C350 C172 -174.8(8) . . . . ?
N055 C326 C251 C65 175.4(11) . . . . ?
N055 C103 C265 C227 177.5(8) . . . . ?
C158 C215 C299 C337 -9.8(15) . . . . ?
C158 C233 C137 N02K -7.2(17) . . . . ?
C158 C233 C283 C337 0.3(19) . . . . ?
O057 Cl0D O9 O0AX -57.6(13) . . . . ?
O057 Cl0D O0AX O9 150.5(7) . . . . ?
C160 N00P C95 C231 -178.1(7) . . . . ?
C160 N00P C95 C15 0.4(12) . . . . ?
C160 C49 C281 C15 -1.4(16) . . . . ?
C164 N50 C216 C97 1.0(13) . . . . ?
C164 C143 C67 C97 -64(4) . . . . ?
C164 C143 C5 C97 4(2) . . . . ?
C166 N013 C78 C182 150.0(8) . . . . ?
C166 N013 C78 C3 -29.4(11) . . . . ?
C166 N013 C110 C250 148.1(9) . . . . ?
C166 N013 C110 C286 -31.1(12) . . . . ?
C166 C298 C63 C35 1.3(15) . . . . ?
C166 C302 C117 C35 2.2(13) . . . . ?
C168 C180 C183 C312 -1.5(14) . . . . ?
C170 N01W C100 C174 -1.3(11) . . . . ?
C170 N01W C100 C210 -178.5(7) . . . . ?
C172 C98 C65 C251 2.5(15) . . . . ?
C174 C100 C210 N015 178.8(7) . . . . ?
C174 C310 C59 C170 6.0(16) . . . . ?
C176 C26 C278 N00S 171.6(8) . . . . ?
C176 C192 C242 C187 -1.1(14) . . . . ?
C178 C1 C258 C69 2.0(14) . . . . ?
C178 C124 C136 N01M -173.3(8) . . . . ?
C178 C124 C136 C69 5.4(14) . . . . ?
C180 N023 C246 C120 -48.2(10) . . . . ?
C180 N023 C246 C189 131.3(9) . . . . ?
C180 N023 C290 C66 -38.7(11) . . . . ?
C180 N023 C290 C31 142.3(8) . . . . ?
C182 C78 C3 C255 2.6(11) . . . . ?
O05K Cl0G O0 O30B -86(2) . . . . ?
O05K Cl0G O30B O0 125.5(19) . . . . ?
C184 N029 C179 C217 -176.4(8) . . . . ?
C184 C70 C109 C150 2.1(11) . . . . ?
C186 C140 C175 C230 -3.8(11) . . . . ?
C188 C66 C290 N023 179.0(8) . . . . ?
C188 C66 C290 C31 -2.0(12) . . . . ?
C188 C232 C346 C31 5.2(13) . . . . ?
C190 N5 C342 C209 179.1(8) . . . . ?
C190 C223 C285 C82 -1.5(12) . . . . ?
C192 C242 C187 N01B -1.0(13) . . . . ?
C194 C40 C227 C265 -1.7(13) . . . . ?
C194 C280 C103 N055 -179.6(8) . . . . ?
C194 C280 C103 C265 0.1(14) . . . . ?
C196 C132 C123 C7 1.9(13) . . . . ?
C198 N00X C306 C38 -1.3(12) . . . . ?
C198 N00X C306 C320 -177.8(7) . . . . ?
C198 C46 C112 C38 3.3(14) . . . . ?
C200 C96 C254 N016 176.4(7) . . . . ?
C200 C96 C254 C2 -0.7(12) . . . . ?
C200 C118 C23 C2 -6.5(15) . . . . ?
C202 N019 C29 C42 174.7(8) . . . . ?
C202 C226 C185 C86 -2.3(13) . . . . ?
C202 C107 C245 C86 -1.9(14) . . . . ?
C204 C20 C225 C276 1.8(12) . . . . ?
C204 C130 C146 N01L -179.4(8) . . . . ?
C204 C130 C146 C276 -0.2(13) . . . . ?
C206 N46 C6 C56 -127.0(9) . . . . ?
C206 N46 C6 C260 49.2(11) . . . . ?
C206 N46 C10 C34 -155.3(8) . . . . ?
C206 N46 C10 C148 21.8(12) . . . . ?
C206 C300 C11 C60 0.2(13) . . . . ?
C208 C74 C338 C156 -2.2(12) . . . . ?
C210 N015 C152 C272 143.2(8) . . . . ?
C210 N015 C152 C213 -40.1(11) . . . . ?
C210 C100 C174 C310 176.6(8) . . . . ?
C212 N0 C126 C72 -162(3) . . . . ?
C212 N0 C126 C228 6(6) . . . . ?
C212 N0 C121 C45 -114(3) . . . . ?
C212 N0 C121 C17B 96(4) . . . . ?
C212 C142 C244 C234 -1.2(14) . . . . ?
C212 C17 C77B C234 7(5) . . . . ?
C212 C1A C77A C234 -5(4) . . . . ?
C216 N50 C164 C324 177.8(8) . . . . ?
C216 N50 C164 C143 -7.4(15) . . . . ?
C216 C97 C67 C143 68(4) . . . . ?
C216 C97 C5 C143 -10(2) . . . . ?
C220 C104 C163 C313 3(2) . . . . ?
C222 N01L C48 C230 -161.9(8) . . . . ?
C222 N01L C48 C240 13.9(12) . . . . ?
C222 N01L C146 C130 68.5(11) . . . . ?
C222 N01L C146 C276 -110.7(9) . . . . ?
C224 N018 C68 C8 -104.7(10) . . . . ?
C224 N018 C68 C235 70.0(10) . . . . ?
C224 C270 C301 C71 -179.0(10) . . . . ?
C226 C202 C107 C245 4.7(13) . . . . ?
C228 C126 N7 C212 57(3) . . . . ?
C228 C126 N7 C121 -142(2) . . . . ?
C230 C48 C240 C186 -5.4(12) . . . . ?
C232 N02K C137 C233 177.7(10) . . . . ?
C232 C346 C31 C290 -6.5(15) . . . . ?
C234 N01S C181 C28 -179.3(7) . . . . ?
C236 N00Z C80 C64 -178.8(7) . . . . ?
C236 N00Z C80 C191 1.1(11) . . . . ?
C236 C282 C241 C191 4.2(12) . . . . ?
O06C Cl0K O5B O34 -102(2) . . . . ?
O06C Cl0K O34 O5B 121(2) . . . . ?
C238 N00R C44 C24 179.2(7) . . . . ?
C238 N00R C44 C214 -8.6(11) . . . . ?
C238 C122 C314 C214 -0.9(17) . . . . ?
C240 C48 C230 C175 4.1(12) . . . . ?
C244 C142 C212 N0 162(2) . . . . ?
C244 C142 C212 C17 24(2) . . . . ?
C244 C142 C212 N7 -174.2(19) . . . . ?
C244 C142 C212 C1A -11(2) . . . . ?
C244 C234 C77B C17 14(5) . . . . ?
C244 C234 C77A C1A -8(3) . . . . ?
C246 N023 C180 C168 154.6(8) . . . . ?
C246 N023 C180 C183 -26.2(12) . . . . ?
C246 N023 C290 C66 119.2(9) . . . . ?
C246 N023 C290 C31 -59.8(11) . . . . ?
C246 C120 C235 C68 2.9(13) . . . . ?
C248 C82 C285 C223 -2.5(12) . . . . ?
C250 C72 C126 N0 167(3) . . . . ?
C250 C72 C126 C228 -2.8(14) . . . . ?
C250 C72 C126 N7 -172.4(19) . . . . ?
C250 C110 C286 C228 0.0(13) . . . . ?
C252 N01Q C83 C73 -21.6(11) . . . . ?
C252 N01Q C83 C333 154.7(8) . . . . ?
C252 N01Q C83 C87 16.5(15) . . . . ?
C252 N01Q C83 C1B -51.0(11) . . . . ?
C252 C259 C145 C153 -179.2(11) . . . . ?
C254 N016 C24 C44 -178.2(6) . . . . ?
C254 C96 C200 C118 -0.3(12) . . . . ?
C258 C1 C178 C124 -1.3(12) . . . . ?
C260 C6 C56 C294 3.9(12) . . . . ?
C262 C261 C155 N02H 2.2(19) . . . . ?
C262 C261 C321 C293 -4(2) . . . . ?
C262 C295 C297 C293 -10(2) . . . . ?
C264 C52 C243 C263 8.4(14) . . . . ?
C266 C76 C340 N026 -0.5(12) . . . . ?
C266 C76 C340 C221 -178.1(8) . . . . ?
C266 C218 C229 N026 3.1(13) . . . . ?
C268 N00U C304 C55 -1.2(18) . . . . ?
C268 C291 C161 C55 -2(2) . . . . ?
C270 N022 C119 C284 -0.2(15) . . . . ?
C272 C152 C213 C115 -2.2(12) . . . . ?
C274 C14 C154 Zn5 -100.2(7) . . . . ?
C274 C14 C154 C139 80.8(10) . . . . ?
C274 C14 C255 C3 -0.2(10) . . . . ?
C278 N00S C1 C178 -152.1(8) . . . . ?
C278 N00S C1 C258 22.2(12) . . . . ?
C278 C26 C176 C192 175.7(8) . . . . ?
C280 C103 C265 C227 -2.1(14) . . . . ?
C284 C71 C301 C270 -4.5(18) . . . . ?
C286 C110 C250 C72 1.7(13) . . . . ?
C288 N01Y C102 C144 179.0(7) . . . . ?
C288 N01Y C102 C113 2.7(11) . . . . ?
C288 C18 C89 C113 1.8(13) . . . . ?
C290 N023 C180 C168 -47.9(10) . . . . ?
C290 N023 C180 C183 131.4(9) . . . . ?
C290 N023 C246 C120 154.4(8) . . . . ?
C290 N023 C246 C189 -26.1(12) . . . . ?
C290 C66 C188 C232 1.2(13) . . . . ?
C294 C134 C93 C260 8.6(12) . . . . ?
C296 C22 C88 C92 7.9(13) . . . . ?
C296 C28 C181 N01S 174.6(8) . . . . ?
C298 C166 C302 C117 -1.2(12) . . . . ?
C298 C63 C35 N051 -176.8(8) . . . . ?
C298 C63 C35 C117 -0.4(14) . . . . ?
C300 C206 C203 C322 2.2(12) . . . . ?
C302 C166 C298 C63 -0.5(14) . . . . ?
C302 C117 C35 N051 175.1(8) . . . . ?
C302 C117 C35 C63 -1.4(13) . . . . ?
C304 N00U C268 C279 -174.3(9) . . . . ?
C304 N00U C268 C291 -0.6(17) . . . . ?
C304 C55 C161 C291 1(2) . . . . ?
C306 N00X C198 C46 -1.5(11) . . . . ?
C306 C38 C112 C46 -6.2(15) . . . . ?
C308 N4 C287 C327 0.6(14) . . . . ?
C308 C53 C75 C327 2.4(15) . . . . ?
C312 C54 C128 C168 -0.9(14) . . . . ?
C314 C122 C238 N00R -0.5(15) . . . . ?
C316 N01J C54 C128 -135.5(8) . . . . ?
C316 N01J C54 C312 50.1(12) . . . . ?
C316 N01J C336 C237 24.0(13) . . . . ?
C316 N01J C336 C131 -158.7(9) . . . . ?
C318 N6 C127 C308 178.9(7) . . . . ?
C318 C13 C131 C336 3.6(15) . . . . ?
C320 N01N C341 C85 22.6(14) . . . . ?
C320 N01N C341 C171 140.4(11) . . . . ?
C320 N01N C341 C43 -47(2) . . . . ?
C320 N01N C341 C173 -140.8(11) . . . . ?
C322 C60 C11 C300 1.6(13) . . . . ?
C324 N40 C36 C12 29.7(12) . . . . ?
C324 N40 C36 C58 -152.4(9) . . . . ?
C324 C164 C143 C67 -155(2) . . . . ?
C324 C164 C143 C5 179.2(13) . . . . ?
C326 N055 C103 C280 118.6(10) . . . . ?
C326 N055 C103 C265 -61.0(12) . . . . ?
C326 C251 C65 C98 -6.7(18) . . . . ?
C328 C94 C25 C27 -3.6(15) . . . . ?
C330 C116 C150 N055 -176.8(9) . . . . ?
C330 C116 C150 C109 1.1(13) . . . . ?
C332 N00N C221 C340 174.8(10) . . . . ?
C332 C67B C17B C121 -11(7) . . . . ?
C334 C4 C30 N32 174.8(7) . . . . ?
C336 N01J C54 C128 49.1(12) . . . . ?
C336 N01J C54 C312 -125.3(10) . . . . ?
C336 N01J C316 C263 -133.8(10) . . . . ?
C336 N01J C316 C147 50.0(11) . . . . ?
C336 C237 C39 C318 2.9(16) . . . . ?
C338 C74 C208 C101 0.1(12) . . . . ?
C340 N026 C229 C218 -4.2(12) . . . . ?
C340 C76 C266 C218 -0.7(12) . . . . ?
N8 C335 C349 C87 170(3) . . . . ?
N8 C169 C339 C85 179(3) . . . . ?
N8 C169 C347 C173 -180(3) . . . . ?
C342 N5 C190 C223 126.4(9) . . . . ?
C342 N5 C190 C125 -52.5(12) . . . . ?
C344 C247 C135 C33 -0.5(13) . . . . ?
C344 C141 C73B N8 -166(4) . . . . ?
C344 C141 C73B C33 -32(4) . . . . ?
C344 C141 C73A C33 10(2) . . . . ?
C344 C141 C73A N9 -174(2) . . . . ?
C348 N10 C201 C99 -173.4(9) . . . . ?
C348 C7 C123 C132 2.2(14) . . . . ?
C350 C326 C251 C65 10.1(17) . . . . ?
C175 C140 C186 C240 2.5(12) . . . . ?
C11 C60 C322 C203 -1.6(13) . . . . ?
C177 N02M C86 C185 136.0(9) . . . . ?
C177 N02M C86 C245 -44.8(12) . . . . ?
C177 N02M C247 C344 -28.3(12) . . . . ?
C177 N02M C247 C135 149.1(8) . . . . ?
C89 C18 C288 N01Y 0.9(12) . . . . ?
C179 N029 C184 C70 41.0(12) . . . . ?
C179 N029 C184 C330 -135.5(9) . . . . ?
C179 C217 C269 C289 178.1(10) . . . . ?
O086 Cl0K O5B O34 99.4(18) . . . . ?
O086 Cl0K O34 O5B -118(2) . . . . ?
C45 C121 C17B C67B 27(5) . . . . ?
C45 C121 N7 C126 53(3) . . . . ?
C45 C121 N7 C212 -143.2(18) . . . . ?
C45 C121 C17A C67A 1(3) . . . . ?
C181 N01S C234 C244 11.5(13) . . . . ?
C181 N01S C234 C77B -152(2) . . . . ?
C181 N01S C234 C77A 179.2(17) . . . . ?
C181 C28 C296 C22 -175.0(8) . . . . ?
C91 N03D C259 C252 179.3(9) . . . . ?
C91 N03D C259 C145 -2.6(14) . . . . ?
C91 C105 C153 C145 -1.4(19) . . . . ?
C23 C118 C200 C96 3.8(12) . . . . ?
C185 C86 C245 C107 -2.9(13) . . . . ?
C93 C134 C294 C56 -7.1(12) . . . . ?
C187 N01B C26 C176 1.8(11) . . . . ?
C187 N01B C26 C278 -177.7(7) . . . . ?
C47 C51 C311 C133 3.8(19) . . . . ?
C189 C8 C68 N018 177.6(8) . . . . ?
C189 C8 C68 C235 2.7(12) . . . . ?
C95 N00P C160 C49 -1.3(13) . . . . ?
C95 C15 C281 C49 0.7(16) . . . . ?
C3 C78 C182 C274 -2.3(12) . . . . ?
C193 C222 C115 C213 3.5(13) . . . . ?
C99 N14 C253 C199 -4.0(14) . . . . ?
C99 C37 C303 C199 -2.8(15) . . . . ?
C25 C94 C328 C209 3.3(14) . . . . ?
C201 N10 C348 C205 41.1(12) . . . . ?
C201 N10 C348 C7 -142.8(9) . . . . ?
C201 C99 C37 C303 179.7(10) . . . . ?
C101 C90 C156 C338 4.5(12) . . . . ?
C203 C206 C300 C11 -2.1(12) . . . . ?
C205 C348 C7 C123 -6.1(13) . . . . ?
C103 N055 C326 C350 131.5(10) . . . . ?
C103 N055 C326 C251 -33.7(14) . . . . ?
C207 N02Q C157 C275 0.2(17) . . . . ?
C207 C257 C149 C275 9(2) . . . . ?
C13 C318 C39 C237 -0.6(14) . . . . ?
C209 N3 C27 C25 -1.7(14) . . . . ?
C211 C62 C313 C163 -6(2) . . . . ?
C53 C308 C127 N6 177.8(9) . . . . ?
C53 C75 C327 C287 -0.7(17) . . . . ?
C213 C152 C272 C193 3.6(13) . . . . ?
C107 C202 C226 C185 -2.5(13) . . . . ?
C215 C158 C233 C137 -178.1(9) . . . . ?
C215 C158 C233 C283 -0.8(17) . . . . ?
C215 C299 C337 C283 9.1(18) . . . . ?
C27 N3 C209 C328 1.3(13) . . . . ?
C27 N3 C209 C342 176.8(8) . . . . ?
C217 N04A C277 C267 3.4(16) . . . . ?
C217 C269 C289 C267 -4.2(18) . . . . ?
C109 C70 C184 N029 -175.8(7) . . . . ?
C109 C70 C184 C330 0.7(13) . . . . ?
C109 C150 N055 C326 -43.4(12) . . . . ?
C109 C150 N055 C103 155.4(8) . . . . ?
C219 C177 C159 C271 -1.8(15) . . . . ?
C221 N00N C332 C57 137.3(10) . . . . ?
C221 N00N C332 C67B -65(3) . . . . ?
C221 N00N C332 C67A -40(2) . . . . ?
C223 C190 C125 C248 5.3(13) . . . . ?
C7 C348 C205 C196 6.0(13) . . . . ?
C225 C20 C204 C130 -1.4(12) . . . . ?
C113 C102 C144 N024 176.9(8) . . . . ?
C227 C40 C194 C280 -0.2(14) . . . . ?
C57 C332 C67B C17B -14(6) . . . . ?
C57 C332 C67A C17A 9(4) . . . . ?
C57 C45 C121 N0 -168(4) . . . . ?
C57 C45 C121 C17B -18(2) . . . . ?
C57 C45 C121 N7 178.1(17) . . . . ?
C57 C45 C121 C17A 5(2) . . . . ?
C229 N026 C340 C76 2.8(12) . . . . ?
C229 N026 C340 C221 -179.4(8) . . . . ?
C229 C218 C266 C76 -0.6(12) . . . . ?
C115 C222 C193 C272 -2.2(14) . . . . ?
C231 N02G C52 C264 -39.7(11) . . . . ?
C231 N02G C52 C243 142.4(9) . . . . ?
C231 C95 C15 C281 178.1(10) . . . . ?
C29 N019 C202 C226 -160.9(8) . . . . ?
C29 N019 C202 C107 17.1(13) . . . . ?
C29 C42 C129 C273 179.2(10) . . . . ?
C233 C158 C215 C299 5.7(14) . . . . ?
C233 C283 C337 C299 -4.6(19) . . . . ?
C235 C120 C246 N023 178.4(8) . . . . ?
C235 C120 C246 C189 -1.1(12) . . . . ?
C237 C336 C131 C13 -1.3(15) . . . . ?
C119 N022 C270 C224 -178.5(9) . . . . ?
C119 N022 C270 C301 2.9(14) . . . . ?
C119 C284 C71 C301 7.2(18) . . . . ?
C15 C95 C231 N02G -178.5(9) . . . . ?
C121 N0 C126 C72 70(4) . . . . ?
C121 N0 C126 C228 -122(3) . . . . ?
C121 N0 C212 C142 -169(2) . . . . ?
C121 N0 C212 C17 -33(5) . . . . ?
C121 C45 C57 C332 -4.4(15) . . . . ?
C121 C17A C67A C332 -9(4) . . . . ?
C243 C52 C264 C147 -5.9(14) . . . . ?
C245 C86 C185 C226 5.1(13) . . . . ?
C123 C132 C196 C205 -2.0(14) . . . . ?
C247 N02M C86 C185 -38.8(12) . . . . ?
C247 N02M C86 C245 140.5(9) . . . . ?
C247 N02M C177 C219 135.6(10) . . . . ?
C247 N02M C177 C159 -43.6(13) . . . . ?
C247 C344 C141 C73B 17(3) . . . . ?
C247 C344 C141 C73A -7.4(16) . . . . ?
C249 N02T C42 C29 -175.6(8) . . . . ?
C249 N02T C42 C129 3.8(14) . . . . ?
C249 C239 C273 C129 3.4(16) . . . . ?
C125 C190 C223 C285 0.1(12) . . . . ?
C251 C326 C350 C172 -9.2(14) . . . . ?
C253 N14 C99 C201 -176.6(9) . . . . ?
C253 N14 C99 C37 -0.1(13) . . . . ?
C253 C199 C303 C37 -1.1(15) . . . . ?
C127 N6 C318 C13 -9.4(12) . . . . ?
C127 N6 C318 C39 169.3(9) . . . . ?
C127 C308 C53 C75 176.8(8) . . . . ?
C255 C14 C154 Zn5 80.9(7) . . . . ?
C255 C14 C154 C139 -98.2(9) . . . . ?
C255 C14 C274 C182 0.4(11) . . . . ?
C257 C207 C139 C154 -174.7(11) . . . . ?
C129 C42 C29 N019 177.8(9) . . . . ?
C259 N03D C91 C105 0.2(16) . . . . ?
C259 C145 C153 C105 -1(2) . . . . ?
C65 C98 C172 C350 -2.2(13) . . . . ?
C261 C262 C295 C297 7.6(16) . . . . ?
C131 C336 C237 C39 -1.9(15) . . . . ?
C263 C316 C147 C264 4.5(13) . . . . ?
C33 C73A N9 C335 -156(2) . . . . ?
C33 C73A N9 C169 86(3) . . . . ?
C133 N2 C50 N02S 177.9(8) . . . . ?
C133 N2 C50 C47 -4.5(13) . . . . ?
C67B C332 C57 C45 24(3) . . . . ?
C135 C33 C73B N8 177.3(15) . . . . ?
C135 C33 C73B C141 29(3) . . . . ?
C135 C33 C73A C141 -8(2) . . . . ?
C135 C33 C73A N9 175.4(19) . . . . ?
C271 C106 C138 C219 -0.3(14) . . . . ?
C273 C239 C249 N02T 0.2(15) . . . . ?
C137 N02K C232 C188 -146.9(9) . . . . ?
C137 N02K C232 C346 38.0(13) . . . . ?
C137 C233 C283 C337 177.5(12) . . . . ?
C277 N04A C217 C179 -178.0(9) . . . . ?
C277 N04A C217 C269 -5.9(14) . . . . ?
C277 C267 C289 C269 2(2) . . . . ?
C139 C207 C257 C149 169.2(11) . . . . ?
C279 N051 C35 C117 -141.4(9) . . . . ?
C279 N051 C35 C63 35.0(13) . . . . ?
C279 C268 C291 C161 175.7(13) . . . . ?
C35 N051 C279 C268 178.2(9) . . . . ?
C141 C344 C247 N02M -179.5(9) . . . . ?
C141 C344 C247 C135 3.0(13) . . . . ?
C141 C73A N9 C335 27(4) . . . . ?
C141 C73A N9 C169 -91(3) . . . . ?
C283 C233 C137 N02K 175.3(11) . . . . ?
C71 C284 C119 N022 -5.2(18) . . . . ?
C285 C82 C248 C125 8.3(14) . . . . ?
C143 C164 C324 N40 -178.8(10) . . . . ?
C287 N4 C308 C53 1.2(12) . . . . ?
C287 N4 C308 C127 -178.3(8) . . . . ?
C289 C267 C277 N04A -1.2(18) . . . . ?
C291 C268 C279 N051 178.4(12) . . . . ?
C73B N8 C335 C167 41(6) . . . . ?
C73B N8 C335 C349 -174(3) . . . . ?
C73B N8 C169 C339 16(5) . . . . ?
C73B N8 C169 C347 173(3) . . . . ?
C73B C33 C135 C247 -12.0(16) . . . . ?
C147 C316 C263 C243 -1.8(16) . . . . ?
C295 C262 C261 C155 -179.1(10) . . . . ?
C295 C262 C261 C321 -0.4(17) . . . . ?
C37 C99 C201 N10 -179.3(9) . . . . ?
C297 C293 C321 C261 1(2) . . . . ?
C149 C275 C157 N02Q -2(2) . . . . ?
C303 C199 C253 N14 4.5(15) . . . . ?
C77B C234 C244 C142 -16(2) . . . . ?
C155 N02H C106 C138 -106.8(12) . . . . ?
C155 N02H C106 C271 71.7(13) . . . . ?
C155 C261 C321 C293 174.9(15) . . . . ?
C39 C318 C13 C131 -2.6(13) . . . . ?
C313 C62 C211 C220 1.9(17) . . . . ?
C157 N02Q C207 C257 6.2(15) . . . . ?
C157 N02Q C207 C139 -173.7(9) . . . . ?
C157 C275 C149 C257 -3(2) . . . . ?
C159 C177 C219 C138 2.4(15) . . . . ?
C321 C261 C155 N02H -176.5(14) . . . . ?
C321 C293 C297 C295 6(2) . . . . ?
C163 C104 C220 C211 -6.8(16) . . . . ?
C73 C83 C333 C167 0.0 . . . . ?
C83 N01Q C252 C259 179.3(8) . . . . ?
C83 C73 C21A C335 -52.6(17) . . . . ?
C83 C333 C167 C335 0.0 . . . . ?
C83 C87 C349 C335 6(3) . . . . ?
C333 C83 C87 C349 32(2) . . . . ?
C333 C83 C1B C21B -50.2(11) . . . . ?
C333 C167 C335 N8 -174(3) . . . . ?
C333 C167 C335 C21B 0.0 . . . . ?
C333 C167 C335 C349 37.7(12) . . . . ?
C333 C167 C335 C21A -29.8(13) . . . . ?
C333 C167 C335 N9 157(3) . . . . ?
C167 C335 C21B C1B -26.9(6) . . . . ?
C167 C335 C349 C87 -41(2) . . . . ?
C167 C335 C21A C73 52.7(17) . . . . ?
C167 C335 N9 C169 179(3) . . . . ?
C167 C335 N9 C73A 66(3) . . . . ?
C335 N8 C73B C33 -115(4) . . . . ?
C335 N8 C73B C141 25(8) . . . . ?
C335 N8 C169 C339 -157(3) . . . . ?
C335 N8 C169 C347 -1(7) . . . . ?
C335 C21B C1B C83 49.4(10) . . . . ?
C21B C335 N9 C169 -26(6) . . . . ?
C21B C335 N9 C73A -138.0(19) . . . . ?
C169 N8 C73B C33 72(4) . . . . ?
C169 N8 C73B C141 -148(4) . . . . ?
C169 N8 C335 C167 -146(3) . . . . ?
C169 N8 C335 C349 -1(6) . . . . ?
C169 C339 C85 C341 -4(3) . . . . ?
C339 C169 C347 C173 -22(3) . . . . ?
C339 C85 C341 N01N -176.2(16) . . . . ?
C339 C85 C341 C173 -12(2) . . . . ?
C85 C341 C173 C347 12(2) . . . . ?
C341 N01N C320 C306 -176.2(8) . . . . ?
C341 C171 C343 C169 3(2) . . . . ?
C341 C43 C345 C169 11(6) . . . . ?
C341 C173 C347 C169 7(3) . . . . ?
C171 C341 C43 C345 -10(4) . . . . ?
C343 C169 C345 C43 -3(5) . . . . ?
C343 C169 N9 C335 130(4) . . . . ?
C343 C169 N9 C73A -116(3) . . . . ?
C43 C341 C171 C343 3(2) . . . . ?
C345 C169 C343 C171 -3(3) . . . . ?
C345 C169 N9 C335 -42(10) . . . . ?
C345 C169 N9 C73A 72(7) . . . . ?
C347 C169 C339 C85 19(3) . . . . ?
C87 C83 C333 C167 -37.3(12) . . . . ?
O8B Cl2B O29B O13B 7(3) . . . . ?
O13A Cl2A O29A O8A -121.6(19) . . . . ?
O29A O8A Cl2A O13A 87(2) . . . . ?
O29A O8A Cl2A O9A -118.8(14) . . . . ?
O9A Cl2A O29A O8A 110.1(16) . . . . ?
N7 C126 C228 C286 174.9(17) . . . . ?
N7 C212 C1A C77A 177(3) . . . . ?
N7 C121 C17A C67A -171(2) . . . . ?
C17A C121 N7 C126 -134(2) . . . . ?
C17A C121 N7 C212 29(4) . . . . ?
C67A C332 C57 C45 -2(2) . . . . ?
C1A C212 N7 C126 -143(2) . . . . ?
C1A C212 N7 C121 55(4) . . . . ?
C77A C234 C244 C142 11(2) . . . . ?
C73A C33 C135 C247 3.6(19) . . . . ?
C1B C83 C333 C167 28.8(7) . . . . ?
C21A C73 C83 N01Q -154.3(14) . . . . ?
C21A C73 C83 C333 29.5(12) . . . . ?
N9 C335 C21B C1B 179(3) . . . . ?
N9 C169 C343 C171 -179(3) . . . . ?
N9 C169 C345 C43 168(6) . . . . ?
O15 O12 Cl4A O10 101(5) . . . . ?
O15 O12 Cl4A O13 -130(3) . . . . ?
O12 O15 Cl4A O10 -142(3) . . . . ?
O12 O15 Cl4A O13 109(5) . . . . ?
O18 Cl4A O16 O17 -127(5) . . . . ?
O18 Cl4A O17 O16 93(5) . . . . ?
O19 Cl4A O16 O17 130(4) . . . . ?
O19 Cl4A O17 O16 -68(6) . . . . ?

loop_
_smtbx_masks_void_nr
_smtbx_masks_void_average_x
_smtbx_masks_void_average_y
_smtbx_masks_void_average_z
_smtbx_masks_void_volume
_smtbx_masks_void_count_electrons
_smtbx_masks_void_content
1 -0.799 -0.453 0.000 4901.6 0.0 ?
2 0.062 0.297 0.551 33.9 0.0 ?
3 -0.062 0.703 0.449 33.9 0.0 ?
4 0.472 0.738 0.275 224.5 0.0 ?
5 0.528 0.262 0.725 224.5 1.1 ?
